data_7059682
loop_
_publ_author_name
'Shmalko, Akim V.'
'Anufriev, Sergei A.'
'Stogniy, Marina Yu.'
'Suponitsky, Kyrill Yu.'
'Sivaev, Igor B.'

_publ_section_title
;
 Synthesis and structure of 3-arylazo derivatives of ortho-carborane
;
_journal_issue 25
_journal_name_full 'New Journal of Chemistry'
_journal_page_first 10199
_journal_page_last 10202
_journal_paper_doi 10.1039/D0NJ02052D
_journal_volume 44
_journal_year 2020
_chemical_formula_moiety 'C10 H21 B10 N3'
_chemical_formula_sum 'C10 H21 B10 N3'
_chemical_formula_weight 291.40
_space_group_crystal_system triclinic
_space_group_IT_number 2
_space_group_name_Hall '-P 1'
_space_group_name_H-M_alt 'P -1'
_atom_sites_solution_hydrogens mixed
_atom_sites_solution_primary direct
_atom_sites_solution_secondary difmap
_audit_creation_method SHELXL-2014/6
_audit_update_record
;
2020-04-08 deposited with the CCDC.	2020-06-05 downloaded from the CCDC.
;
_cell_angle_alpha 71.551(2)
_cell_angle_beta 89.699(2)
_cell_angle_gamma 75.284(2)
_cell_formula_units_Z 8
_cell_length_a 13.4382(13)
_cell_length_b 14.3212(13)
_cell_length_c 19.2290(18)
_cell_measurement_reflns_used 6010
_cell_measurement_temperature 120(2)
_cell_measurement_theta_max 26.41
_cell_measurement_theta_min 2.24
_cell_volume 3383.9(6)
_computing_cell_refinement 'SAINT (Bruker, 2014)'
_computing_data_collection 'APEX (Bruker, 2014)'
_computing_data_reduction 'SAINT (Bruker, 2014)'
_computing_molecular_graphics 'SHELXL-2014/6 (Sheldrick, 2014)'
_computing_publication_material 'SHELXL-2014/6 (Sheldrick, 2014) and PLATON (Spek, 2015)'
_computing_structure_refinement 'SHELXL-2014/6 (Sheldrick, 2014)'
_computing_structure_solution 'SHELXL-2014/6 (Sheldrick, 2014)'
_diffrn_ambient_temperature 120(2)
_diffrn_measured_fraction_theta_full 1.000
_diffrn_measured_fraction_theta_max 0.995
_diffrn_measurement_device_type 'Bruker APEX-II CCD'
_diffrn_measurement_method '\f and \w scans'
_diffrn_radiation_type MoK\a
_diffrn_radiation_wavelength 0.71073
_diffrn_reflns_av_R_equivalents 0.0717
_diffrn_reflns_av_unetI/netI 0.0945
_diffrn_reflns_Laue_measured_fraction_full 1.000
_diffrn_reflns_Laue_measured_fraction_max 0.995
_diffrn_reflns_limit_h_max 17
_diffrn_reflns_limit_h_min -17
_diffrn_reflns_limit_k_max 18
_diffrn_reflns_limit_k_min -17
_diffrn_reflns_limit_l_max 23
_diffrn_reflns_limit_l_min -24
_diffrn_reflns_number 35762
_diffrn_reflns_point_group_measured_fraction_full 1.000
_diffrn_reflns_point_group_measured_fraction_max 0.995
_diffrn_reflns_theta_full 25.242
_diffrn_reflns_theta_max 26.839
_diffrn_reflns_theta_min 1.572
_diffrn_source 'sealed tube'
_exptl_absorpt_coefficient_mu 0.060
_exptl_absorpt_correction_type none
_exptl_crystal_colour red-orange
_exptl_crystal_density_diffrn 1.144
_exptl_crystal_description prizm
_exptl_crystal_F_000 1216
_exptl_crystal_size_max 0.28
_exptl_crystal_size_mid 0.24
_exptl_crystal_size_min 0.18
_refine_diff_density_max 0.323
_refine_diff_density_min -0.238
_refine_diff_density_rms 0.052
_refine_ls_extinction_method none
_refine_ls_goodness_of_fit_ref 1.008
_refine_ls_hydrogen_treatment mixed
_refine_ls_matrix_type full
_refine_ls_number_parameters 1013
_refine_ls_number_reflns 14444
_refine_ls_number_restraints 0
_refine_ls_restrained_S_all 1.008
_refine_ls_R_factor_all 0.1224
_refine_ls_R_factor_gt 0.0627
_refine_ls_shift/su_max 0.000
_refine_ls_shift/su_mean 0.000
_refine_ls_structure_factor_coef Fsqd
_refine_ls_weighting_details 'w=1/[\s^2^(Fo^2^)+(0.0799P)^2^] where P=(Fo^2^+2Fc^2^)/3'
_refine_ls_weighting_scheme calc
_refine_ls_wR_factor_gt 0.1422
_refine_ls_wR_factor_ref 0.1721
_reflns_Friedel_coverage 0.000
_reflns_number_gt 8383
_reflns_number_total 14444
_reflns_threshold_expression 'I > 2\s(I)'
_cod_data_source_file d0nj02052d2.cif
_cod_data_source_block siv8
_cod_depositor_comments
;Adding full bibliography for 7059682--7059684.cif.

 Adding full bibliography for 7059682--7059684.cif.
;
_cod_database_code 7059682
_shelx_space_group_comment
;
The symmetry employed for this shelxl refinement is uniquely defined
by the following loop, which should always be used as a source of
symmetry information in preference to the above space-group names.
They are only intended as comments.
;
_shelxl_version_number 2014/6

loop_
_space_group_symop_operation_xyz
'x, y, z'
'-x, -y, -z'

loop_
_atom_site_label
_atom_site_type_symbol
_atom_site_fract_x
_atom_site_fract_y
_atom_site_fract_z
_atom_site_U_iso_or_equiv
_atom_site_adp_type
_atom_site_occupancy
_atom_site_site_symmetry_order
_atom_site_calc_flag
_atom_site_refinement_flags_posn
_atom_site_refinement_flags_adp
_atom_site_refinement_flags_occupancy
_atom_site_disorder_assembly
_atom_site_disorder_group
N1 N 0.22952(16) 0.84929(15) 0.36606(11) 0.0287(5) Uani 1 1 d . . . . .
N2 N 0.13319(16) 0.88821(15) 0.34940(11) 0.0261(5) Uani 1 1 d . . . . .
N3 N -0.07580(16) 1.20959(15) 0.44562(11) 0.0270(5) Uani 1 1 d . . . . .
C1 C 0.1963(2) 0.68558(18) 0.32905(13) 0.0264(6) Uani 1 1 d . . . . .
C2 C 0.2246(2) 0.76251(19) 0.25464(14) 0.0272(6) Uani 1 1 d . . . . .
B3 B 0.2721(2) 0.7631(2) 0.33838(15) 0.0246(6) Uani 1 1 d . . . . .
B4 B 0.2978(2) 0.6325(2) 0.39371(16) 0.0273(6) Uani 1 1 d . . . . .
B5 B 0.2604(2) 0.5625(2) 0.34160(17) 0.0295(7) Uani 1 1 d . . . . .
B6 B 0.2100(2) 0.6481(2) 0.25224(16) 0.0299(7) Uani 1 1 d . . . . .
B7 B 0.3479(2) 0.7695(2) 0.26185(16) 0.0281(6) Uani 1 1 d . . . . .
B8 B 0.3987(2) 0.6838(2) 0.35049(16) 0.0279(6) Uani 1 1 d . . . . .
B9 B 0.3926(2) 0.5593(2) 0.35331(16) 0.0285(6) Uani 1 1 d . . . . .
B10 B 0.3378(2) 0.5691(2) 0.26622(16) 0.0289(7) Uani 1 1 d . . . . .
B11 B 0.3103(2) 0.6990(2) 0.20966(16) 0.0283(6) Uani 1 1 d . . . . .
B12 B 0.4235(2) 0.6438(2) 0.27175(15) 0.0259(6) Uani 1 1 d . . . . .
C3 C 0.08663(19) 0.97000(17) 0.37490(12) 0.0240(5) Uani 1 1 d . . . . .
C4 C -0.01904(18) 1.01149(17) 0.35669(13) 0.0247(5) Uani 1 1 d . . . . .
H4A H -0.0543 0.9846 0.3282 0.030 Uiso 1 1 calc R U . . .
C5 C -0.07374(19) 1.09089(17) 0.37923(12) 0.0254(5) Uani 1 1 d . . . . .
H5A H -0.1457 1.1186 0.3655 0.030 Uiso 1 1 calc R U . . .
C6 C -0.02323(19) 1.13111(17) 0.42254(12) 0.0230(5) Uani 1 1 d . . . . .
C7 C 0.08426(18) 1.08814(17) 0.44091(13) 0.0250(5) Uani 1 1 d . . . . .
H7A H 0.1200 1.1139 0.4700 0.030 Uiso 1 1 calc R U . . .
C8 C 0.13772(19) 1.00982(17) 0.41737(13) 0.0251(5) Uani 1 1 d . . . . .
H8A H 0.2099 0.9825 0.4300 0.030 Uiso 1 1 calc R U . . .
C9 C -0.0226(2) 1.25316(19) 0.48805(14) 0.0326(6) Uani 1 1 d . . . . .
H9A H 0.0315 1.2785 0.4599 0.049 Uiso 1 1 calc R U . . .
H9B H 0.0084 1.2006 0.5346 0.049 Uiso 1 1 calc R U . . .
H9C H -0.0721 1.3097 0.4982 0.049 Uiso 1 1 calc R U . . .
C10 C -0.1861(2) 1.2499(2) 0.43113(15) 0.0371(7) Uani 1 1 d . . . . .
H10A H -0.2191 1.1937 0.4470 0.056 Uiso 1 1 calc R U . . .
H10B H -0.2032 1.2857 0.3783 0.056 Uiso 1 1 calc R U . . .
H10C H -0.2110 1.2977 0.4583 0.056 Uiso 1 1 calc R U . . .
N1' N 0.65033(16) 0.15012(15) 0.30417(11) 0.0284(5) Uani 1 1 d . . . . .
N2' N 0.57790(16) 0.10809(15) 0.30236(11) 0.0271(5) Uani 1 1 d . . . . .
N3' N 0.52928(16) -0.21473(15) 0.54321(10) 0.0263(5) Uani 1 1 d . . . . .
C1' C 0.6094(2) 0.22708(19) 0.15151(13) 0.0260(5) Uani 1 1 d . . . . .
C2' C 0.53409(19) 0.30876(19) 0.18420(13) 0.0258(5) Uani 1 1 d . . . . .
B3' B 0.6494(2) 0.2341(2) 0.23499(15) 0.0256(6) Uani 1 1 d . . . . .
B4' B 0.7349(2) 0.2222(2) 0.16597(16) 0.0274(6) Uani 1 1 d . . . . .
B5' B 0.6660(2) 0.2862(2) 0.07815(16) 0.0283(6) Uani 1 1 d . . . . .
B6' B 0.5350(2) 0.3388(2) 0.09025(16) 0.0300(7) Uani 1 1 d . . . . .
B7' B 0.6016(2) 0.3665(2) 0.22361(16) 0.0290(7) Uani 1 1 d . . . . .
B8' B 0.7329(2) 0.3139(2) 0.21073(15) 0.0283(6) Uani 1 1 d . . . . .
B9' B 0.7438(2) 0.3467(2) 0.11403(15) 0.0263(6) Uani 1 1 d . . . . .
B10' B 0.6194(2) 0.4186(2) 0.06752(16) 0.0287(7) Uani 1 1 d . . . . .
B11' B 0.5322(2) 0.4304(2) 0.13519(16) 0.0305(7) Uani 1 1 d . . . . .
B12' B 0.6609(2) 0.4358(2) 0.14937(16) 0.0300(7) Uani 1 1 d . . . . .
C3' C 0.57241(18) 0.02643(17) 0.36512(12) 0.0229(5) Uani 1 1 d . . . . .
C4' C 0.64200(19) -0.01494(18) 0.42805(12) 0.0249(5) Uani 1 1 d . . . . .
H4'A H 0.6992 0.0119 0.4303 0.030 Uiso 1 1 calc R U . . .
C5' C 0.62771(19) -0.09432(17) 0.48644(13) 0.0250(5) Uani 1 1 d . . . . .
H5'A H 0.6754 -0.1214 0.5288 0.030 Uiso 1 1 calc R U . . .
C6' C 0.54349(18) -0.13675(17) 0.48494(12) 0.0226(5) Uani 1 1 d . . . . .
C7' C 0.47463(19) -0.09482(18) 0.42047(12) 0.0247(5) Uani 1 1 d . . . . .
H7'A H 0.4177 -0.1217 0.4172 0.030 Uiso 1 1 calc R U . . .
C8' C 0.48998(18) -0.01539(17) 0.36264(13) 0.0249(5) Uani 1 1 d . . . . .
H8'A H 0.4432 0.0117 0.3198 0.030 Uiso 1 1 calc R U . . .
C9' C 0.4381(2) -0.2505(2) 0.54345(14) 0.0342(6) Uani 1 1 d . . . . .
H9'A H 0.3769 -0.1920 0.5294 0.051 Uiso 1 1 calc R U . . .
H9'B H 0.4330 -0.2959 0.5928 0.051 Uiso 1 1 calc R U . . .
H9'C H 0.4425 -0.2878 0.5083 0.051 Uiso 1 1 calc R U . . .
C10' C 0.6021(2) -0.26025(18) 0.60836(13) 0.0293(6) Uani 1 1 d . . . . .
H10D H 0.6712 -0.2859 0.5941 0.044 Uiso 1 1 calc R U . . .
H10E H 0.5808 -0.3168 0.6432 0.044 Uiso 1 1 calc R U . . .
H10F H 0.6033 -0.2086 0.6315 0.044 Uiso 1 1 calc R U . . .
N1" N 0.14091(17) 1.15138(16) 0.12903(11) 0.0312(5) Uani 1 1 d . . . . .
N2" N 0.07231(16) 1.10525(15) 0.15409(11) 0.0273(5) Uani 1 1 d . . . . .
N3" N 0.02445(16) 0.78633(15) 0.05991(11) 0.0266(5) Uani 1 1 d . . . . .
C1" C 0.0224(2) 1.30568(19) 0.17733(14) 0.0301(6) Uani 1 1 d . . . . .
C2" C 0.1012(2) 1.22702(19) 0.24655(14) 0.0280(6) Uani 1 1 d . . . . .
B3" B 0.1389(2) 1.2350(2) 0.15904(16) 0.0268(6) Uani 1 1 d . . . . .
B4" B 0.0854(3) 1.3668(2) 0.10888(17) 0.0354(7) Uani 1 1 d . . . . .
B5" B 0.0151(3) 1.4284(2) 0.1684(2) 0.0420(8) Uani 1 1 d . . . . .
B6" B 0.0235(3) 1.3367(3) 0.25658(19) 0.0379(8) Uani 1 1 d . . . . .
B7" B 0.2251(2) 1.2275(2) 0.23174(17) 0.0334(7) Uani 1 1 d . . . . .
B8" B 0.2175(3) 1.3204(2) 0.14327(17) 0.0337(7) Uani 1 1 d . . . . .
B9" B 0.1425(3) 1.4399(2) 0.14861(18) 0.0365(8) Uani 1 1 d . . . . .
B10" B 0.1042(3) 1.4202(3) 0.23997(19) 0.0381(8) Uani 1 1 d . . . . .
B11" B 0.1548(3) 1.2894(3) 0.29053(18) 0.0367(8) Uani 1 1 d . . . . .
B12" B 0.2286(2) 1.3532(2) 0.22434(17) 0.0324(7) Uani 1 1 d . . . . .
C3" C 0.06715(18) 1.02410(18) 0.12835(13) 0.0248(5) Uani 1 1 d . . . . .
C4" C -0.01014(19) 0.97668(18) 0.15508(13) 0.0258(5) Uani 1 1 d . . . . .
H4"A H -0.0539 0.9995 0.1887 0.031 Uiso 1 1 calc R U . . .
C5" C -0.02469(19) 0.89701(17) 0.13383(12) 0.0251(5) Uani 1 1 d . . . . .
H5"A H -0.0774 0.8652 0.1533 0.030 Uiso 1 1 calc R U . . .
C6" C 0.03892(18) 0.86292(17) 0.08314(12) 0.0231(5) Uani 1 1 d . . . . .
C7" C 0.11893(19) 0.91086(18) 0.05784(13) 0.0268(6) Uani 1 1 d . . . . .
H7"A H 0.1643 0.8878 0.0251 0.032 Uiso 1 1 calc R U . . .
C8" C 0.13208(19) 0.98952(18) 0.07958(13) 0.0278(6) Uani 1 1 d . . . . .
H8"A H 0.1856 1.0208 0.0614 0.033 Uiso 1 1 calc R U . . .
C9" C 0.0962(2) 0.74570(19) 0.01307(13) 0.0316(6) Uani 1 1 d . . . . .
H9"A H 0.0993 0.8010 -0.0319 0.047 Uiso 1 1 calc R U . . .
H9"B H 0.0727 0.6934 0.0003 0.047 Uiso 1 1 calc R U . . .
H9"C H 0.1650 0.7154 0.0393 0.047 Uiso 1 1 calc R U . . .
C10" C -0.0560(2) 0.7368(2) 0.08564(16) 0.0387(7) Uani 1 1 d . . . . .
H10G H -0.1199 0.7883 0.0859 0.058 Uiso 1 1 calc R U . . .
H10H H -0.0353 0.6889 0.1356 0.058 Uiso 1 1 calc R U . . .
H10I H -0.0676 0.6996 0.0529 0.058 Uiso 1 1 calc R U . . .
N1D N 0.72448(16) 0.83903(15) 0.20978(11) 0.0298(5) Uani 1 1 d . . . . .
N2D N 0.63000(16) 0.88345(15) 0.21096(11) 0.0267(5) Uani 1 1 d . . . . .
N3D N 0.42209(16) 1.20585(15) -0.03630(11) 0.0294(5) Uani 1 1 d . . . . .
C1D C 0.7211(2) 0.7563(2) 0.36285(13) 0.0275(6) Uani 1 1 d . . . . .
C2D C 0.6836(2) 0.68180(19) 0.32576(13) 0.0265(6) Uani 1 1 d . . . . .
B3D B 0.7645(2) 0.7517(2) 0.27832(15) 0.0262(6) Uani 1 1 d . . . . .
B4D B 0.8458(2) 0.7543(2) 0.34976(17) 0.0317(7) Uani 1 1 d . . . . .
B5D B 0.8068(2) 0.6882(2) 0.43682(16) 0.0311(7) Uani 1 1 d . . . . .
B6D B 0.6996(2) 0.6452(2) 0.42064(15) 0.0310(7) Uani 1 1 d . . . . .
B7D B 0.7800(3) 0.6219(2) 0.28526(16) 0.0321(7) Uani 1 1 d . . . . .
B8D B 0.8877(2) 0.6651(2) 0.30199(16) 0.0313(7) Uani 1 1 d . . . . .
B9D B 0.9146(2) 0.6256(2) 0.39909(16) 0.0319(7) Uani 1 1 d . . . . .
B10D B 0.8239(2) 0.5591(2) 0.44217(16) 0.0306(7) Uani 1 1 d . . . . .
B11D B 0.7404(3) 0.5568(2) 0.37198(17) 0.0334(7) Uani 1 1 d . . . . .
B12D B 0.8733(3) 0.5443(2) 0.35894(16) 0.0327(7) Uani 1 1 d . . . . .
C3D C 0.58473(19) 0.96608(17) 0.14696(13) 0.0250(5) Uani 1 1 d . . . . .
C4D C 0.6350(2) 1.00309(18) 0.08445(13) 0.0284(6) Uani 1 1 d . . . . .
H4DA H 0.7064 0.9731 0.0833 0.034 Uiso 1 1 calc R U . . .
C5D C 0.58227(19) 1.08231(18) 0.02452(13) 0.0264(6) Uani 1 1 d . . . . .
H5DA H 0.6180 1.1067 -0.0173 0.032 Uiso 1 1 calc R U . . .
C6D C 0.47484(19) 1.12852(17) 0.02416(12) 0.0237(5) Uani 1 1 d . . . . .
C7D C 0.4254(2) 1.09149(18) 0.08818(13) 0.0276(6) Uani 1 1 d . . . . .
H7DA H 0.3543 1.1215 0.0903 0.033 Uiso 1 1 calc R U . . .
C8D C 0.47999(19) 1.01188(17) 0.14780(13) 0.0266(5) Uani 1 1 d . . . . .
H8DA H 0.4454 0.9877 0.1903 0.032 Uiso 1 1 calc R U . . .
C9D C 0.3125(2) 1.2486(2) -0.04006(15) 0.0436(7) Uani 1 1 d . . . . .
H9DA H 0.2792 1.1939 -0.0182 0.065 Uiso 1 1 calc R U . . .
H9DB H 0.2857 1.2836 -0.0916 0.065 Uiso 1 1 calc R U . . .
H9DC H 0.2979 1.2976 -0.0130 0.065 Uiso 1 1 calc R U . . .
C10D C 0.4759(2) 1.2483(2) -0.09914(13) 0.0357(6) Uani 1 1 d . . . . .
H10J H 0.5305 1.2730 -0.0832 0.054 Uiso 1 1 calc R U . . .
H10K H 0.4270 1.3053 -0.1357 0.054 Uiso 1 1 calc R U . . .
H10L H 0.5064 1.1955 -0.1210 0.054 Uiso 1 1 calc R U . . .
H1 H 0.125(2) 0.7037(19) 0.3456(14) 0.036(7) Uiso 1 1 d . . . . .
H2 H 0.1720(19) 0.8217(18) 0.2300(12) 0.024(6) Uiso 1 1 d . . . . .
H4 H 0.2815(19) 0.6191(17) 0.4514(13) 0.028(7) Uiso 1 1 d . . . . .
H5 H 0.2221(19) 0.5054(18) 0.3669(12) 0.027(6) Uiso 1 1 d . . . . .
H6 H 0.139(2) 0.6491(19) 0.2229(13) 0.036(7) Uiso 1 1 d . . . . .
H7 H 0.366(2) 0.8399(19) 0.2334(13) 0.036(7) Uiso 1 1 d . . . . .
H8 H 0.459(2) 0.6937(18) 0.3806(13) 0.030(7) Uiso 1 1 d . . . . .
H9 H 0.451(2) 0.491(2) 0.3872(13) 0.039(7) Uiso 1 1 d . . . . .
H10 H 0.3558(19) 0.5093(18) 0.2423(12) 0.030(7) Uiso 1 1 d . . . . .
H11 H 0.306(2) 0.7262(19) 0.1478(14) 0.038(7) Uiso 1 1 d . . . . .
H12 H 0.5018(19) 0.6292(17) 0.2507(12) 0.027(6) Uiso 1 1 d . . . . .
H1' H 0.583(2) 0.169(2) 0.1547(14) 0.043(8) Uiso 1 1 d . . . . .
H2' H 0.473(2) 0.2892(19) 0.2022(13) 0.035(7) Uiso 1 1 d . . . . .
H4' H 0.7938(19) 0.1472(18) 0.1776(12) 0.031(7) Uiso 1 1 d . . . . .
H5' H 0.6839(19) 0.2573(18) 0.0333(13) 0.030(7) Uiso 1 1 d . . . . .
H6' H 0.473(2) 0.3323(19) 0.0625(13) 0.039(7) Uiso 1 1 d . . . . .
H7' H 0.5671(18) 0.3905(17) 0.2692(12) 0.024(6) Uiso 1 1 d . . . . .
H8' H 0.795(2) 0.3077(18) 0.2497(13) 0.036(7) Uiso 1 1 d . . . . .
H9' H 0.817(2) 0.3603(19) 0.0881(14) 0.043(8) Uiso 1 1 d . . . . .
H10' H 0.6141(19) 0.4769(18) 0.0155(13) 0.031(7) Uiso 1 1 d . . . . .
H11' H 0.466(2) 0.490(2) 0.1285(14) 0.045(8) Uiso 1 1 d . . . . .
H12' H 0.680(2) 0.5055(19) 0.1502(13) 0.034(7) Uiso 1 1 d . . . . .
H1" H -0.041(2) 1.2843(19) 0.1674(13) 0.034(7) Uiso 1 1 d . . . . .
H2" H 0.0827(19) 1.1664(19) 0.2711(13) 0.028(7) Uiso 1 1 d . . . . .
H4" H 0.060(2) 1.390(2) 0.0508(15) 0.047(8) Uiso 1 1 d . . . . .
H5" H -0.061(2) 1.488(2) 0.1473(15) 0.052(9) Uiso 1 1 d . . . . .
H6" H -0.041(2) 1.3315(18) 0.2911(13) 0.031(7) Uiso 1 1 d . . . . .
H7" H 0.286(2) 1.156(2) 0.2563(15) 0.051(8) Uiso 1 1 d . . . . .
H8" H 0.282(2) 1.315(2) 0.1053(14) 0.044(8) Uiso 1 1 d . . . . .
H9" H 0.154(2) 1.511(2) 0.1152(14) 0.042(8) Uiso 1 1 d . . . . .
H10" H 0.092(2) 1.480(2) 0.2678(15) 0.058(9) Uiso 1 1 d . . . . .
H11" H 0.174(2) 1.255(2) 0.3482(16) 0.054(9) Uiso 1 1 d . . . . .
H12" H 0.300(2) 1.366(2) 0.2398(14) 0.046(8) Uiso 1 1 d . . . . .
H1D H 0.671(2) 0.820(2) 0.3610(15) 0.051(9) Uiso 1 1 d . . . . .
H2D H 0.6108(19) 0.7084(17) 0.3046(12) 0.022(6) Uiso 1 1 d . . . . .
H4D H 0.8660(19) 0.8229(19) 0.3412(13) 0.032(7) Uiso 1 1 d . . . . .
H5D H 0.8040(19) 0.7171(18) 0.4815(13) 0.033(7) Uiso 1 1 d . . . . .
H6D H 0.631(2) 0.6466(18) 0.4540(13) 0.031(7) Uiso 1 1 d . . . . .
H7D H 0.7581(19) 0.6081(17) 0.2341(13) 0.028(7) Uiso 1 1 d . . . . .
H8D H 0.948(2) 0.6697(19) 0.2621(14) 0.042(8) Uiso 1 1 d . . . . .
H9D H 0.991(2) 0.611(2) 0.4219(15) 0.052(8) Uiso 1 1 d . . . . .
H10M H 0.8377(19) 0.4984(18) 0.4936(13) 0.032(7) Uiso 1 1 d . . . . .
H11D H 0.699(2) 0.5015(19) 0.3748(13) 0.032(7) Uiso 1 1 d . . . . .
H12D H 0.925(2) 0.470(2) 0.3573(14) 0.045(8) Uiso 1 1 d . . . . .

loop_
_atom_site_aniso_label
_atom_site_aniso_U_11
_atom_site_aniso_U_22
_atom_site_aniso_U_33
_atom_site_aniso_U_23
_atom_site_aniso_U_13
_atom_site_aniso_U_12
N1 0.0212(11) 0.0286(11) 0.0384(12) -0.0147(9) 0.0031(9) -0.0051(9)
N2 0.0235(11) 0.0252(11) 0.0301(11) -0.0100(9) 0.0045(9) -0.0063(9)
N3 0.0240(11) 0.0289(11) 0.0315(11) -0.0166(9) 0.0006(9) -0.0045(9)
C1 0.0238(14) 0.0276(13) 0.0314(14) -0.0129(11) 0.0085(11) -0.0088(11)
C2 0.0228(13) 0.0276(13) 0.0308(14) -0.0103(11) 0.0019(11) -0.0047(11)
B3 0.0211(14) 0.0228(14) 0.0312(15) -0.0104(12) 0.0020(12) -0.0060(11)
B4 0.0317(17) 0.0252(14) 0.0263(15) -0.0103(12) 0.0049(13) -0.0074(12)
B5 0.0316(17) 0.0239(15) 0.0389(17) -0.0154(13) 0.0094(14) -0.0111(13)
B6 0.0247(16) 0.0381(17) 0.0332(16) -0.0188(14) 0.0027(13) -0.0104(13)
B7 0.0226(15) 0.0259(15) 0.0361(16) -0.0091(13) 0.0055(12) -0.0083(12)
B8 0.0229(15) 0.0311(15) 0.0308(16) -0.0124(13) 0.0019(12) -0.0061(12)
B9 0.0271(16) 0.0261(15) 0.0303(16) -0.0094(12) 0.0011(13) -0.0032(12)
B10 0.0256(16) 0.0312(16) 0.0351(16) -0.0177(13) 0.0067(13) -0.0081(13)
B11 0.0216(15) 0.0316(16) 0.0326(17) -0.0130(13) 0.0058(12) -0.0053(12)
B12 0.0216(15) 0.0288(15) 0.0290(15) -0.0131(12) 0.0043(12) -0.0052(12)
C3 0.0246(13) 0.0207(12) 0.0256(13) -0.0079(10) 0.0034(10) -0.0037(10)
C4 0.0222(13) 0.0257(13) 0.0288(13) -0.0115(10) 0.0008(10) -0.0077(10)
C5 0.0228(13) 0.0260(13) 0.0262(13) -0.0083(10) -0.0006(10) -0.0046(10)
C6 0.0260(13) 0.0211(12) 0.0207(12) -0.0062(10) 0.0054(10) -0.0050(10)
C7 0.0226(13) 0.0258(13) 0.0282(13) -0.0113(10) -0.0020(10) -0.0060(10)
C8 0.0199(13) 0.0238(12) 0.0291(13) -0.0069(10) -0.0002(10) -0.0033(10)
C9 0.0344(15) 0.0311(14) 0.0345(15) -0.0164(12) 0.0008(12) -0.0052(12)
C10 0.0258(15) 0.0432(16) 0.0461(17) -0.0258(14) 0.0061(12) -0.0014(12)
N1' 0.0258(12) 0.0271(11) 0.0286(11) -0.0041(9) 0.0013(9) -0.0069(9)
N2' 0.0267(12) 0.0244(11) 0.0277(11) -0.0076(9) 0.0027(9) -0.0038(9)
N3' 0.0259(11) 0.0294(11) 0.0218(10) -0.0050(9) -0.0003(9) -0.0085(9)
C1' 0.0246(13) 0.0261(13) 0.0275(13) -0.0085(11) 0.0036(10) -0.0076(11)
C2' 0.0180(13) 0.0294(13) 0.0261(13) -0.0063(10) 0.0031(10) -0.0033(10)
B3' 0.0197(14) 0.0268(14) 0.0270(15) -0.0075(12) 0.0006(11) -0.0022(11)
B4' 0.0192(14) 0.0258(15) 0.0335(16) -0.0067(12) 0.0026(12) -0.0032(12)
B5' 0.0242(15) 0.0344(16) 0.0287(16) -0.0136(13) 0.0055(12) -0.0080(13)
B6' 0.0227(16) 0.0376(17) 0.0257(15) -0.0060(13) -0.0010(12) -0.0065(13)
B7' 0.0313(17) 0.0262(15) 0.0268(15) -0.0083(12) 0.0043(13) -0.0033(12)
B8' 0.0285(16) 0.0311(15) 0.0245(15) -0.0078(12) -0.0016(13) -0.0081(13)
B9' 0.0184(14) 0.0330(16) 0.0277(15) -0.0094(12) 0.0014(12) -0.0074(12)
B10' 0.0254(16) 0.0295(15) 0.0266(15) -0.0032(12) 0.0002(12) -0.0067(12)
B11' 0.0306(17) 0.0261(15) 0.0275(15) -0.0049(12) 0.0034(13) -0.0001(13)
B12' 0.0343(17) 0.0277(15) 0.0267(15) -0.0063(12) 0.0028(13) -0.0093(13)
C3' 0.0228(13) 0.0212(12) 0.0234(12) -0.0079(10) 0.0024(10) -0.0025(10)
C4' 0.0213(13) 0.0266(13) 0.0262(13) -0.0090(10) -0.0002(10) -0.0047(10)
C5' 0.0227(13) 0.0254(13) 0.0247(13) -0.0083(10) -0.0039(10) -0.0025(10)
C6' 0.0208(13) 0.0225(12) 0.0236(12) -0.0101(10) 0.0039(10) -0.0008(10)
C7' 0.0195(12) 0.0276(13) 0.0279(13) -0.0114(10) 0.0014(10) -0.0048(10)
C8' 0.0205(13) 0.0258(12) 0.0244(12) -0.0061(10) -0.0036(10) -0.0020(10)
C9' 0.0323(15) 0.0384(15) 0.0301(14) -0.0049(12) 0.0037(12) -0.0142(12)
C10' 0.0305(15) 0.0274(13) 0.0243(13) -0.0029(10) -0.0015(11) -0.0048(11)
N1" 0.0294(12) 0.0291(11) 0.0370(12) -0.0123(10) 0.0030(10) -0.0093(10)
N2" 0.0280(12) 0.0242(11) 0.0298(11) -0.0085(9) 0.0007(9) -0.0074(9)
N3" 0.0286(12) 0.0288(11) 0.0296(11) -0.0170(9) 0.0067(9) -0.0104(9)
C1" 0.0232(14) 0.0276(13) 0.0405(15) -0.0145(12) -0.0046(12) -0.0041(11)
C2" 0.0291(14) 0.0292(14) 0.0300(14) -0.0097(11) 0.0010(11) -0.0153(11)
B3" 0.0233(15) 0.0262(15) 0.0313(16) -0.0101(12) 0.0042(12) -0.0066(12)
B4" 0.045(2) 0.0298(16) 0.0295(17) -0.0056(13) -0.0052(14) -0.0120(14)
B5" 0.0360(19) 0.0282(17) 0.064(2) -0.0212(16) -0.0092(17) -0.0043(15)
B6" 0.0306(18) 0.049(2) 0.053(2) -0.0351(17) 0.0132(16) -0.0191(15)
B7" 0.0280(17) 0.0290(16) 0.0406(18) -0.0066(13) -0.0029(14) -0.0088(13)
B8" 0.0348(18) 0.0366(17) 0.0357(17) -0.0137(14) 0.0095(14) -0.0176(14)
B9" 0.042(2) 0.0228(15) 0.0447(19) -0.0077(14) 0.0011(15) -0.0128(14)
B10" 0.0360(19) 0.0395(18) 0.053(2) -0.0279(16) 0.0086(16) -0.0182(15)
B11" 0.043(2) 0.0424(18) 0.0344(18) -0.0148(15) 0.0008(15) -0.0248(16)
B12" 0.0262(17) 0.0385(17) 0.0374(17) -0.0137(14) 0.0014(13) -0.0156(14)
C3" 0.0222(13) 0.0241(12) 0.0259(13) -0.0082(10) -0.0004(10) -0.0021(10)
C4" 0.0226(13) 0.0268(13) 0.0265(13) -0.0096(10) 0.0033(10) -0.0027(10)
C5" 0.0226(13) 0.0247(12) 0.0276(13) -0.0091(10) 0.0028(10) -0.0045(10)
C6" 0.0226(13) 0.0236(12) 0.0214(12) -0.0067(10) -0.0021(10) -0.0040(10)
C7" 0.0262(14) 0.0276(13) 0.0272(13) -0.0120(11) 0.0078(11) -0.0045(11)
C8" 0.0247(14) 0.0289(13) 0.0305(14) -0.0094(11) 0.0042(11) -0.0086(11)
C9" 0.0352(16) 0.0329(14) 0.0299(14) -0.0154(11) 0.0048(12) -0.0083(12)
C10" 0.0385(17) 0.0465(17) 0.0471(17) -0.0286(14) 0.0102(13) -0.0225(14)
N1D 0.0244(12) 0.0311(12) 0.0318(12) -0.0095(9) 0.0021(9) -0.0044(9)
N2D 0.0268(12) 0.0251(11) 0.0276(11) -0.0086(9) 0.0003(9) -0.0055(9)
N3D 0.0282(12) 0.0302(11) 0.0244(11) -0.0028(9) 0.0016(9) -0.0062(9)
C1D 0.0218(13) 0.0312(14) 0.0280(13) -0.0123(11) 0.0014(10) -0.0009(11)
C2D 0.0223(13) 0.0301(13) 0.0249(13) -0.0070(11) -0.0028(11) -0.0054(11)
B3D 0.0223(15) 0.0266(14) 0.0288(15) -0.0088(12) 0.0024(12) -0.0053(12)
B4D 0.0224(16) 0.0313(16) 0.0393(17) -0.0101(13) -0.0013(13) -0.0053(13)
B5D 0.0234(16) 0.0399(17) 0.0291(16) -0.0162(14) -0.0026(12) -0.0004(13)
B6D 0.0228(16) 0.0401(17) 0.0226(15) -0.0037(13) 0.0004(12) -0.0037(13)
B7D 0.0371(18) 0.0296(16) 0.0282(16) -0.0112(13) 0.0001(13) -0.0042(13)
B8D 0.0218(15) 0.0344(16) 0.0298(16) -0.0071(13) 0.0033(13) 0.0021(13)
B9D 0.0182(15) 0.0406(17) 0.0316(16) -0.0096(13) -0.0025(12) -0.0016(13)
B10D 0.0256(16) 0.0323(16) 0.0249(15) -0.0025(13) 0.0027(12) -0.0005(13)
B11D 0.0324(18) 0.0294(16) 0.0335(17) -0.0034(13) -0.0045(14) -0.0082(14)
B12D 0.0335(18) 0.0289(16) 0.0306(16) -0.0080(13) 0.0026(13) -0.0015(13)
C3D 0.0262(13) 0.0233(12) 0.0246(13) -0.0071(10) 0.0002(10) -0.0059(10)
C4D 0.0236(13) 0.0286(13) 0.0320(14) -0.0101(11) 0.0055(11) -0.0052(11)
C5D 0.0280(14) 0.0264(13) 0.0248(13) -0.0073(10) 0.0066(11) -0.0087(11)
C6D 0.0271(13) 0.0216(12) 0.0237(12) -0.0088(10) 0.0004(10) -0.0071(10)
C7D 0.0237(13) 0.0309(13) 0.0269(13) -0.0083(11) 0.0007(10) -0.0066(11)
C8D 0.0287(14) 0.0255(13) 0.0264(13) -0.0090(10) 0.0047(11) -0.0077(11)
C9D 0.0295(16) 0.0530(18) 0.0315(15) 0.0019(13) -0.0032(12) -0.0018(14)
C10D 0.0356(16) 0.0345(15) 0.0275(14) -0.0015(11) 0.0048(12) -0.0038(12)

loop_
_atom_type_symbol
_atom_type_description
_atom_type_scat_dispersion_real
_atom_type_scat_dispersion_imag
_atom_type_scat_source
C C 0.0033 0.0016 'International Tables Vol C Tables 4.2.6.8 and 6.1.1.4'
H H 0.0000 0.0000 'International Tables Vol C Tables 4.2.6.8 and 6.1.1.4'
B B 0.0013 0.0007 'International Tables Vol C Tables 4.2.6.8 and 6.1.1.4'
N N 0.0061 0.0033 'International Tables Vol C Tables 4.2.6.8 and 6.1.1.4'

loop_
_geom_angle_atom_site_label_1
_geom_angle_atom_site_label_2
_geom_angle_atom_site_label_3
_geom_angle
_geom_angle_site_symmetry_1
_geom_angle_site_symmetry_3
_geom_angle_publ_flag
N2 N1 B3 113.1(2) . . ?
N1 N2 C3 116.4(2) . . ?
C6 N3 C10 121.4(2) . . ?
C6 N3 C9 121.1(2) . . ?
C10 N3 C9 117.5(2) . . ?
C2 C1 B5 111.7(2) . . ?
C2 C1 B4 111.8(2) . . ?
B5 C1 B4 63.25(17) . . ?
C2 C1 B6 61.75(16) . . ?
B5 C1 B6 62.91(17) . . ?
B4 C1 B6 115.7(2) . . ?
C2 C1 B3 62.37(16) . . ?
B5 C1 B3 115.4(2) . . ?
B4 C1 B3 62.46(16) . . ?
B6 C1 B3 116.2(2) . . ?
C2 C1 H1 118.6(15) . . ?
B5 C1 H1 121.2(15) . . ?
B4 C1 H1 118.3(15) . . ?
B6 C1 H1 118.2(15) . . ?
B3 C1 H1 113.7(15) . . ?
C1 C2 B11 111.7(2) . . ?
C1 C2 B7 111.6(2) . . ?
B11 C2 B7 63.68(17) . . ?
C1 C2 B6 62.02(16) . . ?
B11 C2 B6 62.61(17) . . ?
B7 C2 B6 115.8(2) . . ?
C1 C2 B3 62.11(15) . . ?
B11 C2 B3 115.6(2) . . ?
B7 C2 B3 62.34(16) . . ?
B6 C2 B3 116.2(2) . . ?
C1 C2 H2 116.6(15) . . ?
B11 C2 H2 122.6(14) . . ?
B7 C2 H2 120.0(15) . . ?
B6 C2 H2 117.3(15) . . ?
B3 C2 H2 113.3(14) . . ?
N1 B3 C1 120.4(2) . . ?
N1 B3 C2 121.1(2) . . ?
C1 B3 C2 55.52(14) . . ?
N1 B3 B8 129.3(2) . . ?
C1 B3 B8 103.67(19) . . ?
C2 B3 B8 103.38(19) . . ?
N1 B3 B7 124.8(2) . . ?
C1 B3 B7 102.51(19) . . ?
C2 B3 B7 57.58(15) . . ?
B8 B3 B7 60.17(16) . . ?
N1 B3 B4 123.7(2) . . ?
C1 B3 B4 57.73(15) . . ?
C2 B3 B4 102.54(19) . . ?
B8 B3 B4 60.52(16) . . ?
B7 B3 B4 107.6(2) . . ?
C1 B4 B9 104.1(2) . . ?
C1 B4 B5 58.30(16) . . ?
B9 B4 B5 60.11(17) . . ?
C1 B4 B3 59.81(15) . . ?
B9 B4 B3 108.2(2) . . ?
B5 B4 B3 109.2(2) . . ?
C1 B4 B8 104.2(2) . . ?
B9 B4 B8 60.37(17) . . ?
B5 B4 B8 108.4(2) . . ?
B3 B4 B8 59.17(16) . . ?
C1 B4 H4 117.8(13) . . ?
B9 B4 H4 130.2(12) . . ?
B5 B4 H4 121.7(13) . . ?
B3 B4 H4 115.3(12) . . ?
B8 B4 H4 126.1(13) . . ?
C1 B5 B10 104.4(2) . . ?
C1 B5 B4 58.45(15) . . ?
B10 B5 B4 108.3(2) . . ?
C1 B5 B9 104.1(2) . . ?
B10 B5 B9 60.27(17) . . ?
B4 B5 B9 59.90(17) . . ?
C1 B5 B6 59.22(16) . . ?
B10 B5 B6 59.70(17) . . ?
B4 B5 B6 108.7(2) . . ?
B9 B5 B6 108.2(2) . . ?
C1 B5 H5 117.6(13) . . ?
B10 B5 H5 127.6(13) . . ?
B4 B5 H5 119.6(13) . . ?
B9 B5 H5 129.1(13) . . ?
B6 B5 H5 117.5(13) . . ?
C2 B6 C1 56.23(15) . . ?
C2 B6 B10 103.8(2) . . ?
C1 B6 B10 103.5(2) . . ?
C2 B6 B11 58.03(16) . . ?
C1 B6 B11 103.4(2) . . ?
B10 B6 B11 60.31(17) . . ?
C2 B6 B5 103.3(2) . . ?
C1 B6 B5 57.87(15) . . ?
B10 B6 B5 59.91(17) . . ?
B11 B6 B5 107.7(2) . . ?
C2 B6 H6 117.6(13) . . ?
C1 B6 H6 117.4(13) . . ?
B10 B6 H6 132.9(13) . . ?
B11 B6 H6 125.0(13) . . ?
B5 B6 H6 124.6(13) . . ?
C2 B7 B8 104.7(2) . . ?
C2 B7 B3 60.08(16) . . ?
B8 B7 B3 59.40(16) . . ?
C2 B7 B12 104.0(2) . . ?
B8 B7 B12 60.28(16) . . ?
B3 B7 B12 108.1(2) . . ?
C2 B7 B11 58.07(16) . . ?
B8 B7 B11 108.4(2) . . ?
B3 B7 B11 109.1(2) . . ?
B12 B7 B11 59.99(16) . . ?
C2 B7 H7 118.9(14) . . ?
B8 B7 H7 127.3(14) . . ?
B3 B7 H7 118.9(14) . . ?
B12 B7 H7 127.3(14) . . ?
B11 B7 H7 119.0(13) . . ?
B3 B8 B7 60.43(16) . . ?
B3 B8 B4 60.32(16) . . ?
B7 B8 B4 107.7(2) . . ?
B3 B8 B12 108.8(2) . . ?
B7 B8 B12 60.06(16) . . ?
B4 B8 B12 107.2(2) . . ?
B3 B8 B9 108.6(2) . . ?
B7 B8 B9 107.6(2) . . ?
B4 B8 B9 59.63(17) . . ?
B12 B8 B9 59.50(16) . . ?
B3 B8 H8 122.0(13) . . ?
B7 B8 H8 122.0(13) . . ?
B4 B8 H8 122.7(13) . . ?
B12 B8 H8 120.8(13) . . ?
B9 B8 H8 121.1(13) . . ?
B12 B9 B4 108.0(2) . . ?
B12 B9 B5 107.8(2) . . ?
B4 B9 B5 60.00(16) . . ?
B12 B9 B10 60.22(16) . . ?
B4 B9 B10 107.9(2) . . ?
B5 B9 B10 59.65(17) . . ?
B12 B9 B8 60.08(16) . . ?
B4 B9 B8 60.00(16) . . ?
B5 B9 B8 108.0(2) . . ?
B10 B9 B8 108.3(2) . . ?
B12 B9 H9 121.1(14) . . ?
B4 B9 H9 121.7(13) . . ?
B5 B9 H9 122.9(14) . . ?
B10 B9 H9 122.4(13) . . ?
B8 B9 H9 120.5(13) . . ?
B6 B10 B5 60.39(17) . . ?
B6 B10 B11 59.86(17) . . ?
B5 B10 B11 107.8(2) . . ?
B6 B10 B9 108.6(2) . . ?
B5 B10 B9 60.07(17) . . ?
B11 B10 B9 107.7(2) . . ?
B6 B10 B12 108.2(2) . . ?
B5 B10 B12 107.6(2) . . ?
B11 B10 B12 60.05(16) . . ?
B9 B10 B12 59.59(16) . . ?
B6 B10 H10 118.6(13) . . ?
B5 B10 H10 121.6(13) . . ?
B11 B10 H10 120.5(12) . . ?
B9 B10 H10 124.3(13) . . ?
B12 B10 H10 123.6(14) . . ?
C2 B11 B6 59.36(16) . . ?
C2 B11 B10 104.4(2) . . ?
B6 B11 B10 59.83(17) . . ?
C2 B11 B12 104.0(2) . . ?
B6 B11 B12 108.3(2) . . ?
B10 B11 B12 60.17(16) . . ?
C2 B11 B7 58.25(16) . . ?
B6 B11 B7 108.6(2) . . ?
B10 B11 B7 108.1(2) . . ?
B12 B11 B7 59.84(16) . . ?
C2 B11 H11 120.7(13) . . ?
B6 B11 H11 117.8(14) . . ?
B10 B11 H11 124.9(13) . . ?
B12 B11 H11 127.1(14) . . ?
B7 B11 H11 121.5(13) . . ?
B9 B12 B7 108.0(2) . . ?
B9 B12 B11 108.0(2) . . ?
B7 B12 B11 60.17(16) . . ?
B9 B12 B8 60.42(16) . . ?
B7 B12 B8 59.66(16) . . ?
B11 B12 B8 108.0(2) . . ?
B9 B12 B10 60.19(17) . . ?
B7 B12 B10 108.0(2) . . ?
B11 B12 B10 59.78(16) . . ?
B8 B12 B10 108.5(2) . . ?
B9 B12 H12 122.3(12) . . ?
B7 B12 H12 121.8(12) . . ?
B11 B12 H12 120.6(12) . . ?
B8 B12 H12 122.7(12) . . ?
B10 B12 H12 120.9(12) . . ?
C4 C3 C8 118.9(2) . . ?
C4 C3 N2 115.8(2) . . ?
C8 C3 N2 125.3(2) . . ?
C5 C4 C3 121.4(2) . . ?
C5 C4 H4A 119.3 . . ?
C3 C4 H4A 119.3 . . ?
C4 C5 C6 120.3(2) . . ?
C4 C5 H5A 119.9 . . ?
C6 C5 H5A 119.9 . . ?
N3 C6 C5 121.3(2) . . ?
N3 C6 C7 120.8(2) . . ?
C5 C6 C7 117.9(2) . . ?
C8 C7 C6 121.1(2) . . ?
C8 C7 H7A 119.5 . . ?
C6 C7 H7A 119.5 . . ?
C7 C8 C3 120.5(2) . . ?
C7 C8 H8A 119.7 . . ?
C3 C8 H8A 119.7 . . ?
N3 C9 H9A 109.5 . . ?
N3 C9 H9B 109.5 . . ?
H9A C9 H9B 109.5 . . ?
N3 C9 H9C 109.5 . . ?
H9A C9 H9C 109.5 . . ?
H9B C9 H9C 109.5 . . ?
N3 C10 H10A 109.5 . . ?
N3 C10 H10B 109.5 . . ?
H10A C10 H10B 109.5 . . ?
N3 C10 H10C 109.5 . . ?
H10A C10 H10C 109.5 . . ?
H10B C10 H10C 109.5 . . ?
N2' N1' B3' 112.2(2) . . ?
N1' N2' C3' 116.9(2) . . ?
C6' N3' C9' 120.4(2) . . ?
C6' N3' C10' 121.3(2) . . ?
C9' N3' C10' 118.3(2) . . ?
C2' C1' B5' 111.4(2) . . ?
C2' C1' B4' 111.4(2) . . ?
B5' C1' B4' 63.46(17) . . ?
C2' C1' B6' 61.82(16) . . ?
B5' C1' B6' 62.86(16) . . ?
B4' C1' B6' 115.9(2) . . ?
C2' C1' B3' 62.04(15) . . ?
B5' C1' B3' 115.2(2) . . ?
B4' C1' B3' 62.23(16) . . ?
B6' C1' B3' 116.1(2) . . ?
C2' C1' H1' 112.8(17) . . ?
B5' C1' H1' 123.7(16) . . ?
B4' C1' H1' 125.4(17) . . ?
B6' C1' H1' 112.5(16) . . ?
B3' C1' H1' 115.4(16) . . ?
C1' C2' B11' 111.7(2) . . ?
C1' C2' B7' 111.9(2) . . ?
B11' C2' B7' 63.77(17) . . ?
C1' C2' B6' 61.73(16) . . ?
B11' C2' B6' 62.80(17) . . ?
B7' C2' B6' 116.0(2) . . ?
C1' C2' B3' 62.08(15) . . ?
B11' C2' B3' 115.9(2) . . ?
B7' C2' B3' 62.64(16) . . ?
B6' C2' B3' 116.0(2) . . ?
C1' C2' H2' 113.2(15) . . ?
B11' C2' H2' 122.6(15) . . ?
B7' C2' H2' 124.8(15) . . ?
B6' C2' H2' 112.4(15) . . ?
B3' C2' H2' 115.8(15) . . ?
N1' B3' C2' 120.8(2) . . ?
N1' B3' C1' 120.2(2) . . ?
C2' B3' C1' 55.88(14) . . ?
N1' B3' B8' 129.4(2) . . ?
C2' B3' B8' 103.63(19) . . ?
C1' B3' B8' 103.79(19) . . ?
N1' B3' B4' 123.7(2) . . ?
C2' B3' B4' 102.76(18) . . ?
C1' B3' B4' 57.63(15) . . ?
B8' B3' B4' 60.51(17) . . ?
N1' B3' B7' 124.6(2) . . ?
C2' B3' B7' 57.51(15) . . ?
C1' B3' B7' 102.82(19) . . ?
B8' B3' B7' 60.48(17) . . ?
B4' B3' B7' 107.9(2) . . ?
C1' B4' B3' 60.14(16) . . ?
C1' B4' B5' 58.14(16) . . ?
B3' B4' B5' 109.1(2) . . ?
C1' B4' B8' 104.8(2) . . ?
B3' B4' B8' 59.38(16) . . ?
B5' B4' B8' 108.4(2) . . ?
C1' B4' B9' 104.04(19) . . ?
B3' B4' B9' 108.0(2) . . ?
B5' B4' B9' 60.05(16) . . ?
B8' B4' B9' 60.12(16) . . ?
C1' B4' H4' 118.5(13) . . ?
B3' B4' H4' 116.5(12) . . ?
B5' B4' H4' 121.1(12) . . ?
B8' B4' H4' 125.9(12) . . ?
B9' B4' H4' 129.1(13) . . ?
C1' B5' B6' 59.47(16) . . ?
C1' B5' B4' 58.40(16) . . ?
B6' B5' B4' 108.9(2) . . ?
C1' B5' B9' 104.3(2) . . ?
B6' B5' B9' 108.2(2) . . ?
B4' B5' B9' 60.09(16) . . ?
C1' B5' B10' 104.5(2) . . ?
B6' B5' B10' 59.50(17) . . ?
B4' B5' B10' 108.5(2) . . ?
B9' B5' B10' 60.36(16) . . ?
C1' B5' H5' 122.5(13) . . ?
B6' B5' H5' 119.4(13) . . ?
B4' B5' H5' 121.1(13) . . ?
B9' B5' H5' 124.9(14) . . ?
B10' B5' H5' 123.9(13) . . ?
C1' B6' C2' 56.45(14) . . ?
C1' B6' B10' 103.9(2) . . ?
C2' B6' B10' 103.3(2) . . ?
C1' B6' B5' 57.67(16) . . ?
C2' B6' B5' 103.06(19) . . ?
B10' B6' B5' 60.51(17) . . ?
C1' B6' B11' 103.53(19) . . ?
C2' B6' B11' 57.82(16) . . ?
B10' B6' B11' 59.76(17) . . ?
B5' B6' B11' 107.7(2) . . ?
C1' B6' H6' 115.7(14) . . ?
C2' B6' H6' 117.1(14) . . ?
B10' B6' H6' 134.2(14) . . ?
B5' B6' H6' 124.1(14) . . ?
B11' B6' H6' 126.0(14) . . ?
C2' B7' B12' 103.8(2) . . ?
C2' B7' B3' 59.84(15) . . ?
B12' B7' B3' 108.1(2) . . ?
C2' B7' B8' 104.3(2) . . ?
B12' B7' B8' 60.63(17) . . ?
B3' B7' B8' 59.09(16) . . ?
C2' B7' B11' 58.09(16) . . ?
B12' B7' B11' 59.83(17) . . ?
B3' B7' B11' 108.9(2) . . ?
B8' B7' B11' 108.4(2) . . ?
C2' B7' H7' 116.3(13) . . ?
B12' B7' H7' 127.9(12) . . ?
B3' B7' H7' 120.0(12) . . ?
B8' B7' H7' 130.7(12) . . ?
B11' B7' H7' 116.1(12) . . ?
B3' B8' B4' 60.10(16) . . ?
B3' B8' B9' 108.4(2) . . ?
B4' B8' B9' 59.98(16) . . ?
B3' B8' B7' 60.42(17) . . ?
B4' B8' B7' 107.5(2) . . ?
B9' B8' B7' 107.1(2) . . ?
B3' B8' B12' 108.2(2) . . ?
B4' B8' B12' 107.3(2) . . ?
B9' B8' B12' 59.46(16) . . ?
B7' B8' B12' 59.45(17) . . ?
B3' B8' H8' 120.9(13) . . ?
B4' B8' H8' 123.7(13) . . ?
B9' B8' H8' 123.2(14) . . ?
B7' B8' H8' 120.4(13) . . ?
B12' B8' H8' 121.3(13) . . ?
B12' B9' B5' 107.9(2) . . ?
B12' B9' B4' 108.2(2) . . ?
B5' B9' B4' 59.86(16) . . ?
B12' B9' B8' 60.64(16) . . ?
B5' B9' B8' 108.1(2) . . ?
B4' B9' B8' 59.89(16) . . ?
B12' B9' B10' 59.90(16) . . ?
B5' B9' B10' 59.97(16) . . ?
B4' B9' B10' 108.0(2) . . ?
B8' B9' B10' 108.6(2) . . ?
B12' B9' H9' 122.3(13) . . ?
B5' B9' H9' 120.7(13) . . ?
B4' B9' H9' 121.8(13) . . ?
B8' B9' H9' 122.5(13) . . ?
B10' B9' H9' 120.8(13) . . ?
B11' B10' B6' 60.42(17) . . ?
B11' B10' B12' 60.13(17) . . ?
B6' B10' B12' 108.5(2) . . ?
B11' B10' B5' 107.8(2) . . ?
B6' B10' B5' 59.99(17) . . ?
B12' B10' B5' 107.4(2) . . ?
B11' B10' B9' 107.7(2) . . ?
B6' B10' B9' 108.1(2) . . ?
B12' B10' B9' 59.57(16) . . ?
B5' B10' B9' 59.66(16) . . ?
B11' B10' H10' 123.1(13) . . ?
B6' B10' H10' 123.6(13) . . ?
B12' B10' H10' 120.3(13) . . ?
B5' B10' H10' 122.1(13) . . ?
B9' B10' H10' 119.6(14) . . ?
C2' B11' B10' 104.5(2) . . ?
C2' B11' B12' 103.8(2) . . ?
B10' B11' B12' 60.35(17) . . ?
C2' B11' B6' 59.38(16) . . ?
B10' B11' B6' 59.81(17) . . ?
B12' B11' B6' 108.2(2) . . ?
C2' B11' B7' 58.14(15) . . ?
B10' B11' B7' 108.2(2) . . ?
B12' B11' B7' 59.72(17) . . ?
B6' B11' B7' 108.6(2) . . ?
C2' B11' H11' 121.0(15) . . ?
B10' B11' H11' 125.5(15) . . ?
B12' B11' H11' 126.0(15) . . ?
B6' B11' H11' 119.5(15) . . ?
B7' B11' H11' 120.1(14) . . ?
B9' B12' B7' 107.9(2) . . ?
B9' B12' B11' 108.0(2) . . ?
B7' B12' B11' 60.45(17) . . ?
B9' B12' B10' 60.53(16) . . ?
B7' B12' B10' 108.1(2) . . ?
B11' B12' B10' 59.53(17) . . ?
B9' B12' B8' 59.90(16) . . ?
B7' B12' B8' 59.92(16) . . ?
B11' B12' B8' 108.3(2) . . ?
B10' B12' B8' 108.5(2) . . ?
B9' B12' H12' 121.6(14) . . ?
B7' B12' H12' 120.6(13) . . ?
B11' B12' H12' 122.9(13) . . ?
B10' B12' H12' 123.3(13) . . ?
B8' B12' H12' 119.7(13) . . ?
C8' C3' C4' 118.8(2) . . ?
C8' C3' N2' 115.6(2) . . ?
C4' C3' N2' 125.6(2) . . ?
C5' C4' C3' 120.2(2) . . ?
C5' C4' H4'A 119.9 . . ?
C3' C4' H4'A 119.9 . . ?
C4' C5' C6' 121.5(2) . . ?
C4' C5' H5'A 119.2 . . ?
C6' C5' H5'A 119.2 . . ?
N3' C6' C5' 121.2(2) . . ?
N3' C6' C7' 121.3(2) . . ?
C5' C6' C7' 117.5(2) . . ?
C8' C7' C6' 120.2(2) . . ?
C8' C7' H7'A 119.9 . . ?
C6' C7' H7'A 119.9 . . ?
C7' C8' C3' 121.7(2) . . ?
C7' C8' H8'A 119.1 . . ?
C3' C8' H8'A 119.1 . . ?
N3' C9' H9'A 109.5 . . ?
N3' C9' H9'B 109.5 . . ?
H9'A C9' H9'B 109.5 . . ?
N3' C9' H9'C 109.5 . . ?
H9'A C9' H9'C 109.5 . . ?
H9'B C9' H9'C 109.5 . . ?
N3' C10' H10D 109.5 . . ?
N3' C10' H10E 109.5 . . ?
H10D C10' H10E 109.5 . . ?
N3' C10' H10F 109.5 . . ?
H10D C10' H10F 109.5 . . ?
H10E C10' H10F 109.5 . . ?
N2" N1" B3" 112.0(2) . . ?
N1" N2" C3" 116.5(2) . . ?
C6" N3" C10" 121.7(2) . . ?
C6" N3" C9" 120.5(2) . . ?
C10" N3" C9" 117.6(2) . . ?
C2" C1" B5" 111.7(2) . . ?
C2" C1" B4" 111.7(2) . . ?
B5" C1" B4" 63.8(2) . . ?
C2" C1" B6" 61.89(17) . . ?
B5" C1" B6" 62.57(19) . . ?
B4" C1" B6" 115.7(2) . . ?
C2" C1" B3" 62.05(16) . . ?
B5" C1" B3" 116.1(2) . . ?
B4" C1" B3" 62.71(17) . . ?
B6" C1" B3" 116.2(2) . . ?
C2" C1" H1" 116.0(14) . . ?
B5" C1" H1" 121.0(14) . . ?
B4" C1" H1" 122.3(14) . . ?
B6" C1" H1" 114.3(14) . . ?
B3" C1" H1" 115.9(14) . . ?
C1" C2" B11" 111.5(2) . . ?
C1" C2" B7" 111.8(2) . . ?
B11" C2" B7" 63.50(19) . . ?
C1" C2" B6" 61.89(17) . . ?
B11" C2" B6" 62.53(18) . . ?
B7" C2" B6" 115.7(2) . . ?
C1" C2" B3" 62.29(16) . . ?
B11" C2" B3" 115.8(2) . . ?
B7" C2" B3" 62.66(17) . . ?
B6" C2" B3" 116.4(2) . . ?
C1" C2" H2" 115.1(15) . . ?
B11" C2" H2" 123.2(15) . . ?
B7" C2" H2" 121.8(15) . . ?
B6" C2" H2" 115.8(15) . . ?
B3" C2" H2" 113.7(15) . . ?
N1" B3" C2" 120.7(2) . . ?
N1" B3" C1" 120.1(2) . . ?
C2" B3" C1" 55.66(15) . . ?
N1" B3" B8" 130.1(2) . . ?
C2" B3" B8" 103.2(2) . . ?
C1" B3" B8" 103.1(2) . . ?
N1" B3" B7" 125.1(2) . . ?
C2" B3" B7" 57.50(16) . . ?
C1" B3" B7" 102.4(2) . . ?
B8" B3" B7" 60.33(17) . . ?
N1" B3" B4" 123.9(2) . . ?
C2" B3" B4" 102.3(2) . . ?
C1" B3" B4" 57.34(17) . . ?
B8" B3" B4" 60.17(18) . . ?
B7" B3" B4" 107.5(2) . . ?
C1" B4" B8" 104.5(2) . . ?
C1" B4" B3" 59.95(16) . . ?
B8" B4" B3" 59.47(17) . . ?
C1" B4" B5" 58.08(18) . . ?
B8" B4" B5" 108.3(2) . . ?
B3" B4" B5" 109.1(2) . . ?
C1" B4" B9" 104.0(2) . . ?
B8" B4" B9" 60.14(18) . . ?
B3" B4" B9" 108.2(2) . . ?
B5" B4" B9" 60.15(19) . . ?
C1" B4" H4" 123.5(15) . . ?
B8" B4" H4" 123.3(15) . . ?
B3" B4" H4" 119.6(14) . . ?
B5" B4" H4" 121.3(15) . . ?
B9" B4" H4" 124.2(15) . . ?
C1" B5" B6" 59.56(17) . . ?
C1" B5" B4" 58.13(17) . . ?
B6" B5" B4" 108.6(2) . . ?
C1" B5" B10" 104.4(2) . . ?
B6" B5" B10" 59.61(19) . . ?
B4" B5" B10" 107.9(2) . . ?
C1" B5" B9" 103.9(2) . . ?
B6" B5" B9" 107.9(2) . . ?
B4" B5" B9" 59.95(19) . . ?
B10" B5" B9" 59.89(19) . . ?
C1" B5" H5" 119.1(15) . . ?
B6" B5" H5" 118.2(15) . . ?
B4" B5" H5" 120.2(14) . . ?
B10" B5" H5" 126.8(14) . . ?
B9" B5" H5" 128.0(15) . . ?
C2" B6" C1" 56.22(15) . . ?
C2" B6" B10" 103.7(2) . . ?
C1" B6" B10" 103.9(2) . . ?
C2" B6" B11" 57.84(17) . . ?
C1" B6" B11" 103.2(2) . . ?
B10" B6" B11" 60.05(19) . . ?
C2" B6" B5" 103.4(2) . . ?
C1" B6" B5" 57.87(17) . . ?
B10" B6" B5" 60.65(19) . . ?
B11" B6" B5" 108.1(2) . . ?
C2" B6" H6" 119.0(13) . . ?
C1" B6" H6" 119.5(13) . . ?
B10" B6" H6" 130.7(13) . . ?
B11" B6" H6" 124.0(13) . . ?
B5" B6" H6" 124.5(13) . . ?
C2" B7" B12" 104.0(2) . . ?
C2" B7" B11" 58.15(17) . . ?
B12" B7" B11" 59.99(18) . . ?
C2" B7" B3" 59.84(16) . . ?
B12" B7" B3" 108.3(2) . . ?
B11" B7" B3" 109.0(2) . . ?
C2" B7" B8" 104.4(2) . . ?
B12" B7" B8" 60.16(17) . . ?
B11" B7" B8" 108.1(2) . . ?
B3" B7" B8" 59.47(17) . . ?
C2" B7" H7" 118.5(15) . . ?
B12" B7" H7" 127.7(15) . . ?
B11" B7" H7" 118.9(14) . . ?
B3" B7" H7" 118.6(14) . . ?
B8" B7" H7" 127.9(15) . . ?
B3" B8" B4" 60.37(17) . . ?
B3" B8" B7" 60.20(17) . . ?
B4" B8" B7" 107.5(2) . . ?
B3" B8" B12" 108.5(2) . . ?
B4" B8" B12" 107.5(2) . . ?
B7" B8" B12" 59.69(17) . . ?
B3" B8" B9" 108.9(2) . . ?
B4" B8" B9" 60.09(18) . . ?
B7" B8" B9" 107.4(2) . . ?
B12" B8" B9" 59.60(18) . . ?
B3" B8" H8" 120.3(14) . . ?
B4" B8" H8" 121.7(13) . . ?
B7" B8" H8" 122.1(13) . . ?
B12" B8" H8" 122.5(14) . . ?
B9" B8" H8" 122.1(14) . . ?
B12" B9" B10" 60.06(19) . . ?
B12" B9" B4" 107.7(2) . . ?
B10" B9" B4" 107.9(2) . . ?
B12" B9" B8" 60.10(18) . . ?
B10" B9" B8" 108.3(2) . . ?
B4" B9" B8" 59.77(18) . . ?
B12" B9" B5" 107.8(2) . . ?
B10" B9" B5" 59.96(19) . . ?
B4" B9" B5" 59.90(19) . . ?
B8" B9" B5" 107.8(2) . . ?
B12" B9" H9" 123.9(15) . . ?
B10" B9" H9" 122.2(14) . . ?
B4" B9" H9" 120.3(14) . . ?
B8" B9" H9" 122.3(15) . . ?
B5" B9" H9" 120.2(15) . . ?
B6" B10" B11" 60.00(19) . . ?
B6" B10" B12" 108.2(2) . . ?
B11" B10" B12" 60.03(19) . . ?
B6" B10" B9" 108.2(2) . . ?
B11" B10" B9" 107.7(2) . . ?
B12" B10" B9" 59.67(18) . . ?
B6" B10" B5" 59.74(19) . . ?
B11" B10" B5" 107.3(2) . . ?
B12" B10" B5" 107.6(2) . . ?
B9" B10" B5" 60.2(2) . . ?
B6" B10" H10" 119.4(16) . . ?
B11" B10" H10" 120.9(15) . . ?
B12" B10" H10" 123.3(16) . . ?
B9" B10" H10" 123.7(15) . . ?
B5" B10" H10" 121.8(15) . . ?
C2" B11" B6" 59.63(17) . . ?
C2" B11" B10" 105.0(2) . . ?
B6" B11" B10" 59.96(19) . . ?
C2" B11" B12" 104.1(2) . . ?
B6" B11" B12" 108.4(2) . . ?
B10" B11" B12" 60.32(18) . . ?
C2" B11" B7" 58.35(17) . . ?
B6" B11" B7" 109.0(2) . . ?
B10" B11" B7" 108.6(2) . . ?
B12" B11" B7" 59.93(18) . . ?
C2" B11" H11" 117.7(16) . . ?
B6" B11" H11" 119.3(16) . . ?
B10" B11" H11" 128.5(15) . . ?
B12" B11" H11" 127.5(17) . . ?
B7" B11" H11" 117.6(16) . . ?
B9" B12" B7" 108.3(2) . . ?
B9" B12" B11" 107.8(2) . . ?
B7" B12" B11" 60.08(18) . . ?
B9" B12" B10" 60.27(19) . . ?
B7" B12" B10" 108.2(2) . . ?
B11" B12" B10" 59.65(19) . . ?
B9" B12" B8" 60.30(18) . . ?
B7" B12" B8" 60.15(17) . . ?
B11" B12" B8" 108.1(2) . . ?
B10" B12" B8" 108.6(2) . . ?
B9" B12" H12" 123.0(14) . . ?
B7" B12" H12" 119.1(14) . . ?
B11" B12" H12" 122.0(14) . . ?
B10" B12" H12" 124.0(14) . . ?
B8" B12" H12" 119.8(14) . . ?
C4" C3" C8" 119.0(2) . . ?
C4" C3" N2" 115.4(2) . . ?
C8" C3" N2" 125.6(2) . . ?
C5" C4" C3" 121.5(2) . . ?
C5" C4" H4"A 119.2 . . ?
C3" C4" H4"A 119.2 . . ?
C4" C5" C6" 120.0(2) . . ?
C4" C5" H5"A 120.0 . . ?
C6" C5" H5"A 120.0 . . ?
N3" C6" C5" 121.1(2) . . ?
N3" C6" C7" 121.3(2) . . ?
C5" C6" C7" 117.5(2) . . ?
C8" C7" C6" 121.5(2) . . ?
C8" C7" H7"A 119.2 . . ?
C6" C7" H7"A 119.2 . . ?
C7" C8" C3" 120.4(2) . . ?
C7" C8" H8"A 119.8 . . ?
C3" C8" H8"A 119.8 . . ?
N3" C9" H9"A 109.5 . . ?
N3" C9" H9"B 109.5 . . ?
H9"A C9" H9"B 109.5 . . ?
N3" C9" H9"C 109.5 . . ?
H9"A C9" H9"C 109.5 . . ?
H9"B C9" H9"C 109.5 . . ?
N3" C10" H10G 109.5 . . ?
N3" C10" H10H 109.5 . . ?
H10G C10" H10H 109.5 . . ?
N3" C10" H10I 109.5 . . ?
H10G C10" H10I 109.5 . . ?
H10H C10" H10I 109.5 . . ?
N2D N1D B3D 112.1(2) . . ?
N1D N2D C3D 115.9(2) . . ?
C6D N3D C9D 121.9(2) . . ?
C6D N3D C10D 120.7(2) . . ?
C9D N3D C10D 117.4(2) . . ?
C2D C1D B4D 111.3(2) . . ?
C2D C1D B5D 111.4(2) . . ?
B4D C1D B5D 64.01(18) . . ?
C2D C1D B6D 62.06(16) . . ?
B4D C1D B6D 115.9(2) . . ?
B5D C1D B6D 62.41(17) . . ?
C2D C1D B3D 61.55(15) . . ?
B4D C1D B3D 62.36(17) . . ?
B5D C1D B3D 115.6(2) . . ?
B6D C1D B3D 115.8(2) . . ?
C2D C1D H1D 117.5(17) . . ?
B4D C1D H1D 120.0(18) . . ?
B5D C1D H1D 121.5(16) . . ?
B6D C1D H1D 116.7(17) . . ?
B3D C1D H1D 114.8(16) . . ?
C1D C2D B7D 111.9(2) . . ?
C1D C2D B11D 111.46(19) . . ?
B7D C2D B11D 63.59(18) . . ?
C1D C2D B3D 62.31(16) . . ?
B7D C2D B3D 62.65(17) . . ?
B11D C2D B3D 115.8(2) . . ?
C1D C2D B6D 61.53(16) . . ?
B7D C2D B6D 115.6(2) . . ?
B11D C2D B6D 62.61(17) . . ?
B3D C2D B6D 115.9(2) . . ?
C1D C2D H2D 113.7(13) . . ?
B7D C2D H2D 123.2(13) . . ?
B11D C2D H2D 123.9(13) . . ?
B3D C2D H2D 113.8(13) . . ?
B6D C2D H2D 114.9(13) . . ?
N1D B3D C2D 120.3(2) . . ?
N1D B3D C1D 120.8(2) . . ?
C2D B3D C1D 56.14(15) . . ?
N1D B3D B8D 129.4(2) . . ?
C2D B3D B8D 103.69(19) . . ?
C1D B3D B8D 103.46(19) . . ?
N1D B3D B4D 124.4(2) . . ?
C2D B3D B4D 103.0(2) . . ?
C1D B3D B4D 57.39(16) . . ?
B8D B3D B4D 60.44(17) . . ?
N1D B3D B7D 123.6(2) . . ?
C2D B3D B7D 57.76(16) . . ?
C1D B3D B7D 103.1(2) . . ?
B8D B3D B7D 60.41(17) . . ?
B4D B3D B7D 108.0(2) . . ?
C1D B4D B3D 60.24(16) . . ?
C1D B4D B8D 104.8(2) . . ?
B3D B4D B8D 59.33(16) . . ?
C1D B4D B9D 103.8(2) . . ?
B3D B4D B9D 107.7(2) . . ?
B8D B4D B9D 59.96(17) . . ?
C1D B4D B5D 58.18(16) . . ?
B3D B4D B5D 109.1(2) . . ?
B8D B4D B5D 108.0(2) . . ?
B9D B4D B5D 59.66(17) . . ?
C1D B4D H4D 117.1(14) . . ?
B3D B4D H4D 115.7(13) . . ?
B8D B4D H4D 126.9(14) . . ?
B9D B4D H4D 130.7(14) . . ?
B5D B4D H4D 121.1(13) . . ?
C1D B5D B6D 59.54(16) . . ?
C1D B5D B10D 104.5(2) . . ?
B6D B5D B10D 59.81(17) . . ?
C1D B5D B9D 103.7(2) . . ?
B6D B5D B9D 108.0(2) . . ?
B10D B5D B9D 60.03(17) . . ?
C1D B5D B4D 57.82(16) . . ?
B6D B5D B4D 108.4(2) . . ?
B10D B5D B4D 108.0(2) . . ?
B9D B5D B4D 59.97(17) . . ?
C1D B5D H5D 117.5(13) . . ?
B6D B5D H5D 116.2(14) . . ?
B10D B5D H5D 127.0(13) . . ?
B9D B5D H5D 130.2(14) . . ?
B4D B5D H5D 120.9(14) . . ?
C1D B6D C2D 56.41(14) . . ?
C1D B6D B10D 103.7(2) . . ?
C2D B6D B10D 103.4(2) . . ?
C1D B6D B5D 58.06(17) . . ?
C2D B6D B5D 103.5(2) . . ?
B10D B6D B5D 60.20(17) . . ?
C1D B6D B11D 103.5(2) . . ?
C2D B6D B11D 57.83(16) . . ?
B10D B6D B11D 60.00(17) . . ?
B5D B6D B11D 108.0(2) . . ?
C1D B6D H6D 121.2(12) . . ?
C2D B6D H6D 120.6(12) . . ?
B10D B6D H6D 129.0(12) . . ?
B5D B6D H6D 124.4(13) . . ?
B11D B6D H6D 123.1(13) . . ?
C2D B7D B12D 104.1(2) . . ?
C2D B7D B3D 59.59(16) . . ?
B12D B7D B3D 108.3(2) . . ?
C2D B7D B8D 104.2(2) . . ?
B12D B7D B8D 60.55(17) . . ?
B3D B7D B8D 59.24(17) . . ?
C2D B7D B11D 58.33(16) . . ?
B12D B7D B11D 59.85(17) . . ?
B3D B7D B11D 108.9(2) . . ?
B8D B7D B11D 108.2(2) . . ?
C2D B7D H7D 117.2(13) . . ?
B12D B7D H7D 130.1(12) . . ?
B3D B7D H7D 116.0(12) . . ?
B8D B7D H7D 127.3(13) . . ?
B11D B7D H7D 120.6(13) . . ?
B3D B8D B4D 60.23(16) . . ?
B3D B8D B7D 60.35(17) . . ?
B4D B8D B7D 107.8(2) . . ?
B3D B8D B9D 108.6(2) . . ?
B4D B8D B9D 60.21(17) . . ?
B7D B8D B9D 107.4(2) . . ?
B3D B8D B12D 108.3(2) . . ?
B4D B8D B12D 107.8(2) . . ?
B7D B8D B12D 59.43(18) . . ?
B9D B8D B12D 59.77(17) . . ?
B3D B8D H8D 120.5(13) . . ?
B4D B8D H8D 124.0(14) . . ?
B7D B8D H8D 119.5(14) . . ?
B9D B8D H8D 123.7(13) . . ?
B12D B8D H8D 120.8(13) . . ?
B10D B9D B12D 60.20(18) . . ?
B10D B9D B5D 59.81(17) . . ?
B12D B9D B5D 108.1(2) . . ?
B10D B9D B8D 108.6(2) . . ?
B12D B9D B8D 60.34(17) . . ?
B5D B9D B8D 108.4(2) . . ?
B10D B9D B4D 108.2(2) . . ?
B12D B9D B4D 108.0(2) . . ?
B5D B9D B4D 60.36(17) . . ?
B8D B9D B4D 59.83(17) . . ?
B10D B9D H9D 123.9(16) . . ?
B12D B9D H9D 123.7(15) . . ?
B5D B9D H9D 120.9(15) . . ?
B8D B9D H9D 120.2(15) . . ?
B4D B9D H9D 118.9(16) . . ?
B6D B10D B5D 59.99(17) . . ?
B6D B10D B11D 60.41(17) . . ?
B5D B10D B11D 108.1(2) . . ?
B6D B10D B9D 108.3(2) . . ?
B5D B10D B9D 60.17(18) . . ?
B11D B10D B9D 107.8(2) . . ?
B6D B10D B12D 108.4(2) . . ?
B5D B10D B12D 108.1(2) . . ?
B11D B10D B12D 59.83(18) . . ?
B9D B10D B12D 59.94(17) . . ?
B6D B10D H10M 117.6(14) . . ?
B5D B10D H10M 122.1(13) . . ?
B11D B10D H10M 118.8(13) . . ?
B9D B10D H10M 125.9(14) . . ?
B12D B10D H10M 123.6(13) . . ?
C2D B11D B10D 104.4(2) . . ?
C2D B11D B12D 103.7(2) . . ?
B10D B11D B12D 60.36(17) . . ?
C2D B11D B6D 59.56(16) . . ?
B10D B11D B6D 59.59(17) . . ?
B12D B11D B6D 108.2(2) . . ?
C2D B11D B7D 58.08(16) . . ?
B10D B11D B7D 107.9(2) . . ?
B12D B11D B7D 59.57(18) . . ?
B6D B11D B7D 108.6(2) . . ?
C2D B11D H11D 119.3(13) . . ?
B10D B11D H11D 127.4(13) . . ?
B12D B11D H11D 127.0(14) . . ?
B6D B11D H11D 119.4(14) . . ?
B7D B11D H11D 119.1(13) . . ?
B7D B12D B11D 60.58(18) . . ?
B7D B12D B9D 107.9(2) . . ?
B11D B12D B9D 107.8(2) . . ?
B7D B12D B10D 108.3(2) . . ?
B11D B12D B10D 59.82(18) . . ?
B9D B12D B10D 59.86(18) . . ?
B7D B12D B8D 60.02(17) . . ?
B11D B12D B8D 108.4(2) . . ?
B9D B12D B8D 59.89(17) . . ?
B10D B12D B8D 108.0(2) . . ?
B7D B12D H12D 120.7(13) . . ?
B11D B12D H12D 120.4(14) . . ?
B9D B12D H12D 123.2(14) . . ?
B10D B12D H12D 121.8(13) . . ?
B8D B12D H12D 122.3(14) . . ?
C8D C3D C4D 118.7(2) . . ?
C8D C3D N2D 115.4(2) . . ?
C4D C3D N2D 125.9(2) . . ?
C5D C4D C3D 120.8(2) . . ?
C5D C4D H4DA 119.6 . . ?
C3D C4D H4DA 119.6 . . ?
C4D C5D C6D 121.0(2) . . ?
C4D C5D H5DA 119.5 . . ?
C6D C5D H5DA 119.5 . . ?
N3D C6D C7D 121.6(2) . . ?
N3D C6D C5D 120.9(2) . . ?
C7D C6D C5D 117.6(2) . . ?
C8D C7D C6D 120.4(2) . . ?
C8D C7D H7DA 119.8 . . ?
C6D C7D H7DA 119.8 . . ?
C7D C8D C3D 121.5(2) . . ?
C7D C8D H8DA 119.3 . . ?
C3D C8D H8DA 119.3 . . ?
N3D C9D H9DA 109.5 . . ?
N3D C9D H9DB 109.5 . . ?
H9DA C9D H9DB 109.5 . . ?
N3D C9D H9DC 109.5 . . ?
H9DA C9D H9DC 109.5 . . ?
H9DB C9D H9DC 109.5 . . ?
N3D C10D H10J 109.5 . . ?
N3D C10D H10K 109.5 . . ?
H10J C10D H10K 109.5 . . ?
N3D C10D H10L 109.5 . . ?
H10J C10D H10L 109.5 . . ?
H10K C10D H10L 109.5 . . ?

loop_
_geom_bond_atom_site_label_1
_geom_bond_atom_site_label_2
_geom_bond_distance
_geom_bond_site_symmetry_2
_geom_bond_publ_flag
N1 N2 1.270(3) . ?
N1 B3 1.479(3) . ?
N2 C3 1.411(3) . ?
N3 C6 1.367(3) . ?
N3 C10 1.440(3) . ?
N3 C9 1.456(3) . ?
C1 C2 1.618(3) . ?
C1 B5 1.694(4) . ?
C1 B4 1.696(4) . ?
C1 B6 1.718(4) . ?
C1 B3 1.734(4) . ?
C1 H1 1.00(3) . ?
C2 B11 1.690(4) . ?
C2 B7 1.693(4) . ?
C2 B6 1.714(4) . ?
C2 B3 1.738(4) . ?
C2 H2 0.94(2) . ?
B3 B8 1.758(4) . ?
B3 B7 1.777(4) . ?
B3 B4 1.779(4) . ?
B4 B9 1.776(4) . ?
B4 B5 1.778(4) . ?
B4 B8 1.782(4) . ?
B4 H4 1.10(2) . ?
B5 B10 1.772(4) . ?
B5 B9 1.780(4) . ?
B5 B6 1.781(4) . ?
B5 H5 1.06(2) . ?
B6 B10 1.768(4) . ?
B6 B11 1.769(4) . ?
B6 H6 1.11(3) . ?
B7 B8 1.772(4) . ?
B7 B12 1.779(4) . ?
B7 B11 1.785(4) . ?
B7 H7 1.07(3) . ?
B8 B12 1.783(4) . ?
B8 B9 1.789(4) . ?
B8 H8 1.06(3) . ?
B9 B12 1.772(4) . ?
B9 B10 1.783(4) . ?
B9 H9 1.11(3) . ?
B10 B11 1.777(4) . ?
B10 B12 1.784(4) . ?
B10 H10 1.07(2) . ?
B11 B12 1.782(4) . ?
B11 H11 1.13(2) . ?
B12 H12 1.12(2) . ?
C3 C4 1.392(3) . ?
C3 C8 1.401(3) . ?
C4 C5 1.380(3) . ?
C4 H4A 0.9500 . ?
C5 C6 1.412(3) . ?
C5 H5A 0.9500 . ?
C6 C7 1.416(3) . ?
C7 C8 1.374(3) . ?
C7 H7A 0.9500 . ?
C8 H8A 0.9500 . ?
C9 H9A 0.9800 . ?
C9 H9B 0.9800 . ?
C9 H9C 0.9800 . ?
C10 H10A 0.9800 . ?
C10 H10B 0.9800 . ?
C10 H10C 0.9800 . ?
N1' N2' 1.274(3) . ?
N1' B3' 1.482(3) . ?
N2' C3' 1.407(3) . ?
N3' C6' 1.361(3) . ?
N3' C9' 1.442(3) . ?
N3' C10' 1.457(3) . ?
C1' C2' 1.627(3) . ?
C1' B5' 1.686(4) . ?
C1' B4' 1.691(4) . ?
C1' B6' 1.719(4) . ?
C1' B3' 1.736(4) . ?
C1' H1' 0.97(3) . ?
C2' B11' 1.692(4) . ?
C2' B7' 1.693(4) . ?
C2' B6' 1.720(4) . ?
C2' B3' 1.735(4) . ?
C2' H2' 0.96(3) . ?
B3' B8' 1.758(4) . ?
B3' B4' 1.771(4) . ?
B3' B7' 1.783(4) . ?
B4' B5' 1.776(4) . ?
B4' B8' 1.779(4) . ?
B4' B9' 1.780(4) . ?
B4' H4' 1.12(2) . ?
B5' B6' 1.776(4) . ?
B5' B9' 1.779(4) . ?
B5' B10' 1.785(4) . ?
B5' H5' 1.07(2) . ?
B6' B10' 1.767(4) . ?
B6' B11' 1.778(4) . ?
B6' H6' 1.03(3) . ?
B7' B12' 1.775(4) . ?
B7' B8' 1.784(4) . ?
B7' B11' 1.788(4) . ?
B7' H7' 1.10(2) . ?
B8' B9' 1.783(4) . ?
B8' B12' 1.796(4) . ?
B8' H8' 1.09(3) . ?
B9' B12' 1.775(4) . ?
B9' B10' 1.792(4) . ?
B9' H9' 1.14(3) . ?
B10' B11' 1.766(4) . ?
B10' B12' 1.781(4) . ?
B10' H10' 1.07(2) . ?
B11' B12' 1.777(4) . ?
B11' H11' 1.04(3) . ?
B12' H12' 1.10(3) . ?
C3' C8' 1.394(3) . ?
C3' C4' 1.402(3) . ?
C4' C5' 1.375(3) . ?
C4' H4'A 0.9500 . ?
C5' C6' 1.418(3) . ?
C5' H5'A 0.9500 . ?
C6' C7' 1.419(3) . ?
C7' C8' 1.375(3) . ?
C7' H7'A 0.9500 . ?
C8' H8'A 0.9500 . ?
C9' H9'A 0.9800 . ?
C9' H9'B 0.9800 . ?
C9' H9'C 0.9800 . ?
C10' H10D 0.9800 . ?
C10' H10E 0.9800 . ?
C10' H10F 0.9800 . ?
N1" N2" 1.274(3) . ?
N1" B3" 1.479(3) . ?
N2" C3" 1.416(3) . ?
N3" C6" 1.364(3) . ?
N3" C10" 1.442(3) . ?
N3" C9" 1.455(3) . ?
C1" C2" 1.619(3) . ?
C1" B5" 1.688(4) . ?
C1" B4" 1.689(4) . ?
C1" B6" 1.718(4) . ?
C1" B3" 1.736(4) . ?
C1" H1" 1.02(3) . ?
C2" B11" 1.686(4) . ?
C2" B7" 1.690(4) . ?
C2" B6" 1.718(4) . ?
C2" B3" 1.732(4) . ?
C2" H2" 0.94(3) . ?
B3" B8" 1.766(4) . ?
B3" B7" 1.780(4) . ?
B3" B4" 1.783(4) . ?
B4" B8" 1.779(5) . ?
B4" B5" 1.784(5) . ?
B4" B9" 1.785(4) . ?
B4" H4" 1.09(3) . ?
B5" B6" 1.769(5) . ?
B5" B10" 1.785(5) . ?
B5" B9" 1.789(5) . ?
B5" H5" 1.13(3) . ?
B6" B10" 1.766(5) . ?
B6" B11" 1.767(5) . ?
B6" H6" 1.09(3) . ?
B7" B12" 1.774(4) . ?
B7" B11" 1.776(5) . ?
B7" B8" 1.782(4) . ?
B7" H7" 1.10(3) . ?
B8" B12" 1.782(4) . ?
B8" B9" 1.786(5) . ?
B8" H8" 1.13(3) . ?
B9" B12" 1.773(4) . ?
B9" B10" 1.784(5) . ?
B9" H9" 1.06(3) . ?
B10" B11" 1.768(5) . ?
B10" B12" 1.780(5) . ?
B10" H10" 1.12(3) . ?
B11" B12" 1.775(5) . ?
B11" H11" 1.06(3) . ?
B12" H12" 1.08(3) . ?
C3" C4" 1.391(3) . ?
C3" C8" 1.397(3) . ?
C4" C5" 1.384(3) . ?
C4" H4"A 0.9500 . ?
C5" C6" 1.414(3) . ?
C5" H5"A 0.9500 . ?
C6" C7" 1.422(3) . ?
C7" C8" 1.369(3) . ?
C7" H7"A 0.9500 . ?
C8" H8"A 0.9500 . ?
C9" H9"A 0.9800 . ?
C9" H9"B 0.9800 . ?
C9" H9"C 0.9800 . ?
C10" H10G 0.9800 . ?
C10" H10H 0.9800 . ?
C10" H10I 0.9800 . ?
N1D N2D 1.271(3) . ?
N1D B3D 1.488(3) . ?
N2D C3D 1.416(3) . ?
N3D C6D 1.369(3) . ?
N3D C9D 1.437(3) . ?
N3D C10D 1.450(3) . ?
C1D C2D 1.631(3) . ?
C1D B4D 1.688(4) . ?
C1D B5D 1.694(4) . ?
C1D B6D 1.721(4) . ?
C1D B3D 1.739(4) . ?
C1D H1D 0.98(3) . ?
C2D B7D 1.694(4) . ?
C2D B11D 1.698(4) . ?
C2D B3D 1.727(4) . ?
C2D B6D 1.730(4) . ?
C2D H2D 0.99(2) . ?
B3D B8D 1.759(4) . ?
B3D B4D 1.775(4) . ?
B3D B7D 1.779(4) . ?
B4D B8D 1.779(4) . ?
B4D B9D 1.785(4) . ?
B4D B5D 1.792(4) . ?
B4D H4D 1.05(3) . ?
B5D B6D 1.769(4) . ?
B5D B10D 1.773(4) . ?
B5D B9D 1.780(4) . ?
B5D H5D 1.06(2) . ?
B6D B10D 1.766(4) . ?
B6D B11D 1.781(4) . ?
B6D H6D 1.12(3) . ?
B7D B12D 1.769(4) . ?
B7D B8D 1.780(5) . ?
B7D B11D 1.787(4) . ?
B7D H7D 1.12(2) . ?
B8D B9D 1.781(4) . ?
B8D B12D 1.789(4) . ?
B8D H8D 1.12(3) . ?
B9D B10D 1.777(4) . ?
B9D B12D 1.779(4) . ?
B9D H9D 1.06(3) . ?
B10D B11D 1.774(4) . ?
B10D B12D 1.783(4) . ?
B10D H10M 1.07(2) . ?
B11D B12D 1.774(5) . ?
B11D H11D 1.06(3) . ?
B12D H12D 1.13(3) . ?
C3D C8D 1.396(3) . ?
C3D C4D 1.397(3) . ?
C4D C5D 1.374(3) . ?
C4D H4DA 0.9500 . ?
C5D C6D 1.426(3) . ?
C5D H5DA 0.9500 . ?
C6D C7D 1.412(3) . ?
C7D C8D 1.382(3) . ?
C7D H7DA 0.9500 . ?
C8D H8DA 0.9500 . ?
C9D H9DA 0.9800 . ?
C9D H9DB 0.9800 . ?
C9D H9DC 0.9800 . ?
C10D H10J 0.9800 . ?
C10D H10K 0.9800 . ?
C10D H10L 0.9800 . ?

loop_
_geom_torsion_atom_site_label_1
_geom_torsion_atom_site_label_2
_geom_torsion_atom_site_label_3
_geom_torsion_atom_site_label_4
_geom_torsion
_geom_torsion_site_symmetry_1
_geom_torsion_site_symmetry_2
_geom_torsion_site_symmetry_3
_geom_torsion_site_symmetry_4
_geom_torsion_publ_flag
B3 N1 N2 C3 179.1(2) . . . . ?
B5 C1 C2 B11 0.1(3) . . . . ?
B4 C1 C2 B11 68.9(3) . . . . ?
B6 C1 C2 B11 -39.5(2) . . . . ?
B3 C1 C2 B11 108.4(2) . . . . ?
B5 C1 C2 B7 -69.0(3) . . . . ?
B4 C1 C2 B7 -0.3(3) . . . . ?
B6 C1 C2 B7 -108.7(2) . . . . ?
B3 C1 C2 B7 39.27(19) . . . . ?
B5 C1 C2 B6 39.7(2) . . . . ?
B4 C1 C2 B6 108.4(2) . . . . ?
B3 C1 C2 B6 147.9(2) . . . . ?
B5 C1 C2 B3 -108.3(2) . . . . ?
B4 C1 C2 B3 -39.55(19) . . . . ?
B6 C1 C2 B3 -147.9(2) . . . . ?
N2 N1 B3 C1 -30.7(3) . . . . ?
N2 N1 B3 C2 34.9(3) . . . . ?
N2 N1 B3 B8 -177.5(2) . . . . ?
N2 N1 B3 B7 104.8(3) . . . . ?
N2 N1 B3 B4 -100.1(3) . . . . ?
C2 C1 B3 N1 108.9(2) . . . . ?
B5 C1 B3 N1 -148.9(2) . . . . ?
B4 C1 B3 N1 -113.0(3) . . . . ?
B6 C1 B3 N1 140.3(2) . . . . ?
B5 C1 B3 C2 102.3(2) . . . . ?
B4 C1 B3 C2 138.2(2) . . . . ?
B6 C1 B3 C2 31.4(2) . . . . ?
C2 C1 B3 B8 -97.0(2) . . . . ?
B5 C1 B3 B8 5.3(3) . . . . ?
B4 C1 B3 B8 41.17(18) . . . . ?
B6 C1 B3 B8 -65.6(2) . . . . ?
C2 C1 B3 B7 -35.07(17) . . . . ?
B5 C1 B3 B7 67.2(2) . . . . ?
B4 C1 B3 B7 103.1(2) . . . . ?
B6 C1 B3 B7 -3.7(3) . . . . ?
C2 C1 B3 B4 -138.2(2) . . . . ?
B5 C1 B3 B4 -35.9(2) . . . . ?
B6 C1 B3 B4 -106.8(2) . . . . ?
C1 C2 B3 N1 -107.7(3) . . . . ?
B11 C2 B3 N1 150.2(2) . . . . ?
B7 C2 B3 N1 114.0(3) . . . . ?
B6 C2 B3 N1 -139.2(2) . . . . ?
B11 C2 B3 C1 -102.1(2) . . . . ?
B7 C2 B3 C1 -138.4(2) . . . . ?
B6 C2 B3 C1 -31.5(2) . . . . ?
C1 C2 B3 B8 97.6(2) . . . . ?
B11 C2 B3 B8 -4.5(3) . . . . ?
B7 C2 B3 B8 -40.81(18) . . . . ?
B6 C2 B3 B8 66.1(3) . . . . ?
C1 C2 B3 B7 138.4(2) . . . . ?
B11 C2 B3 B7 36.3(2) . . . . ?
B6 C2 B3 B7 106.9(2) . . . . ?
C1 C2 B3 B4 35.28(18) . . . . ?
B11 C2 B3 B4 -66.8(3) . . . . ?
B7 C2 B3 B4 -103.1(2) . . . . ?
B6 C2 B3 B4 3.8(3) . . . . ?
C2 C1 B4 B9 -63.6(2) . . . . ?
B5 C1 B4 B9 40.55(19) . . . . ?
B6 C1 B4 B9 4.5(3) . . . . ?
B3 C1 B4 B9 -103.1(2) . . . . ?
C2 C1 B4 B5 -104.1(2) . . . . ?
B6 C1 B4 B5 -36.1(2) . . . . ?
B3 C1 B4 B5 -143.6(2) . . . . ?
C2 C1 B4 B3 39.51(19) . . . . ?
B5 C1 B4 B3 143.6(2) . . . . ?
B6 C1 B4 B3 107.6(2) . . . . ?
C2 C1 B4 B8 -1.1(3) . . . . ?
B5 C1 B4 B8 103.0(2) . . . . ?
B6 C1 B4 B8 67.0(3) . . . . ?
B3 C1 B4 B8 -40.61(18) . . . . ?
N1 B3 B4 C1 107.4(3) . . . . ?
C2 B3 B4 C1 -34.27(17) . . . . ?
B8 B3 B4 C1 -132.7(2) . . . . ?
B7 B3 B4 C1 -93.9(2) . . . . ?
N1 B3 B4 B9 -156.5(2) . . . . ?
C1 B3 B4 B9 96.1(2) . . . . ?
C2 B3 B4 B9 61.8(2) . . . . ?
B8 B3 B4 B9 -36.6(2) . . . . ?
B7 B3 B4 B9 2.2(3) . . . . ?
N1 B3 B4 B5 139.7(2) . . . . ?
C1 B3 B4 B5 32.27(19) . . . . ?
C2 B3 B4 B5 -2.0(3) . . . . ?
B8 B3 B4 B5 -100.4(2) . . . . ?
B7 B3 B4 B5 -61.6(3) . . . . ?
N1 B3 B4 B8 -119.9(3) . . . . ?
C1 B3 B4 B8 132.7(2) . . . . ?
C2 B3 B4 B8 98.4(2) . . . . ?
B7 B3 B4 B8 38.80(19) . . . . ?
C2 C1 B5 B10 1.4(3) . . . . ?
B4 C1 B5 B10 -102.8(2) . . . . ?
B6 C1 B5 B10 40.61(19) . . . . ?
B3 C1 B5 B10 -67.2(3) . . . . ?
C2 C1 B5 B4 104.3(2) . . . . ?
B6 C1 B5 B4 143.4(2) . . . . ?
B3 C1 B5 B4 35.6(2) . . . . ?
C2 C1 B5 B9 63.8(2) . . . . ?
B4 C1 B5 B9 -40.44(19) . . . . ?
B6 C1 B5 B9 103.0(2) . . . . ?
B3 C1 B5 B9 -4.8(3) . . . . ?
C2 C1 B5 B6 -39.2(2) . . . . ?
B4 C1 B5 B6 -143.4(2) . . . . ?
B3 C1 B5 B6 -107.8(2) . . . . ?
B9 B4 B5 C1 -133.4(2) . . . . ?
B3 B4 B5 C1 -32.85(19) . . . . ?
B8 B4 B5 C1 -95.7(2) . . . . ?
C1 B4 B5 B10 96.0(2) . . . . ?
B9 B4 B5 B10 -37.35(19) . . . . ?
B3 B4 B5 B10 63.2(3) . . . . ?
B8 B4 B5 B10 0.3(3) . . . . ?
C1 B4 B5 B9 133.3(2) . . . . ?
B3 B4 B5 B9 100.5(2) . . . . ?
B8 B4 B5 B9 37.65(19) . . . . ?
C1 B4 B5 B6 32.7(2) . . . . ?
B9 B4 B5 B6 -100.7(2) . . . . ?
B3 B4 B5 B6 -0.2(3) . . . . ?
B8 B4 B5 B6 -63.0(3) . . . . ?
B11 C2 B6 C1 138.2(2) . . . . ?
B7 C2 B6 C1 101.9(2) . . . . ?
B3 C2 B6 C1 31.5(2) . . . . ?
C1 C2 B6 B10 -97.2(2) . . . . ?
B11 C2 B6 B10 41.01(19) . . . . ?
B7 C2 B6 B10 4.7(3) . . . . ?
B3 C2 B6 B10 -65.7(3) . . . . ?
C1 C2 B6 B11 -138.2(2) . . . . ?
B7 C2 B6 B11 -36.4(2) . . . . ?
B3 C2 B6 B11 -106.7(2) . . . . ?
C1 C2 B6 B5 -35.42(19) . . . . ?
B11 C2 B6 B5 102.8(2) . . . . ?
B7 C2 B6 B5 66.5(3) . . . . ?
B3 C2 B6 B5 -3.9(3) . . . . ?
B5 C1 B6 C2 -138.2(2) . . . . ?
B4 C1 B6 C2 -102.0(2) . . . . ?
B3 C1 B6 C2 -31.6(2) . . . . ?
C2 C1 B6 B10 97.7(2) . . . . ?
B5 C1 B6 B10 -40.5(2) . . . . ?
B4 C1 B6 B10 -4.3(3) . . . . ?
B3 C1 B6 B10 66.1(3) . . . . ?
C2 C1 B6 B11 35.51(18) . . . . ?
B5 C1 B6 B11 -102.7(2) . . . . ?
B4 C1 B6 B11 -66.5(3) . . . . ?
B3 C1 B6 B11 3.9(3) . . . . ?
C2 C1 B6 B5 138.2(2) . . . . ?
B4 C1 B6 B5 36.2(2) . . . . ?
B3 C1 B6 B5 106.6(2) . . . . ?
C1 B5 B6 C2 34.68(18) . . . . ?
B10 B5 B6 C2 -98.4(2) . . . . ?
B4 B5 B6 C2 2.3(3) . . . . ?
B9 B5 B6 C2 -61.2(2) . . . . ?
B10 B5 B6 C1 -133.1(2) . . . . ?
B4 B5 B6 C1 -32.40(19) . . . . ?
B9 B5 B6 C1 -95.9(2) . . . . ?
C1 B5 B6 B10 133.1(2) . . . . ?
B4 B5 B6 B10 100.7(2) . . . . ?
B9 B5 B6 B10 37.21(19) . . . . ?
C1 B5 B6 B11 95.0(2) . . . . ?
B10 B5 B6 B11 -38.15(19) . . . . ?
B4 B5 B6 B11 62.6(3) . . . . ?
B9 B5 B6 B11 -0.9(3) . . . . ?
C1 C2 B7 B8 1.5(3) . . . . ?
B11 C2 B7 B8 -102.8(2) . . . . ?
B6 C2 B7 B8 -66.8(3) . . . . ?
B3 C2 B7 B8 40.71(18) . . . . ?
C1 C2 B7 B3 -39.17(18) . . . . ?
B11 C2 B7 B3 -143.5(2) . . . . ?
B6 C2 B7 B3 -107.5(2) . . . . ?
C1 C2 B7 B12 64.0(2) . . . . ?
B11 C2 B7 B12 -40.34(19) . . . . ?
B6 C2 B7 B12 -4.4(3) . . . . ?
B3 C2 B7 B12 103.1(2) . . . . ?
C1 C2 B7 B11 104.3(2) . . . . ?
B6 C2 B7 B11 36.0(2) . . . . ?
B3 C2 B7 B11 143.5(2) . . . . ?
N1 B3 B7 C2 -107.7(3) . . . . ?
C1 B3 B7 C2 34.13(17) . . . . ?
B8 B3 B7 C2 132.9(2) . . . . ?
B4 B3 B7 C2 93.9(2) . . . . ?
N1 B3 B7 B8 119.4(3) . . . . ?
C1 B3 B7 B8 -98.7(2) . . . . ?
C2 B3 B7 B8 -132.9(2) . . . . ?
B4 B3 B7 B8 -38.96(19) . . . . ?
N1 B3 B7 B12 156.3(2) . . . . ?
C1 B3 B7 B12 -61.9(2) . . . . ?
C2 B3 B7 B12 -96.0(2) . . . . ?
B8 B3 B7 B12 36.88(19) . . . . ?
B4 B3 B7 B12 -2.1(3) . . . . ?
N1 B3 B7 B11 -140.0(2) . . . . ?
C1 B3 B7 B11 1.8(2) . . . . ?
C2 B3 B7 B11 -32.32(18) . . . . ?
B8 B3 B7 B11 100.5(2) . . . . ?
B4 B3 B7 B11 61.6(2) . . . . ?
N1 B3 B8 B7 -112.4(3) . . . . ?
C1 B3 B8 B7 96.7(2) . . . . ?
C2 B3 B8 B7 39.49(18) . . . . ?
B4 B3 B8 B7 136.5(2) . . . . ?
N1 B3 B8 B4 111.2(3) . . . . ?
C1 B3 B8 B4 -39.75(18) . . . . ?
C2 B3 B8 B4 -97.0(2) . . . . ?
B7 B3 B8 B4 -136.5(2) . . . . ?
N1 B3 B8 B12 -149.3(3) . . . . ?
C1 B3 B8 B12 59.8(2) . . . . ?
C2 B3 B8 B12 2.5(3) . . . . ?
B7 B3 B8 B12 -36.9(2) . . . . ?
B4 B3 B8 B12 99.5(2) . . . . ?
N1 B3 B8 B9 147.5(3) . . . . ?
C1 B3 B8 B9 -3.4(3) . . . . ?
C2 B3 B8 B9 -60.6(2) . . . . ?
B7 B3 B8 B9 -100.1(2) . . . . ?
B4 B3 B8 B9 36.38(19) . . . . ?
C2 B7 B8 B3 -41.05(18) . . . . ?
B12 B7 B8 B3 -139.0(2) . . . . ?
B11 B7 B8 B3 -101.8(2) . . . . ?
C2 B7 B8 B4 -2.2(3) . . . . ?
B3 B7 B8 B4 38.88(19) . . . . ?
B12 B7 B8 B4 -100.1(2) . . . . ?
B11 B7 B8 B4 -62.9(2) . . . . ?
C2 B7 B8 B12 97.9(2) . . . . ?
B3 B7 B8 B12 139.0(2) . . . . ?
B11 B7 B8 B12 37.19(19) . . . . ?
C2 B7 B8 B9 60.7(2) . . . . ?
B3 B7 B8 B9 101.8(2) . . . . ?
B12 B7 B8 B9 -37.2(2) . . . . ?
B11 B7 B8 B9 0.0(3) . . . . ?
C1 B4 B8 B3 40.94(18) . . . . ?
B9 B4 B8 B3 139.3(2) . . . . ?
B5 B4 B8 B3 101.8(2) . . . . ?
C1 B4 B8 B7 2.0(3) . . . . ?
B9 B4 B8 B7 100.4(2) . . . . ?
B5 B4 B8 B7 62.9(2) . . . . ?
B3 B4 B8 B7 -38.94(19) . . . . ?
C1 B4 B8 B12 -61.3(2) . . . . ?
B9 B4 B8 B12 37.12(19) . . . . ?
B5 B4 B8 B12 -0.4(3) . . . . ?
B3 B4 B8 B12 -102.2(2) . . . . ?
C1 B4 B8 B9 -98.4(2) . . . . ?
B5 B4 B8 B9 -37.54(19) . . . . ?
B3 B4 B8 B9 -139.3(2) . . . . ?
C1 B4 B9 B12 61.0(2) . . . . ?
B5 B4 B9 B12 100.6(2) . . . . ?
B3 B4 B9 B12 -1.5(3) . . . . ?
B8 B4 B9 B12 -37.56(19) . . . . ?
C1 B4 B9 B5 -39.65(18) . . . . ?
B3 B4 B9 B5 -102.1(2) . . . . ?
B8 B4 B9 B5 -138.2(2) . . . . ?
C1 B4 B9 B10 -2.7(3) . . . . ?
B5 B4 B9 B10 37.0(2) . . . . ?
B3 B4 B9 B10 -65.1(3) . . . . ?
B8 B4 B9 B10 -101.2(2) . . . . ?
C1 B4 B9 B8 98.5(2) . . . . ?
B5 B4 B9 B8 138.2(2) . . . . ?
B3 B4 B9 B8 36.09(19) . . . . ?
C1 B5 B9 B12 -61.2(2) . . . . ?
B10 B5 B9 B12 37.57(19) . . . . ?
B4 B5 B9 B12 -100.9(2) . . . . ?
B6 B5 B9 B12 0.6(3) . . . . ?
C1 B5 B9 B4 39.71(18) . . . . ?
B10 B5 B9 B4 138.4(2) . . . . ?
B6 B5 B9 B4 101.5(2) . . . . ?
C1 B5 B9 B10 -98.7(2) . . . . ?
B4 B5 B9 B10 -138.4(2) . . . . ?
B6 B5 B9 B10 -36.96(19) . . . . ?
C1 B5 B9 B8 2.3(3) . . . . ?
B10 B5 B9 B8 101.0(2) . . . . ?
B4 B5 B9 B8 -37.40(19) . . . . ?
B6 B5 B9 B8 64.1(2) . . . . ?
B3 B8 B9 B12 101.3(2) . . . . ?
B7 B8 B9 B12 37.43(19) . . . . ?
B4 B8 B9 B12 138.0(2) . . . . ?
B3 B8 B9 B4 -36.67(19) . . . . ?
B7 B8 B9 B4 -100.6(2) . . . . ?
B12 B8 B9 B4 -138.0(2) . . . . ?
B3 B8 B9 B5 0.7(3) . . . . ?
B7 B8 B9 B5 -63.2(3) . . . . ?
B4 B8 B9 B5 37.40(19) . . . . ?
B12 B8 B9 B5 -100.6(2) . . . . ?
B3 B8 B9 B10 63.8(3) . . . . ?
B7 B8 B9 B10 -0.1(3) . . . . ?
B4 B8 B9 B10 100.5(2) . . . . ?
B12 B8 B9 B10 -37.5(2) . . . . ?
C2 B6 B10 B5 97.5(2) . . . . ?
C1 B6 B10 B5 39.49(18) . . . . ?
B11 B6 B10 B5 137.4(2) . . . . ?
C2 B6 B10 B11 -39.85(18) . . . . ?
C1 B6 B10 B11 -97.9(2) . . . . ?
B5 B6 B10 B11 -137.4(2) . . . . ?
C2 B6 B10 B9 60.3(3) . . . . ?
C1 B6 B10 B9 2.3(3) . . . . ?
B11 B6 B10 B9 100.1(2) . . . . ?
B5 B6 B10 B9 -37.2(2) . . . . ?
C2 B6 B10 B12 -2.9(3) . . . . ?
C1 B6 B10 B12 -60.9(2) . . . . ?
B11 B6 B10 B12 37.0(2) . . . . ?
B5 B6 B10 B12 -100.4(2) . . . . ?
C1 B5 B10 B6 -40.36(19) . . . . ?
B4 B5 B10 B6 -101.4(2) . . . . ?
B9 B5 B10 B6 -138.6(2) . . . . ?
C1 B5 B10 B11 -2.4(3) . . . . ?
B4 B5 B10 B11 -63.4(3) . . . . ?
B9 B5 B10 B11 -100.6(2) . . . . ?
B6 B5 B10 B11 37.96(19) . . . . ?
C1 B5 B10 B9 98.2(2) . . . . ?
B4 B5 B10 B9 37.18(19) . . . . ?
B6 B5 B10 B9 138.6(2) . . . . ?
C1 B5 B10 B12 61.0(2) . . . . ?
B4 B5 B10 B12 -0.1(3) . . . . ?
B9 B5 B10 B12 -37.25(19) . . . . ?
B6 B5 B10 B12 101.3(2) . . . . ?
B12 B9 B10 B6 -100.7(2) . . . . ?
B4 B9 B10 B6 0.2(3) . . . . ?
B5 B9 B10 B6 37.4(2) . . . . ?
B8 B9 B10 B6 -63.2(3) . . . . ?
B12 B9 B10 B5 -138.0(2) . . . . ?
B4 B9 B10 B5 -37.12(19) . . . . ?
B8 B9 B10 B5 -100.6(2) . . . . ?
B12 B9 B10 B11 -37.33(19) . . . . ?
B4 B9 B10 B11 63.6(3) . . . . ?
B5 B9 B10 B11 100.7(2) . . . . ?
B8 B9 B10 B11 0.1(3) . . . . ?
B4 B9 B10 B12 100.9(2) . . . . ?
B5 B9 B10 B12 138.0(2) . . . . ?
B8 B9 B10 B12 37.4(2) . . . . ?
C1 C2 B11 B6 39.3(2) . . . . ?
B7 C2 B11 B6 143.5(2) . . . . ?
B3 C2 B11 B6 107.7(2) . . . . ?
C1 C2 B11 B10 -1.7(3) . . . . ?
B7 C2 B11 B10 102.5(2) . . . . ?
B6 C2 B11 B10 -40.92(19) . . . . ?
B3 C2 B11 B10 66.8(3) . . . . ?
C1 C2 B11 B12 -63.9(2) . . . . ?
B7 C2 B11 B12 40.27(19) . . . . ?
B6 C2 B11 B12 -103.2(2) . . . . ?
B3 C2 B11 B12 4.5(3) . . . . ?
C1 C2 B11 B7 -104.2(2) . . . . ?
B6 C2 B11 B7 -143.5(2) . . . . ?
B3 C2 B11 B7 -35.8(2) . . . . ?
C1 B6 B11 C2 -34.70(17) . . . . ?
B10 B6 B11 C2 -132.8(2) . . . . ?
B5 B6 B11 C2 -94.8(2) . . . . ?
C2 B6 B11 B10 132.8(2) . . . . ?
C1 B6 B11 B10 98.1(2) . . . . ?
B5 B6 B11 B10 37.97(19) . . . . ?
C2 B6 B11 B12 95.7(2) . . . . ?
C1 B6 B11 B12 61.0(2) . . . . ?
B10 B6 B11 B12 -37.06(19) . . . . ?
B5 B6 B11 B12 0.9(3) . . . . ?
C2 B6 B11 B7 32.29(18) . . . . ?
C1 B6 B11 B7 -2.4(3) . . . . ?
B10 B6 B11 B7 -100.5(2) . . . . ?
B5 B6 B11 B7 -62.5(2) . . . . ?
B6 B10 B11 C2 40.68(19) . . . . ?
B5 B10 B11 C2 2.5(3) . . . . ?
B9 B10 B11 C2 -60.9(2) . . . . ?
B12 B10 B11 C2 -98.0(2) . . . . ?
B5 B10 B11 B6 -38.2(2) . . . . ?
B9 B10 B11 B6 -101.6(2) . . . . ?
B12 B10 B11 B6 -138.7(2) . . . . ?
B6 B10 B11 B12 138.7(2) . . . . ?
B5 B10 B11 B12 100.5(2) . . . . ?
B9 B10 B11 B12 37.12(19) . . . . ?
B6 B10 B11 B7 101.5(2) . . . . ?
B5 B10 B11 B7 63.3(3) . . . . ?
B9 B10 B11 B7 -0.1(3) . . . . ?
B12 B10 B11 B7 -37.23(19) . . . . ?
B8 B7 B11 C2 96.2(2) . . . . ?
B3 B7 B11 C2 33.09(18) . . . . ?
B12 B7 B11 C2 133.5(2) . . . . ?
C2 B7 B11 B6 -32.73(19) . . . . ?
B8 B7 B11 B6 63.5(3) . . . . ?
B3 B7 B11 B6 0.4(3) . . . . ?
B12 B7 B11 B6 100.8(2) . . . . ?
C2 B7 B11 B10 -96.1(2) . . . . ?
B8 B7 B11 B10 0.1(3) . . . . ?
B3 B7 B11 B10 -63.0(2) . . . . ?
B12 B7 B11 B10 37.38(19) . . . . ?
C2 B7 B11 B12 -133.5(2) . . . . ?
B8 B7 B11 B12 -37.3(2) . . . . ?
B3 B7 B11 B12 -100.4(2) . . . . ?
B4 B9 B12 B7 0.2(3) . . . . ?
B5 B9 B12 B7 63.6(2) . . . . ?
B10 B9 B12 B7 100.9(2) . . . . ?
B8 B9 B12 B7 -37.4(2) . . . . ?
B4 B9 B12 B11 -63.4(2) . . . . ?
B5 B9 B12 B11 -0.1(3) . . . . ?
B10 B9 B12 B11 37.27(19) . . . . ?
B8 B9 B12 B11 -101.0(2) . . . . ?
B4 B9 B12 B8 37.52(19) . . . . ?
B5 B9 B12 B8 100.9(2) . . . . ?
B10 B9 B12 B8 138.2(2) . . . . ?
B4 B9 B12 B10 -100.7(2) . . . . ?
B5 B9 B12 B10 -37.32(19) . . . . ?
B8 B9 B12 B10 -138.2(2) . . . . ?
C2 B7 B12 B9 -61.5(2) . . . . ?
B8 B7 B12 B9 37.7(2) . . . . ?
B3 B7 B12 B9 1.2(3) . . . . ?
B11 B7 B12 B9 -100.8(2) . . . . ?
C2 B7 B12 B11 39.37(18) . . . . ?
B8 B7 B12 B11 138.5(2) . . . . ?
B3 B7 B12 B11 102.0(2) . . . . ?
C2 B7 B12 B8 -99.1(2) . . . . ?
B3 B7 B12 B8 -36.50(19) . . . . ?
B11 B7 B12 B8 -138.5(2) . . . . ?
C2 B7 B12 B10 2.2(3) . . . . ?
B8 B7 B12 B10 101.3(2) . . . . ?
B3 B7 B12 B10 64.8(2) . . . . ?
B11 B7 B12 B10 -37.19(19) . . . . ?
C2 B11 B12 B9 61.4(2) . . . . ?
B6 B11 B12 B9 -0.5(3) . . . . ?
B10 B11 B12 B9 -37.45(19) . . . . ?
B7 B11 B12 B9 100.8(2) . . . . ?
C2 B11 B12 B7 -39.47(19) . . . . ?
B6 B11 B12 B7 -101.4(2) . . . . ?
B10 B11 B12 B7 -138.3(2) . . . . ?
C2 B11 B12 B8 -2.5(3) . . . . ?
B6 B11 B12 B8 -64.4(3) . . . . ?
B10 B11 B12 B8 -101.3(2) . . . . ?
B7 B11 B12 B8 36.96(19) . . . . ?
C2 B11 B12 B10 98.8(2) . . . . ?
B6 B11 B12 B10 36.91(19) . . . . ?
B7 B11 B12 B10 138.3(2) . . . . ?
B3 B8 B12 B9 -100.9(2) . . . . ?
B7 B8 B12 B9 -138.0(2) . . . . ?
B4 B8 B12 B9 -37.18(19) . . . . ?
B3 B8 B12 B7 37.1(2) . . . . ?
B4 B8 B12 B7 100.9(2) . . . . ?
B9 B8 B12 B7 138.0(2) . . . . ?
B3 B8 B12 B11 -0.1(3) . . . . ?
B7 B8 B12 B11 -37.2(2) . . . . ?
B4 B8 B12 B11 63.7(2) . . . . ?
B9 B8 B12 B11 100.9(2) . . . . ?
B3 B8 B12 B10 -63.4(3) . . . . ?
B7 B8 B12 B10 -100.5(2) . . . . ?
B4 B8 B12 B10 0.4(3) . . . . ?
B9 B8 B12 B10 37.6(2) . . . . ?
B6 B10 B12 B9 101.3(2) . . . . ?
B5 B10 B12 B9 37.47(19) . . . . ?
B11 B10 B12 B9 138.2(2) . . . . ?
B6 B10 B12 B7 0.5(3) . . . . ?
B5 B10 B12 B7 -63.4(3) . . . . ?
B11 B10 B12 B7 37.37(19) . . . . ?
B9 B10 B12 B7 -100.8(2) . . . . ?
B6 B10 B12 B11 -36.91(19) . . . . ?
B5 B10 B12 B11 -100.7(2) . . . . ?
B9 B10 B12 B11 -138.2(2) . . . . ?
B6 B10 B12 B8 63.6(3) . . . . ?
B5 B10 B12 B8 -0.2(3) . . . . ?
B11 B10 B12 B8 100.5(2) . . . . ?
B9 B10 B12 B8 -37.65(19) . . . . ?
N1 N2 C3 C4 -179.6(2) . . . . ?
N1 N2 C3 C8 -0.9(3) . . . . ?
C8 C3 C4 C5 0.4(4) . . . . ?
N2 C3 C4 C5 179.1(2) . . . . ?
C3 C4 C5 C6 -0.9(4) . . . . ?
C10 N3 C6 C5 4.4(3) . . . . ?
C9 N3 C6 C5 -177.8(2) . . . . ?
C10 N3 C6 C7 -176.2(2) . . . . ?
C9 N3 C6 C7 1.6(3) . . . . ?
C4 C5 C6 N3 -179.9(2) . . . . ?
C4 C5 C6 C7 0.7(3) . . . . ?
N3 C6 C7 C8 -179.4(2) . . . . ?
C5 C6 C7 C8 0.0(3) . . . . ?
C6 C7 C8 C3 -0.5(4) . . . . ?
C4 C3 C8 C7 0.3(4) . . . . ?
N2 C3 C8 C7 -178.3(2) . . . . ?
B3' N1' N2' C3' 179.3(2) . . . . ?
B5' C1' C2' B11' 0.6(3) . . . . ?
B4' C1' C2' B11' 69.4(2) . . . . ?
B6' C1' C2' B11' -39.4(2) . . . . ?
B3' C1' C2' B11' 108.7(2) . . . . ?
B5' C1' C2' B7' -68.7(2) . . . . ?
B4' C1' C2' B7' 0.0(3) . . . . ?
B6' C1' C2' B7' -108.7(2) . . . . ?
B3' C1' C2' B7' 39.34(19) . . . . ?
B5' C1' C2' B6' 40.0(2) . . . . ?
B4' C1' C2' B6' 108.8(2) . . . . ?
B3' C1' C2' B6' 148.1(2) . . . . ?
B5' C1' C2' B3' -108.1(2) . . . . ?
B4' C1' C2' B3' -39.29(19) . . . . ?
B6' C1' C2' B3' -148.1(2) . . . . ?
N2' N1' B3' C2' 32.7(3) . . . . ?
N2' N1' B3' C1' -33.1(3) . . . . ?
N2' N1' B3' B8' -179.7(2) . . . . ?
N2' N1' B3' B4' -102.2(3) . . . . ?
N2' N1' B3' B7' 102.3(3) . . . . ?
C1' C2' B3' N1' -107.6(3) . . . . ?
B11' C2' B3' N1' 150.3(2) . . . . ?
B7' C2' B3' N1' 113.8(3) . . . . ?
B6' C2' B3' N1' -138.9(2) . . . . ?
B11' C2' B3' C1' -102.0(2) . . . . ?
B7' C2' B3' C1' -138.5(2) . . . . ?
B6' C2' B3' C1' -31.2(2) . . . . ?
C1' C2' B3' B8' 97.6(2) . . . . ?
B11' C2' B3' B8' -4.5(3) . . . . ?
B7' C2' B3' B8' -40.94(18) . . . . ?
B6' C2' B3' B8' 66.4(3) . . . . ?
C1' C2' B3' B4' 35.26(18) . . . . ?
B11' C2' B3' B4' -66.8(2) . . . . ?
B7' C2' B3' B4' -103.3(2) . . . . ?
B6' C2' B3' B4' 4.0(3) . . . . ?
C1' C2' B3' B7' 138.5(2) . . . . ?
B11' C2' B3' B7' 36.5(2) . . . . ?
B6' C2' B3' B7' 107.3(2) . . . . ?
C2' C1' B3' N1' 108.8(3) . . . . ?
B5' C1' B3' N1' -149.3(2) . . . . ?
B4' C1' B3' N1' -113.0(3) . . . . ?
B6' C1' B3' N1' 140.0(2) . . . . ?
B5' C1' B3' C2' 102.0(2) . . . . ?
B4' C1' B3' C2' 138.2(2) . . . . ?
B6' C1' B3' C2' 31.3(2) . . . . ?
C2' C1' B3' B8' -97.3(2) . . . . ?
B5' C1' B3' B8' 4.7(3) . . . . ?
B4' C1' B3' B8' 40.92(18) . . . . ?
B6' C1' B3' B8' -66.0(3) . . . . ?
C2' C1' B3' B4' -138.2(2) . . . . ?
B5' C1' B3' B4' -36.2(2) . . . . ?
B6' C1' B3' B4' -106.9(2) . . . . ?
C2' C1' B3' B7' -34.95(18) . . . . ?
B5' C1' B3' B7' 67.0(2) . . . . ?
B4' C1' B3' B7' 103.2(2) . . . . ?
B6' C1' B3' B7' -3.7(3) . . . . ?
C2' C1' B4' B3' 39.21(18) . . . . ?
B5' C1' B4' B3' 143.3(2) . . . . ?
B6' C1' B4' B3' 107.2(2) . . . . ?
C2' C1' B4' B5' -104.1(2) . . . . ?
B6' C1' B4' B5' -36.0(2) . . . . ?
B3' C1' B4' B5' -143.3(2) . . . . ?
C2' C1' B4' B8' -1.4(2) . . . . ?
B5' C1' B4' B8' 102.7(2) . . . . ?
B6' C1' B4' B8' 66.7(2) . . . . ?
B3' C1' B4' B8' -40.58(18) . . . . ?
C2' C1' B4' B9' -63.7(2) . . . . ?
B5' C1' B4' B9' 40.41(19) . . . . ?
B6' C1' B4' B9' 4.4(3) . . . . ?
B3' C1' B4' B9' -102.9(2) . . . . ?
N1' B3' B4' C1' 107.0(3) . . . . ?
C2' B3' B4' C1' -34.45(17) . . . . ?
B8' B3' B4' C1' -133.1(2) . . . . ?
B7' B3' B4' C1' -94.1(2) . . . . ?
N1' B3' B4' B5' 139.5(2) . . . . ?
C2' B3' B4' B5' -2.0(3) . . . . ?
C1' B3' B4' B5' 32.50(19) . . . . ?
B8' B3' B4' B5' -100.5(2) . . . . ?
B7' B3' B4' B5' -61.6(3) . . . . ?
N1' B3' B4' B8' -119.9(3) . . . . ?
C2' B3' B4' B8' 98.6(2) . . . . ?
C1' B3' B4' B8' 133.1(2) . . . . ?
B7' B3' B4' B8' 38.96(19) . . . . ?
N1' B3' B4' B9' -156.8(2) . . . . ?
C2' B3' B4' B9' 61.7(2) . . . . ?
C1' B3' B4' B9' 96.2(2) . . . . ?
B8' B3' B4' B9' -36.85(18) . . . . ?
B7' B3' B4' B9' 2.1(3) . . . . ?
C2' C1' B5' B6' -39.5(2) . . . . ?
B4' C1' B5' B6' -143.5(2) . . . . ?
B3' C1' B5' B6' -107.7(2) . . . . ?
C2' C1' B5' B4' 104.0(2) . . . . ?
B6' C1' B5' B4' 143.5(2) . . . . ?
B3' C1' B5' B4' 35.8(2) . . . . ?
C2' C1' B5' B9' 63.5(2) . . . . ?
B4' C1' B5' B9' -40.49(19) . . . . ?
B6' C1' B5' B9' 103.0(2) . . . . ?
B3' C1' B5' B9' -4.7(3) . . . . ?
C2' C1' B5' B10' 0.9(3) . . . . ?
B4' C1' B5' B10' -103.0(2) . . . . ?
B6' C1' B5' B10' 40.47(19) . . . . ?
B3' C1' B5' B10' -67.2(2) . . . . ?
B3' B4' B5' C1' -33.28(19) . . . . ?
B8' B4' B5' C1' -96.4(2) . . . . ?
B9' B4' B5' C1' -133.5(2) . . . . ?
C1' B4' B5' B6' 32.79(19) . . . . ?
B3' B4' B5' B6' -0.5(3) . . . . ?
B8' B4' B5' B6' -63.6(3) . . . . ?
B9' B4' B5' B6' -100.7(2) . . . . ?
C1' B4' B5' B9' 133.5(2) . . . . ?
B3' B4' B5' B9' 100.2(2) . . . . ?
B8' B4' B5' B9' 37.1(2) . . . . ?
C1' B4' B5' B10' 96.0(2) . . . . ?
B3' B4' B5' B10' 62.7(3) . . . . ?
B8' B4' B5' B10' -0.4(3) . . . . ?
B9' B4' B5' B10' -37.5(2) . . . . ?
B5' C1' B6' C2' -137.8(2) . . . . ?
B4' C1' B6' C2' -101.5(2) . . . . ?
B3' C1' B6' C2' -31.3(2) . . . . ?
C2' C1' B6' B10' 96.9(2) . . . . ?
B5' C1' B6' B10' -40.85(19) . . . . ?
B4' C1' B6' B10' -4.6(3) . . . . ?
B3' C1' B6' B10' 65.6(3) . . . . ?
C2' C1' B6' B5' 137.8(2) . . . . ?
B4' C1' B6' B5' 36.3(2) . . . . ?
B3' C1' B6' B5' 106.4(2) . . . . ?
C2' C1' B6' B11' 35.23(19) . . . . ?
B5' C1' B6' B11' -102.5(2) . . . . ?
B4' C1' B6' B11' -66.3(3) . . . . ?
B3' C1' B6' B11' 3.9(3) . . . . ?
B11' C2' B6' C1' 138.5(2) . . . . ?
B7' C2' B6' C1' 102.0(2) . . . . ?
B3' C2' B6' C1' 31.3(2) . . . . ?
C1' C2' B6' B10' -98.0(2) . . . . ?
B11' C2' B6' B10' 40.52(19) . . . . ?
B7' C2' B6' B10' 4.1(3) . . . . ?
B3' C2' B6' B10' -66.6(3) . . . . ?
C1' C2' B6' B5' -35.66(19) . . . . ?
B11' C2' B6' B5' 102.8(2) . . . . ?
B7' C2' B6' B5' 66.4(3) . . . . ?
B3' C2' B6' B5' -4.3(3) . . . . ?
C1' C2' B6' B11' -138.5(2) . . . . ?
B7' C2' B6' B11' -36.5(2) . . . . ?
B3' C2' B6' B11' -107.2(2) . . . . ?
B4' B5' B6' C1' -32.38(19) . . . . ?
B9' B5' B6' C1' -96.1(2) . . . . ?
B10' B5' B6' C1' -133.2(2) . . . . ?
C1' B5' B6' C2' 35.10(18) . . . . ?
B4' B5' B6' C2' 2.7(3) . . . . ?
B9' B5' B6' C2' -61.0(2) . . . . ?
B10' B5' B6' C2' -98.1(2) . . . . ?
C1' B5' B6' B10' 133.2(2) . . . . ?
B4' B5' B6' B10' 100.8(2) . . . . ?
B9' B5' B6' B10' 37.02(19) . . . . ?
C1' B5' B6' B11' 95.1(2) . . . . ?
B4' B5' B6' B11' 62.7(3) . . . . ?
B9' B5' B6' B11' -1.0(3) . . . . ?
B10' B5' B6' B11' -38.05(19) . . . . ?
C1' C2' B7' B12' 64.0(2) . . . . ?
B11' C2' B7' B12' -40.28(19) . . . . ?
B6' C2' B7' B12' -4.2(3) . . . . ?
B3' C2' B7' B12' 103.1(2) . . . . ?
C1' C2' B7' B3' -39.10(19) . . . . ?
B11' C2' B7' B3' -143.4(2) . . . . ?
B6' C2' B7' B3' -107.3(2) . . . . ?
C1' C2' B7' B8' 1.3(3) . . . . ?
B11' C2' B7' B8' -103.0(2) . . . . ?
B6' C2' B7' B8' -66.9(2) . . . . ?
B3' C2' B7' B8' 40.40(18) . . . . ?
C1' C2' B7' B11' 104.3(2) . . . . ?
B6' C2' B7' B11' 36.1(2) . . . . ?
B3' C2' B7' B11' 143.4(2) . . . . ?
N1' B3' B7' C2' -107.3(3) . . . . ?
C1' B3' B7' C2' 34.21(18) . . . . ?
B8' B3' B7' C2' 133.0(2) . . . . ?
B4' B3' B7' C2' 94.0(2) . . . . ?
N1' B3' B7' B12' 156.9(2) . . . . ?
C2' B3' B7' B12' -95.8(2) . . . . ?
C1' B3' B7' B12' -61.6(2) . . . . ?
B8' B3' B7' B12' 37.17(19) . . . . ?
B4' B3' B7' B12' -1.8(3) . . . . ?
N1' B3' B7' B8' 119.7(3) . . . . ?
C2' B3' B7' B8' -133.0(2) . . . . ?
C1' B3' B7' B8' -98.7(2) . . . . ?
B4' B3' B7' B8' -38.98(19) . . . . ?
N1' B3' B7' B11' -139.7(2) . . . . ?
C2' B3' B7' B11' -32.35(19) . . . . ?
C1' B3' B7' B11' 1.9(3) . . . . ?
B8' B3' B7' B11' 100.6(2) . . . . ?
B4' B3' B7' B11' 61.6(3) . . . . ?
N1' B3' B8' B4' 111.1(3) . . . . ?
C2' B3' B8' B4' -97.13(19) . . . . ?
C1' B3' B8' B4' -39.46(17) . . . . ?
B7' B3' B8' B4' -136.6(2) . . . . ?
N1' B3' B8' B9' 148.0(2) . . . . ?
C2' B3' B8' B9' -60.2(2) . . . . ?
C1' B3' B8' B9' -2.6(2) . . . . ?
B4' B3' B8' B9' 36.90(19) . . . . ?
B7' B3' B8' B9' -99.7(2) . . . . ?
N1' B3' B8' B7' -112.3(3) . . . . ?
C2' B3' B8' B7' 39.44(17) . . . . ?
C1' B3' B8' B7' 97.1(2) . . . . ?
B4' B3' B8' B7' 136.6(2) . . . . ?
N1' B3' B8' B12' -149.0(2) . . . . ?
C2' B3' B8' B12' 2.8(2) . . . . ?
C1' B3' B8' B12' 60.4(2) . . . . ?
B4' B3' B8' B12' 99.9(2) . . . . ?
B7' B3' B8' B12' -36.68(19) . . . . ?
C1' B4' B8' B3' 40.96(17) . . . . ?
B5' B4' B8' B3' 101.8(2) . . . . ?
B9' B4' B8' B3' 138.9(2) . . . . ?
C1' B4' B8' B9' -97.9(2) . . . . ?
B3' B4' B8' B9' -138.9(2) . . . . ?
B5' B4' B8' B9' -37.06(19) . . . . ?
C1' B4' B8' B7' 2.1(2) . . . . ?
B3' B4' B8' B7' -38.84(18) . . . . ?
B5' B4' B8' B7' 63.0(2) . . . . ?
B9' B4' B8' B7' 100.0(2) . . . . ?
C1' B4' B8' B12' -60.5(2) . . . . ?
B3' B4' B8' B12' -101.5(2) . . . . ?
B5' B4' B8' B12' 0.3(3) . . . . ?
B9' B4' B8' B12' 37.40(19) . . . . ?
C2' B7' B8' B3' -40.78(18) . . . . ?
B12' B7' B8' B3' -138.8(2) . . . . ?
B11' B7' B8' B3' -101.4(2) . . . . ?
C2' B7' B8' B4' -2.1(2) . . . . ?
B12' B7' B8' B4' -100.1(2) . . . . ?
B3' B7' B8' B4' 38.69(18) . . . . ?
B11' B7' B8' B4' -62.7(2) . . . . ?
C2' B7' B8' B9' 61.1(2) . . . . ?
B12' B7' B8' B9' -36.9(2) . . . . ?
B3' B7' B8' B9' 101.8(2) . . . . ?
B11' B7' B8' B9' 0.4(3) . . . . ?
C2' B7' B8' B12' 98.0(2) . . . . ?
B3' B7' B8' B12' 138.8(2) . . . . ?
B11' B7' B8' B12' 37.3(2) . . . . ?
C1' B5' B9' B12' -61.4(2) . . . . ?
B6' B5' B9' B12' 0.7(3) . . . . ?
B4' B5' B9' B12' -101.0(2) . . . . ?
B10' B5' B9' B12' 37.34(19) . . . . ?
C1' B5' B9' B4' 39.64(18) . . . . ?
B6' B5' B9' B4' 101.7(2) . . . . ?
B10' B5' B9' B4' 138.4(2) . . . . ?
C1' B5' B9' B8' 2.7(3) . . . . ?
B6' B5' B9' B8' 64.8(2) . . . . ?
B4' B5' B9' B8' -36.92(19) . . . . ?
B10' B5' B9' B8' 101.5(2) . . . . ?
C1' B5' B9' B10' -98.7(2) . . . . ?
B6' B5' B9' B10' -36.65(19) . . . . ?
B4' B5' B9' B10' -138.4(2) . . . . ?
C1' B4' B9' B12' 61.1(2) . . . . ?
B3' B4' B9' B12' -1.6(3) . . . . ?
B5' B4' B9' B12' 100.6(2) . . . . ?
B8' B4' B9' B12' -38.1(2) . . . . ?
C1' B4' B9' B5' -39.46(18) . . . . ?
B3' B4' B9' B5' -102.2(2) . . . . ?
B8' B4' B9' B5' -138.7(2) . . . . ?
C1' B4' B9' B8' 99.2(2) . . . . ?
B3' B4' B9' B8' 36.53(19) . . . . ?
B5' B4' B9' B8' 138.7(2) . . . . ?
C1' B4' B9' B10' -2.3(3) . . . . ?
B3' B4' B9' B10' -65.0(2) . . . . ?
B5' B4' B9' B10' 37.20(19) . . . . ?
B8' B4' B9' B10' -101.5(2) . . . . ?
B3' B8' B9' B12' 100.7(2) . . . . ?
B4' B8' B9' B12' 137.7(2) . . . . ?
B7' B8' B9' B12' 36.9(2) . . . . ?
B3' B8' B9' B5' -0.1(3) . . . . ?
B4' B8' B9' B5' 36.90(19) . . . . ?
B7' B8' B9' B5' -63.8(2) . . . . ?
B12' B8' B9' B5' -100.8(2) . . . . ?
B3' B8' B9' B4' -36.96(19) . . . . ?
B7' B8' B9' B4' -100.7(2) . . . . ?
B12' B8' B9' B4' -137.7(2) . . . . ?
B3' B8' B9' B10' 63.5(3) . . . . ?
B4' B8' B9' B10' 100.4(2) . . . . ?
B7' B8' B9' B10' -0.3(3) . . . . ?
B12' B8' B9' B10' -37.2(2) . . . . ?
C1' B6' B10' B11' -97.8(2) . . . . ?
C2' B6' B10' B11' -39.53(18) . . . . ?
B5' B6' B10' B11' -137.2(2) . . . . ?
C1' B6' B10' B12' -60.4(2) . . . . ?
C2' B6' B10' B12' -2.1(3) . . . . ?
B5' B6' B10' B12' -99.8(2) . . . . ?
B11' B6' B10' B12' 37.40(19) . . . . ?
C1' B6' B10' B5' 39.41(18) . . . . ?
C2' B6' B10' B5' 97.6(2) . . . . ?
B11' B6' B10' B5' 137.2(2) . . . . ?
C1' B6' B10' B9' 2.7(3) . . . . ?
C2' B6' B10' B9' 61.0(2) . . . . ?
B5' B6' B10' B9' -36.68(19) . . . . ?
B11' B6' B10' B9' 100.5(2) . . . . ?
C1' B5' B10' B11' -2.1(3) . . . . ?
B6' B5' B10' B11' 38.38(19) . . . . ?
B4' B5' B10' B11' -63.1(3) . . . . ?
B9' B5' B10' B11' -100.5(2) . . . . ?
C1' B5' B10' B6' -40.46(18) . . . . ?
B4' B5' B10' B6' -101.5(2) . . . . ?
B9' B5' B10' B6' -138.9(2) . . . . ?
C1' B5' B10' B12' 61.3(2) . . . . ?
B6' B5' B10' B12' 101.8(2) . . . . ?
B4' B5' B10' B12' 0.3(3) . . . . ?
B9' B5' B10' B12' -37.1(2) . . . . ?
C1' B5' B10' B9' 98.4(2) . . . . ?
B6' B5' B10' B9' 138.9(2) . . . . ?
B4' B5' B10' B9' 37.37(19) . . . . ?
B12' B9' B10' B11' -37.5(2) . . . . ?
B5' B9' B10' B11' 100.7(2) . . . . ?
B4' B9' B10' B11' 63.5(3) . . . . ?
B8' B9' B10' B11' 0.1(3) . . . . ?
B12' B9' B10' B6' -101.3(2) . . . . ?
B5' B9' B10' B6' 36.82(19) . . . . ?
B4' B9' B10' B6' -0.3(3) . . . . ?
B8' B9' B10' B6' -63.8(3) . . . . ?
B5' B9' B10' B12' 138.1(2) . . . . ?
B4' B9' B10' B12' 101.0(2) . . . . ?
B8' B9' B10' B12' 37.6(2) . . . . ?
B12' B9' B10' B5' -138.1(2) . . . . ?
B4' B9' B10' B5' -37.15(19) . . . . ?
B8' B9' B10' B5' -100.6(2) . . . . ?
C1' C2' B11' B10' -1.9(3) . . . . ?
B7' C2' B11' B10' 102.7(2) . . . . ?
B6' C2' B11' B10' -40.80(19) . . . . ?
B3' C2' B11' B10' 66.6(3) . . . . ?
C1' C2' B11' B12' -64.3(2) . . . . ?
B7' C2' B11' B12' 40.22(19) . . . . ?
B6' C2' B11' B12' -103.2(2) . . . . ?
B3' C2' B11' B12' 4.1(3) . . . . ?
C1' C2' B11' B6' 38.9(2) . . . . ?
B7' C2' B11' B6' 143.5(2) . . . . ?
B3' C2' B11' B6' 107.4(2) . . . . ?
C1' C2' B11' B7' -104.5(2) . . . . ?
B6' C2' B11' B7' -143.5(2) . . . . ?
B3' C2' B11' B7' -36.1(2) . . . . ?
B6' B10' B11' C2' 40.59(19) . . . . ?
B12' B10' B11' C2' -97.8(2) . . . . ?
B5' B10' B11' C2' 2.4(3) . . . . ?
B9' B10' B11' C2' -60.6(3) . . . . ?
B6' B10' B11' B12' 138.4(2) . . . . ?
B5' B10' B11' B12' 100.2(2) . . . . ?
B9' B10' B11' B12' 37.23(19) . . . . ?
B12' B10' B11' B6' -138.4(2) . . . . ?
B5' B10' B11' B6' -38.19(19) . . . . ?
B9' B10' B11' B6' -101.2(2) . . . . ?
B6' B10' B11' B7' 101.3(2) . . . . ?
B12' B10' B11' B7' -37.1(2) . . . . ?
B5' B10' B11' B7' 63.1(3) . . . . ?
B9' B10' B11' B7' 0.2(3) . . . . ?
C1' B6' B11' C2' -34.61(18) . . . . ?
B10' B6' B11' C2' -133.0(2) . . . . ?
B5' B6' B11' C2' -94.6(2) . . . . ?
C1' B6' B11' B10' 98.4(2) . . . . ?
C2' B6' B11' B10' 133.0(2) . . . . ?
B5' B6' B11' B10' 38.39(19) . . . . ?
C1' B6' B11' B12' 60.9(2) . . . . ?
C2' B6' B11' B12' 95.5(2) . . . . ?
B10' B6' B11' B12' -37.42(19) . . . . ?
B5' B6' B11' B12' 1.0(3) . . . . ?
C1' B6' B11' B7' -2.4(3) . . . . ?
C2' B6' B11' B7' 32.24(19) . . . . ?
B10' B6' B11' B7' -100.7(2) . . . . ?
B5' B6' B11' B7' -62.3(3) . . . . ?
B12' B7' B11' C2' 133.4(2) . . . . ?
B3' B7' B11' C2' 33.03(19) . . . . ?
B8' B7' B11' C2' 95.7(2) . . . . ?
C2' B7' B11' B10' -96.1(2) . . . . ?
B12' B7' B11' B10' 37.3(2) . . . . ?
B3' B7' B11' B10' -63.1(3) . . . . ?
B8' B7' B11' B10' -0.4(3) . . . . ?
C2' B7' B11' B12' -133.4(2) . . . . ?
B3' B7' B11' B12' -100.4(2) . . . . ?
B8' B7' B11' B12' -37.7(2) . . . . ?
C2' B7' B11' B6' -32.7(2) . . . . ?
B12' B7' B11' B6' 100.7(2) . . . . ?
B3' B7' B11' B6' 0.3(3) . . . . ?
B8' B7' B11' B6' 63.0(3) . . . . ?
B5' B9' B12' B7' 63.8(2) . . . . ?
B4' B9' B12' B7' 0.5(3) . . . . ?
B8' B9' B12' B7' -37.3(2) . . . . ?
B10' B9' B12' B7' 101.2(2) . . . . ?
B5' B9' B12' B11' -0.1(3) . . . . ?
B4' B9' B12' B11' -63.4(2) . . . . ?
B8' B9' B12' B11' -101.2(2) . . . . ?
B10' B9' B12' B11' 37.29(19) . . . . ?
B5' B9' B12' B10' -37.38(19) . . . . ?
B4' B9' B12' B10' -100.7(2) . . . . ?
B8' B9' B12' B10' -138.5(2) . . . . ?
B5' B9' B12' B8' 101.1(2) . . . . ?
B4' B9' B12' B8' 37.81(19) . . . . ?
B10' B9' B12' B8' 138.5(2) . . . . ?
C2' B7' B12' B9' -61.6(2) . . . . ?
B3' B7' B12' B9' 0.8(3) . . . . ?
B8' B7' B12' B9' 37.31(19) . . . . ?
B11' B7' B12' B9' -101.0(2) . . . . ?
C2' B7' B12' B11' 39.40(18) . . . . ?
B3' B7' B12' B11' 101.8(2) . . . . ?
B8' B7' B12' B11' 138.3(2) . . . . ?
C2' B7' B12' B10' 2.5(3) . . . . ?
B3' B7' B12' B10' 64.8(3) . . . . ?
B8' B7' B12' B10' 101.3(2) . . . . ?
B11' B7' B12' B10' -36.95(19) . . . . ?
C2' B7' B12' B8' -98.9(2) . . . . ?
B3' B7' B12' B8' -36.50(19) . . . . ?
B11' B7' B12' B8' -138.3(2) . . . . ?
C2' B11' B12' B9' 61.3(2) . . . . ?
B10' B11' B12' B9' -37.73(19) . . . . ?
B6' B11' B12' B9' -0.5(3) . . . . ?
B7' B11' B12' B9' 100.8(2) . . . . ?
C2' B11' B12' B7' -39.42(18) . . . . ?
B10' B11' B12' B7' -138.5(2) . . . . ?
B6' B11' B12' B7' -101.3(2) . . . . ?
C2' B11' B12' B10' 99.1(2) . . . . ?
B6' B11' B12' B10' 37.18(19) . . . . ?
B7' B11' B12' B10' 138.5(2) . . . . ?
C2' B11' B12' B8' -2.1(3) . . . . ?
B10' B11' B12' B8' -101.1(2) . . . . ?
B6' B11' B12' B8' -63.9(2) . . . . ?
B7' B11' B12' B8' 37.37(19) . . . . ?
B11' B10' B12' B9' 138.0(2) . . . . ?
B6' B10' B12' B9' 100.5(2) . . . . ?
B5' B10' B12' B9' 37.1(2) . . . . ?
B11' B10' B12' B7' 37.35(19) . . . . ?
B6' B10' B12' B7' -0.2(3) . . . . ?
B5' B10' B12' B7' -63.6(3) . . . . ?
B9' B10' B12' B7' -100.7(2) . . . . ?
B6' B10' B12' B11' -37.53(19) . . . . ?
B5' B10' B12' B11' -100.9(2) . . . . ?
B9' B10' B12' B11' -138.0(2) . . . . ?
B11' B10' B12' B8' 100.8(2) . . . . ?
B6' B10' B12' B8' 63.3(3) . . . . ?
B5' B10' B12' B8' -0.1(3) . . . . ?
B9' B10' B12' B8' -37.2(2) . . . . ?
B3' B8' B12' B9' -101.1(2) . . . . ?
B4' B8' B12' B9' -37.6(2) . . . . ?
B7' B8' B12' B9' -138.2(2) . . . . ?
B3' B8' B12' B7' 37.11(19) . . . . ?
B4' B8' B12' B7' 100.5(2) . . . . ?
B9' B8' B12' B7' 138.2(2) . . . . ?
B3' B8' B12' B11' -0.5(3) . . . . ?
B4' B8' B12' B11' 62.9(3) . . . . ?
B9' B8' B12' B11' 100.6(2) . . . . ?
B7' B8' B12' B11' -37.6(2) . . . . ?
B3' B8' B12' B10' -63.6(3) . . . . ?
B4' B8' B12' B10' -0.1(3) . . . . ?
B9' B8' B12' B10' 37.5(2) . . . . ?
B7' B8' B12' B10' -100.7(2) . . . . ?
N1' N2' C3' C8' 177.6(2) . . . . ?
N1' N2' C3' C4' -2.6(3) . . . . ?
C8' C3' C4' C5' -1.0(3) . . . . ?
N2' C3' C4' C5' 179.3(2) . . . . ?
C3' C4' C5' C6' 0.2(4) . . . . ?
C9' N3' C6' C5' 174.2(2) . . . . ?
C10' N3' C6' C5' -2.3(3) . . . . ?
C9' N3' C6' C7' -5.8(3) . . . . ?
C10' N3' C6' C7' 177.7(2) . . . . ?
C4' C5' C6' N3' -179.4(2) . . . . ?
C4' C5' C6' C7' 0.6(3) . . . . ?
N3' C6' C7' C8' 179.3(2) . . . . ?
C5' C6' C7' C8' -0.6(3) . . . . ?
C6' C7' C8' C3' -0.1(4) . . . . ?
C4' C3' C8' C7' 0.9(3) . . . . ?
N2' C3' C8' C7' -179.3(2) . . . . ?
B3" N1" N2" C3" 179.6(2) . . . . ?
B5" C1" C2" B11" -0.2(3) . . . . ?
B4" C1" C2" B11" 69.1(3) . . . . ?
B6" C1" C2" B11" -39.4(2) . . . . ?
B3" C1" C2" B11" 108.7(2) . . . . ?
B5" C1" C2" B7" -69.2(3) . . . . ?
B4" C1" C2" B7" 0.1(3) . . . . ?
B6" C1" C2" B7" -108.4(2) . . . . ?
B3" C1" C2" B7" 39.7(2) . . . . ?
B5" C1" C2" B6" 39.2(2) . . . . ?
B4" C1" C2" B6" 108.5(2) . . . . ?
B3" C1" C2" B6" 148.1(2) . . . . ?
B5" C1" C2" B3" -108.9(3) . . . . ?
B4" C1" C2" B3" -39.6(2) . . . . ?
B6" C1" C2" B3" -148.1(2) . . . . ?
N2" N1" B3" C2" 30.9(3) . . . . ?
N2" N1" B3" C1" -34.6(3) . . . . ?
N2" N1" B3" B8" 179.2(2) . . . . ?
N2" N1" B3" B7" 100.7(3) . . . . ?
N2" N1" B3" B4" -103.4(3) . . . . ?
C1" C2" B3" N1" -107.5(3) . . . . ?
B11" C2" B3" N1" 150.6(2) . . . . ?
B7" C2" B3" N1" 114.4(3) . . . . ?
B6" C2" B3" N1" -138.8(2) . . . . ?
B11" C2" B3" C1" -101.9(2) . . . . ?
B7" C2" B3" C1" -138.1(2) . . . . ?
B6" C2" B3" C1" -31.3(2) . . . . ?
C1" C2" B3" B8" 96.9(2) . . . . ?
B11" C2" B3" B8" -5.0(3) . . . . ?
B7" C2" B3" B8" -41.16(19) . . . . ?
B6" C2" B3" B8" 65.6(3) . . . . ?
C1" C2" B3" B7" 138.1(2) . . . . ?
B11" C2" B3" B7" 36.2(2) . . . . ?
B6" C2" B3" B7" 106.8(2) . . . . ?
C1" C2" B3" B4" 35.07(19) . . . . ?
B11" C2" B3" B4" -66.8(3) . . . . ?
B7" C2" B3" B4" -103.0(2) . . . . ?
B6" C2" B3" B4" 3.7(3) . . . . ?
C2" C1" B3" N1" 108.6(3) . . . . ?
B5" C1" B3" N1" -149.4(2) . . . . ?
B4" C1" B3" N1" -113.2(3) . . . . ?
B6" C1" B3" N1" 139.9(2) . . . . ?
B5" C1" B3" C2" 101.9(2) . . . . ?
B4" C1" B3" C2" 138.2(2) . . . . ?
B6" C1" B3" C2" 31.3(2) . . . . ?
C2" C1" B3" B8" -97.3(2) . . . . ?
B5" C1" B3" B8" 4.7(3) . . . . ?
B4" C1" B3" B8" 40.93(19) . . . . ?
B6" C1" B3" B8" -66.0(3) . . . . ?
C2" C1" B3" B7" -35.23(18) . . . . ?
B5" C1" B3" B7" 66.7(3) . . . . ?
B4" C1" B3" B7" 103.0(2) . . . . ?
B6" C1" B3" B7" -4.0(3) . . . . ?
C2" C1" B3" B4" -138.2(2) . . . . ?
B5" C1" B3" B4" -36.3(2) . . . . ?
B6" C1" B3" B4" -106.9(3) . . . . ?
C2" C1" B4" B8" -1.5(3) . . . . ?
B5" C1" B4" B8" 102.8(2) . . . . ?
B6" C1" B4" B8" 66.7(3) . . . . ?
B3" C1" B4" B8" -40.89(19) . . . . ?
C2" C1" B4" B3" 39.3(2) . . . . ?
B5" C1" B4" B3" 143.7(2) . . . . ?
B6" C1" B4" B3" 107.6(2) . . . . ?
C2" C1" B4" B5" -104.4(2) . . . . ?
B6" C1" B4" B5" -36.1(2) . . . . ?
B3" C1" B4" B5" -143.7(2) . . . . ?
C2" C1" B4" B9" -63.8(3) . . . . ?
B5" C1" B4" B9" 40.6(2) . . . . ?
B6" C1" B4" B9" 4.4(3) . . . . ?
B3" C1" B4" B9" -103.1(2) . . . . ?
N1" B3" B4" C1" 106.7(3) . . . . ?
C2" B3" B4" C1" -34.30(18) . . . . ?
B8" B3" B4" C1" -132.6(2) . . . . ?
B7" B3" B4" C1" -93.8(2) . . . . ?
N1" B3" B4" B8" -120.7(3) . . . . ?
C2" B3" B4" B8" 98.3(2) . . . . ?
C1" B3" B4" B8" 132.6(2) . . . . ?
B7" B3" B4" B8" 38.8(2) . . . . ?
N1" B3" B4" B5" 138.8(3) . . . . ?
C2" B3" B4" B5" -2.2(3) . . . . ?
C1" B3" B4" B5" 32.1(2) . . . . ?
B8" B3" B4" B5" -100.5(2) . . . . ?
B7" B3" B4" B5" -61.7(3) . . . . ?
N1" B3" B4" B9" -157.3(3) . . . . ?
C2" B3" B4" B9" 61.7(3) . . . . ?
C1" B3" B4" B9" 96.0(2) . . . . ?
B8" B3" B4" B9" -36.6(2) . . . . ?
B7" B3" B4" B9" 2.2(3) . . . . ?
C2" C1" B5" B6" -38.9(2) . . . . ?
B4" C1" B5" B6" -143.2(2) . . . . ?
B3" C1" B5" B6" -107.4(2) . . . . ?
C2" C1" B5" B4" 104.4(2) . . . . ?
B6" C1" B5" B4" 143.2(2) . . . . ?
B3" C1" B5" B4" 35.9(2) . . . . ?
C2" C1" B5" B10" 2.0(3) . . . . ?
B4" C1" B5" B10" -102.4(3) . . . . ?
B6" C1" B5" B10" 40.9(2) . . . . ?
B3" C1" B5" B10" -66.5(3) . . . . ?
C2" C1" B5" B9" 63.9(3) . . . . ?
B4" C1" B5" B9" -40.4(2) . . . . ?
B6" C1" B5" B9" 102.8(2) . . . . ?
B3" C1" B5" B9" -4.6(3) . . . . ?
B8" B4" B5" C1" -96.0(2) . . . . ?
B3" B4" B5" C1" -32.8(2) . . . . ?
B9" B4" B5" C1" -133.3(2) . . . . ?
C1" B4" B5" B6" 33.0(2) . . . . ?
B8" B4" B5" B6" -63.0(3) . . . . ?
B3" B4" B5" B6" 0.1(3) . . . . ?
B9" B4" B5" B6" -100.4(2) . . . . ?
C1" B4" B5" B10" 96.1(2) . . . . ?
B8" B4" B5" B10" 0.1(3) . . . . ?
B3" B4" B5" B10" 63.3(3) . . . . ?
B9" B4" B5" B10" -37.2(2) . . . . ?
C1" B4" B5" B9" 133.3(2) . . . . ?
B8" B4" B5" B9" 37.3(2) . . . . ?
B3" B4" B5" B9" 100.5(2) . . . . ?
B11" C2" B6" C1" 138.3(2) . . . . ?
B7" C2" B6" C1" 102.2(2) . . . . ?
B3" C2" B6" C1" 31.5(2) . . . . ?
C1" C2" B6" B10" -97.7(2) . . . . ?
B11" C2" B6" B10" 40.5(2) . . . . ?
B7" C2" B6" B10" 4.4(3) . . . . ?
B3" C2" B6" B10" -66.3(3) . . . . ?
C1" C2" B6" B11" -138.3(2) . . . . ?
B7" C2" B6" B11" -36.1(2) . . . . ?
B3" C2" B6" B11" -106.8(2) . . . . ?
C1" C2" B6" B5" -35.1(2) . . . . ?
B11" C2" B6" B5" 103.1(2) . . . . ?
B7" C2" B6" B5" 67.0(3) . . . . ?
B3" C2" B6" B5" -3.7(3) . . . . ?
B5" C1" B6" C2" -138.6(2) . . . . ?
B4" C1" B6" C2" -102.0(2) . . . . ?
B3" C1" B6" C2" -31.3(2) . . . . ?
C2" C1" B6" B10" 97.3(2) . . . . ?
B5" C1" B6" B10" -41.3(2) . . . . ?
B4" C1" B6" B10" -4.7(3) . . . . ?
B3" C1" B6" B10" 66.0(3) . . . . ?
C2" C1" B6" B11" 35.4(2) . . . . ?
B5" C1" B6" B11" -103.2(2) . . . . ?
B4" C1" B6" B11" -66.6(3) . . . . ?
B3" C1" B6" B11" 4.1(3) . . . . ?
C2" C1" B6" B5" 138.6(2) . . . . ?
B4" C1" B6" B5" 36.6(2) . . . . ?
B3" C1" B6" B5" 107.3(3) . . . . ?
C1" B5" B6" C2" 34.40(19) . . . . ?
B4" B5" B6" C2" 2.0(3) . . . . ?
B10" B5" B6" C2" -98.3(2) . . . . ?
B9" B5" B6" C2" -61.5(3) . . . . ?
B4" B5" B6" C1" -32.4(2) . . . . ?
B10" B5" B6" C1" -132.7(2) . . . . ?
B9" B5" B6" C1" -95.9(2) . . . . ?
C1" B5" B6" B10" 132.7(2) . . . . ?
B4" B5" B6" B10" 100.3(3) . . . . ?
B9" B5" B6" B10" 36.8(2) . . . . ?
C1" B5" B6" B11" 94.6(2) . . . . ?
B4" B5" B6" B11" 62.1(3) . . . . ?
B10" B5" B6" B11" -38.2(2) . . . . ?
B9" B5" B6" B11" -1.4(3) . . . . ?
C1" C2" B7" B12" 63.6(3) . . . . ?
B11" C2" B7" B12" -40.3(2) . . . . ?
B6" C2" B7" B12" -4.6(3) . . . . ?
B3" C2" B7" B12" 103.2(2) . . . . ?
C1" C2" B7" B11" 104.0(2) . . . . ?
B6" C2" B7" B11" 35.7(2) . . . . ?
B3" C2" B7" B11" 143.6(2) . . . . ?
C1" C2" B7" B3" -39.57(19) . . . . ?
B11" C2" B7" B3" -143.6(2) . . . . ?
B6" C2" B7" B3" -107.8(2) . . . . ?
C1" C2" B7" B8" 1.4(3) . . . . ?
B11" C2" B7" B8" -102.6(2) . . . . ?
B6" C2" B7" B8" -66.9(3) . . . . ?
B3" C2" B7" B8" 40.96(19) . . . . ?
N1" B3" B7" C2" -107.1(3) . . . . ?
C1" B3" B7" C2" 34.39(18) . . . . ?
B8" B3" B7" C2" 132.5(2) . . . . ?
B4" B3" B7" C2" 93.7(2) . . . . ?
N1" B3" B7" B12" 157.0(2) . . . . ?
C2" B3" B7" B12" -95.9(2) . . . . ?
C1" B3" B7" B12" -61.6(3) . . . . ?
B8" B3" B7" B12" 36.6(2) . . . . ?
B4" B3" B7" B12" -2.2(3) . . . . ?
N1" B3" B7" B11" -139.3(3) . . . . ?
C2" B3" B7" B11" -32.26(19) . . . . ?
C1" B3" B7" B11" 2.1(3) . . . . ?
B8" B3" B7" B11" 100.2(2) . . . . ?
B4" B3" B7" B11" 61.5(3) . . . . ?
N1" B3" B7" B8" 120.4(3) . . . . ?
C2" B3" B7" B8" -132.5(2) . . . . ?
C1" B3" B7" B8" -98.1(2) . . . . ?
B4" B3" B7" B8" -38.8(2) . . . . ?
N1" B3" B8" B4" 110.9(3) . . . . ?
C2" B3" B8" B4" -96.8(2) . . . . ?
C1" B3" B8" B4" -39.49(18) . . . . ?
B7" B3" B8" B4" -136.5(2) . . . . ?
N1" B3" B8" B7" -112.6(3) . . . . ?
C2" B3" B8" B7" 39.70(19) . . . . ?
C1" B3" B8" B7" 97.0(2) . . . . ?
B4" B3" B8" B7" 136.5(2) . . . . ?
N1" B3" B8" B12" -149.0(3) . . . . ?
C2" B3" B8" B12" 3.3(3) . . . . ?
C1" B3" B8" B12" 60.6(2) . . . . ?
B7" B3" B8" B12" -36.4(2) . . . . ?
B4" B3" B8" B12" 100.1(2) . . . . ?
N1" B3" B8" B9" 147.7(3) . . . . ?
C2" B3" B8" B9" -60.0(2) . . . . ?
C1" B3" B8" B9" -2.7(3) . . . . ?
B7" B3" B8" B9" -99.7(2) . . . . ?
B4" B3" B8" B9" 36.8(2) . . . . ?
C1" B4" B8" B3" 41.13(19) . . . . ?
B5" B4" B8" B3" 101.8(2) . . . . ?
B9" B4" B8" B3" 139.2(2) . . . . ?
C1" B4" B8" B7" 2.3(3) . . . . ?
B3" B4" B8" B7" -38.8(2) . . . . ?
B5" B4" B8" B7" 63.0(3) . . . . ?
B9" B4" B8" B7" 100.4(2) . . . . ?
C1" B4" B8" B12" -60.6(3) . . . . ?
B3" B4" B8" B12" -101.7(2) . . . . ?
B5" B4" B8" B12" 0.1(3) . . . . ?
B9" B4" B8" B12" 37.5(2) . . . . ?
C1" B4" B8" B9" -98.0(2) . . . . ?
B3" B4" B8" B9" -139.2(2) . . . . ?
B5" B4" B8" B9" -37.4(2) . . . . ?
C2" B7" B8" B3" -41.15(19) . . . . ?
B12" B7" B8" B3" -139.3(2) . . . . ?
B11" B7" B8" B3" -101.8(2) . . . . ?
C2" B7" B8" B4" -2.3(3) . . . . ?
B12" B7" B8" B4" -100.4(2) . . . . ?
B11" B7" B8" B4" -63.0(3) . . . . ?
B3" B7" B8" B4" 38.9(2) . . . . ?
C2" B7" B8" B12" 98.2(2) . . . . ?
B11" B7" B8" B12" 37.5(2) . . . . ?
B3" B7" B8" B12" 139.3(2) . . . . ?
C2" B7" B8" B9" 61.1(3) . . . . ?
B12" B7" B8" B9" -37.1(2) . . . . ?
B11" B7" B8" B9" 0.4(3) . . . . ?
B3" B7" B8" B9" 102.2(2) . . . . ?
C1" B4" B9" B12" 61.2(3) . . . . ?
B8" B4" B9" B12" -37.7(2) . . . . ?
B3" B4" B9" B12" -1.4(3) . . . . ?
B5" B4" B9" B12" 100.7(3) . . . . ?
C1" B4" B9" B10" -2.2(3) . . . . ?
B8" B4" B9" B10" -101.1(2) . . . . ?
B3" B4" B9" B10" -64.8(3) . . . . ?
B5" B4" B9" B10" 37.3(2) . . . . ?
C1" B4" B9" B8" 98.9(2) . . . . ?
B3" B4" B9" B8" 36.3(2) . . . . ?
B5" B4" B9" B8" 138.4(2) . . . . ?
C1" B4" B9" B5" -39.5(2) . . . . ?
B8" B4" B9" B5" -138.4(2) . . . . ?
B3" B4" B9" B5" -102.0(2) . . . . ?
B3" B8" B9" B12" 100.8(2) . . . . ?
B4" B8" B9" B12" 137.8(2) . . . . ?
B7" B8" B9" B12" 37.1(2) . . . . ?
B3" B8" B9" B10" 63.6(3) . . . . ?
B4" B8" B9" B10" 100.5(2) . . . . ?
B7" B8" B9" B10" -0.1(3) . . . . ?
B12" B8" B9" B10" -37.2(2) . . . . ?
B3" B8" B9" B4" -36.9(2) . . . . ?
B7" B8" B9" B4" -100.6(2) . . . . ?
B12" B8" B9" B4" -137.8(2) . . . . ?
B3" B8" B9" B5" 0.2(3) . . . . ?
B4" B8" B9" B5" 37.1(2) . . . . ?
B7" B8" B9" B5" -63.5(3) . . . . ?
B12" B8" B9" B5" -100.6(2) . . . . ?
C1" B5" B9" B12" -61.0(3) . . . . ?
B6" B5" B9" B12" 1.1(3) . . . . ?
B4" B5" B9" B12" -100.5(2) . . . . ?
B10" B5" B9" B12" 37.7(2) . . . . ?
C1" B5" B9" B10" -98.8(2) . . . . ?
B6" B5" B9" B10" -36.7(2) . . . . ?
B4" B5" B9" B10" -138.3(2) . . . . ?
C1" B5" B9" B4" 39.5(2) . . . . ?
B6" B5" B9" B4" 101.6(2) . . . . ?
B10" B5" B9" B4" 138.3(2) . . . . ?
C1" B5" B9" B8" 2.5(3) . . . . ?
B6" B5" B9" B8" 64.5(3) . . . . ?
B4" B5" B9" B8" -37.1(2) . . . . ?
B10" B5" B9" B8" 101.2(2) . . . . ?
C2" B6" B10" B11" -39.4(2) . . . . ?
C1" B6" B10" B11" -97.5(2) . . . . ?
B5" B6" B10" B11" -137.3(2) . . . . ?
C2" B6" B10" B12" -2.3(3) . . . . ?
C1" B6" B10" B12" -60.3(3) . . . . ?
B11" B6" B10" B12" 37.1(2) . . . . ?
B5" B6" B10" B12" -100.2(2) . . . . ?
C2" B6" B10" B9" 60.9(3) . . . . ?
C1" B6" B10" B9" 2.8(3) . . . . ?
B11" B6" B10" B9" 100.3(3) . . . . ?
B5" B6" B10" B9" -37.0(2) . . . . ?
C2" B6" B10" B5" 97.9(2) . . . . ?
C1" B6" B10" B5" 39.9(2) . . . . ?
B11" B6" B10" B5" 137.3(2) . . . . ?
B12" B9" B10" B6" -100.9(2) . . . . ?
B4" B9" B10" B6" -0.4(3) . . . . ?
B8" B9" B10" B6" -63.6(3) . . . . ?
B5" B9" B10" B6" 36.8(2) . . . . ?
B12" B9" B10" B11" -37.5(2) . . . . ?
B4" B9" B10" B11" 63.0(3) . . . . ?
B8" B9" B10" B11" -0.2(3) . . . . ?
B5" B9" B10" B11" 100.2(2) . . . . ?
B4" B9" B10" B12" 100.5(2) . . . . ?
B8" B9" B10" B12" 37.2(2) . . . . ?
B5" B9" B10" B12" 137.7(2) . . . . ?
B12" B9" B10" B5" -137.7(2) . . . . ?
B4" B9" B10" B5" -37.2(2) . . . . ?
B8" B9" B10" B5" -100.5(2) . . . . ?
C1" B5" B10" B6" -40.8(2) . . . . ?
B4" B5" B10" B6" -101.5(2) . . . . ?
B9" B5" B10" B6" -138.8(2) . . . . ?
C1" B5" B10" B11" -2.9(3) . . . . ?
B6" B5" B10" B11" 38.0(2) . . . . ?
B4" B5" B10" B11" -63.5(3) . . . . ?
B9" B5" B10" B11" -100.8(2) . . . . ?
C1" B5" B10" B12" 60.4(3) . . . . ?
B6" B5" B10" B12" 101.2(2) . . . . ?
B4" B5" B10" B12" -0.3(3) . . . . ?
B9" B5" B10" B12" -37.5(2) . . . . ?
C1" B5" B10" B9" 97.9(2) . . . . ?
B6" B5" B10" B9" 138.8(2) . . . . ?
B4" B5" B10" B9" 37.3(2) . . . . ?
C1" C2" B11" B6" 39.1(2) . . . . ?
B7" C2" B11" B6" 143.6(2) . . . . ?
B3" C2" B11" B6" 107.8(2) . . . . ?
C1" C2" B11" B10" -1.6(3) . . . . ?
B7" C2" B11" B10" 102.9(2) . . . . ?
B6" C2" B11" B10" -40.8(2) . . . . ?
B3" C2" B11" B10" 67.0(3) . . . . ?
C1" C2" B11" B12" -64.1(3) . . . . ?
B7" C2" B11" B12" 40.3(2) . . . . ?
B6" C2" B11" B12" -103.3(2) . . . . ?
B3" C2" B11" B12" 4.5(3) . . . . ?
C1" C2" B11" B7" -104.5(2) . . . . ?
B6" C2" B11" B7" -143.6(2) . . . . ?
B3" C2" B11" B7" -35.9(2) . . . . ?
C1" B6" B11" C2" -34.65(19) . . . . ?
B10" B6" B11" C2" -133.2(2) . . . . ?
B5" B6" B11" C2" -94.8(2) . . . . ?
C2" B6" B11" B10" 133.2(2) . . . . ?
C1" B6" B11" B10" 98.6(2) . . . . ?
B5" B6" B11" B10" 38.4(2) . . . . ?
C2" B6" B11" B12" 95.9(2) . . . . ?
C1" B6" B11" B12" 61.3(3) . . . . ?
B10" B6" B11" B12" -37.3(2) . . . . ?
B5" B6" B11" B12" 1.1(3) . . . . ?
C2" B6" B11" B7" 32.3(2) . . . . ?
C1" B6" B11" B7" -2.4(3) . . . . ?
B10" B6" B11" B7" -100.9(2) . . . . ?
B5" B6" B11" B7" -62.5(3) . . . . ?
B6" B10" B11" C2" 40.6(2) . . . . ?
B12" B10" B11" C2" -98.0(2) . . . . ?
B9" B10" B11" C2" -60.7(3) . . . . ?
B5" B10" B11" C2" 2.7(3) . . . . ?
B12" B10" B11" B6" -138.6(2) . . . . ?
B9" B10" B11" B6" -101.2(2) . . . . ?
B5" B10" B11" B6" -37.8(2) . . . . ?
B6" B10" B11" B12" 138.6(2) . . . . ?
B9" B10" B11" B12" 37.3(2) . . . . ?
B5" B10" B11" B12" 100.7(3) . . . . ?
B6" B10" B11" B7" 101.7(2) . . . . ?
B12" B10" B11" B7" -36.9(2) . . . . ?
B9" B10" B11" B7" 0.5(3) . . . . ?
B5" B10" B11" B7" 63.9(3) . . . . ?
B12" B7" B11" C2" 133.5(2) . . . . ?
B3" B7" B11" C2" 32.9(2) . . . . ?
B8" B7" B11" C2" 96.0(2) . . . . ?
C2" B7" B11" B6" -32.8(2) . . . . ?
B12" B7" B11" B6" 100.7(2) . . . . ?
B3" B7" B11" B6" 0.1(3) . . . . ?
B8" B7" B11" B6" 63.2(3) . . . . ?
C2" B7" B11" B10" -96.5(2) . . . . ?
B12" B7" B11" B10" 37.0(2) . . . . ?
B3" B7" B11" B10" -63.6(3) . . . . ?
B8" B7" B11" B10" -0.5(3) . . . . ?
C2" B7" B11" B12" -133.5(2) . . . . ?
B3" B7" B11" B12" -100.6(2) . . . . ?
B8" B7" B11" B12" -37.5(2) . . . . ?
B10" B9" B12" B7" 100.9(2) . . . . ?
B4" B9" B12" B7" 0.0(3) . . . . ?
B8" B9" B12" B7" -37.6(2) . . . . ?
B5" B9" B12" B7" 63.2(3) . . . . ?
B10" B9" B12" B11" 37.3(2) . . . . ?
B4" B9" B12" B11" -63.6(3) . . . . ?
B8" B9" B12" B11" -101.1(2) . . . . ?
B5" B9" B12" B11" -0.4(3) . . . . ?
B4" B9" B12" B10" -100.9(3) . . . . ?
B8" B9" B12" B10" -138.5(2) . . . . ?
B5" B9" B12" B10" -37.7(2) . . . . ?
B10" B9" B12" B8" 138.5(2) . . . . ?
B4" B9" B12" B8" 37.6(2) . . . . ?
B5" B9" B12" B8" 100.8(2) . . . . ?
C2" B7" B12" B9" -61.1(3) . . . . ?
B11" B7" B12" B9" -100.5(2) . . . . ?
B3" B7" B12" B9" 1.4(3) . . . . ?
B8" B7" B12" B9" 37.6(2) . . . . ?
C2" B7" B12" B11" 39.4(2) . . . . ?
B3" B7" B12" B11" 101.9(2) . . . . ?
B8" B7" B12" B11" 138.1(2) . . . . ?
C2" B7" B12" B10" 2.8(3) . . . . ?
B11" B7" B12" B10" -36.6(2) . . . . ?
B3" B7" B12" B10" 65.2(3) . . . . ?
B8" B7" B12" B10" 101.5(2) . . . . ?
C2" B7" B12" B8" -98.7(2) . . . . ?
B11" B7" B12" B8" -138.1(2) . . . . ?
B3" B7" B12" B8" -36.3(2) . . . . ?
C2" B11" B12" B9" 61.8(3) . . . . ?
B6" B11" B12" B9" -0.5(3) . . . . ?
B10" B11" B12" B9" -37.6(2) . . . . ?
B7" B11" B12" B9" 101.3(2) . . . . ?
C2" B11" B12" B7" -39.5(2) . . . . ?
B6" B11" B12" B7" -101.8(2) . . . . ?
B10" B11" B12" B7" -138.9(2) . . . . ?
C2" B11" B12" B10" 99.4(2) . . . . ?
B6" B11" B12" B10" 37.1(2) . . . . ?
B7" B11" B12" B10" 138.9(2) . . . . ?
C2" B11" B12" B8" -2.0(3) . . . . ?
B6" B11" B12" B8" -64.2(3) . . . . ?
B10" B11" B12" B8" -101.4(2) . . . . ?
B7" B11" B12" B8" 37.5(2) . . . . ?
B6" B10" B12" B9" 100.9(2) . . . . ?
B11" B10" B12" B9" 138.0(2) . . . . ?
B5" B10" B12" B9" 37.8(2) . . . . ?
B6" B10" B12" B7" -0.3(3) . . . . ?
B11" B10" B12" B7" 36.8(2) . . . . ?
B9" B10" B12" B7" -101.2(2) . . . . ?
B5" B10" B12" B7" -63.4(3) . . . . ?
B6" B10" B12" B11" -37.1(2) . . . . ?
B9" B10" B12" B11" -138.0(2) . . . . ?
B5" B10" B12" B11" -100.2(2) . . . . ?
B6" B10" B12" B8" 63.5(3) . . . . ?
B11" B10" B12" B8" 100.6(2) . . . . ?
B9" B10" B12" B8" -37.4(2) . . . . ?
B5" B10" B12" B8" 0.3(3) . . . . ?
B3" B8" B12" B9" -101.5(2) . . . . ?
B4" B8" B12" B9" -37.7(2) . . . . ?
B7" B8" B12" B9" -138.1(2) . . . . ?
B3" B8" B12" B7" 36.6(2) . . . . ?
B4" B8" B12" B7" 100.5(2) . . . . ?
B9" B8" B12" B7" 138.1(2) . . . . ?
B3" B8" B12" B11" -0.9(3) . . . . ?
B4" B8" B12" B11" 62.9(3) . . . . ?
B7" B8" B12" B11" -37.5(2) . . . . ?
B9" B8" B12" B11" 100.6(2) . . . . ?
B3" B8" B12" B10" -64.1(3) . . . . ?
B4" B8" B12" B10" -0.3(3) . . . . ?
B7" B8" B12" B10" -100.7(2) . . . . ?
B9" B8" B12" B10" 37.4(2) . . . . ?
N1" N2" C3" C4" -178.4(2) . . . . ?
N1" N2" C3" C8" 1.6(3) . . . . ?
C8" C3" C4" C5" -0.7(3) . . . . ?
N2" C3" C4" C5" 179.3(2) . . . . ?
C3" C4" C5" C6" -0.8(3) . . . . ?
C10" N3" C6" C5" 0.1(3) . . . . ?
C9" N3" C6" C5" -174.3(2) . . . . ?
C10" N3" C6" C7" 179.6(2) . . . . ?
C9" N3" C6" C7" 5.1(3) . . . . ?
C4" C5" C6" N3" -178.3(2) . . . . ?
C4" C5" C6" C7" 2.2(3) . . . . ?
N3" C6" C7" C8" 178.3(2) . . . . ?
C5" C6" C7" C8" -2.2(3) . . . . ?
C6" C7" C8" C3" 0.7(4) . . . . ?
C4" C3" C8" C7" 0.7(3) . . . . ?
N2" C3" C8" C7" -179.2(2) . . . . ?
B3D N1D N2D C3D -178.5(2) . . . . ?
B4D C1D C2D B7D 0.7(3) . . . . ?
B5D C1D C2D B7D -68.7(3) . . . . ?
B6D C1D C2D B7D -108.2(2) . . . . ?
B3D C1D C2D B7D 39.65(19) . . . . ?
B4D C1D C2D B11D 69.7(3) . . . . ?
B5D C1D C2D B11D 0.4(3) . . . . ?
B6D C1D C2D B11D -39.1(2) . . . . ?
B3D C1D C2D B11D 108.7(2) . . . . ?
B4D C1D C2D B3D -38.99(19) . . . . ?
B5D C1D C2D B3D -108.4(2) . . . . ?
B6D C1D C2D B3D -147.9(2) . . . . ?
B4D C1D C2D B6D 108.9(2) . . . . ?
B5D C1D C2D B6D 39.5(2) . . . . ?
B3D C1D C2D B6D 147.9(2) . . . . ?
N2D N1D B3D C2D 31.5(3) . . . . ?
N2D N1D B3D C1D -34.7(3) . . . . ?
N2D N1D B3D B8D 178.1(2) . . . . ?
N2D N1D B3D B4D -104.1(3) . . . . ?
N2D N1D B3D B7D 100.8(3) . . . . ?
C1D C2D B3D N1D -108.8(3) . . . . ?
B7D C2D B3D N1D 113.0(3) . . . . ?
B11D C2D B3D N1D 149.3(2) . . . . ?
B6D C2D B3D N1D -140.2(2) . . . . ?
B7D C2D B3D C1D -138.2(2) . . . . ?
B11D C2D B3D C1D -101.9(2) . . . . ?
B6D C2D B3D C1D -31.3(2) . . . . ?
C1D C2D B3D B8D 97.2(2) . . . . ?
B7D C2D B3D B8D -41.02(19) . . . . ?
B11D C2D B3D B8D -4.7(3) . . . . ?
B6D C2D B3D B8D 65.8(3) . . . . ?
C1D C2D B3D B4D 34.89(17) . . . . ?
B7D C2D B3D B4D -103.3(2) . . . . ?
B11D C2D B3D B4D -67.0(2) . . . . ?
B6D C2D B3D B4D 3.6(3) . . . . ?
C1D C2D B3D B7D 138.2(2) . . . . ?
B11D C2D B3D B7D 36.3(2) . . . . ?
B6D C2D B3D B7D 106.9(2) . . . . ?
C2D C1D B3D N1D 107.8(3) . . . . ?
B4D C1D B3D N1D -113.6(3) . . . . ?
B5D C1D B3D N1D -150.5(2) . . . . ?
B6D C1D B3D N1D 139.3(2) . . . . ?
B4D C1D B3D C2D 138.6(2) . . . . ?
B5D C1D B3D C2D 101.6(2) . . . . ?
B6D C1D B3D C2D 31.5(2) . . . . ?
C2D C1D B3D B8D -97.6(2) . . . . ?
B4D C1D B3D B8D 41.0(2) . . . . ?
B5D C1D B3D B8D 4.0(3) . . . . ?
B6D C1D B3D B8D -66.2(3) . . . . ?
C2D C1D B3D B4D -138.6(2) . . . . ?
B5D C1D B3D B4D -36.9(2) . . . . ?
B6D C1D B3D B4D -107.1(2) . . . . ?
C2D C1D B3D B7D -35.37(18) . . . . ?
B4D C1D B3D B7D 103.2(2) . . . . ?
B5D C1D B3D B7D 66.3(3) . . . . ?
B6D C1D B3D B7D -3.9(3) . . . . ?
C2D C1D B4D B3D 38.64(19) . . . . ?
B5D C1D B4D B3D 142.9(2) . . . . ?
B6D C1D B4D B3D 106.9(2) . . . . ?
C2D C1D B4D B8D -2.0(3) . . . . ?
B5D C1D B4D B8D 102.2(2) . . . . ?
B6D C1D B4D B8D 66.2(3) . . . . ?
B3D C1D B4D B8D -40.68(18) . . . . ?
C2D C1D B4D B9D -64.1(2) . . . . ?
B5D C1D B4D B9D 40.16(19) . . . . ?
B6D C1D B4D B9D 4.2(3) . . . . ?
B3D C1D B4D B9D -102.8(2) . . . . ?
C2D C1D B4D B5D -104.3(2) . . . . ?
B6D C1D B4D B5D -36.0(2) . . . . ?
B3D C1D B4D B5D -142.9(2) . . . . ?
N1D B3D B4D C1D 107.4(3) . . . . ?
C2D B3D B4D C1D -34.32(17) . . . . ?
B8D B3D B4D C1D -132.9(2) . . . . ?
B7D B3D B4D C1D -94.3(2) . . . . ?
N1D B3D B4D B8D -119.8(3) . . . . ?
C2D B3D B4D B8D 98.6(2) . . . . ?
C1D B3D B4D B8D 132.9(2) . . . . ?
B7D B3D B4D B8D 38.6(2) . . . . ?
N1D B3D B4D B9D -156.6(2) . . . . ?
C2D B3D B4D B9D 61.7(2) . . . . ?
C1D B3D B4D B9D 96.0(2) . . . . ?
B8D B3D B4D B9D -36.8(2) . . . . ?
B7D B3D B4D B9D 1.8(3) . . . . ?
N1D B3D B4D B5D 140.2(2) . . . . ?
C2D B3D B4D B5D -1.5(3) . . . . ?
C1D B3D B4D B5D 32.83(19) . . . . ?
B8D B3D B4D B5D -100.1(2) . . . . ?
B7D B3D B4D B5D -61.4(3) . . . . ?
C2D C1D B5D B6D -39.3(2) . . . . ?
B4D C1D B5D B6D -143.4(2) . . . . ?
B3D C1D B5D B6D -107.1(2) . . . . ?
C2D C1D B5D B10D 1.6(3) . . . . ?
B4D C1D B5D B10D -102.4(2) . . . . ?
B6D C1D B5D B10D 41.0(2) . . . . ?
B3D C1D B5D B10D -66.1(3) . . . . ?
C2D C1D B5D B9D 63.7(3) . . . . ?
B4D C1D B5D B9D -40.3(2) . . . . ?
B6D C1D B5D B9D 103.1(2) . . . . ?
B3D C1D B5D B9D -4.0(3) . . . . ?
C2D C1D B5D B4D 104.0(2) . . . . ?
B6D C1D B5D B4D 143.4(2) . . . . ?
B3D C1D B5D B4D 36.3(2) . . . . ?
B3D B4D B5D C1D -33.63(19) . . . . ?
B8D B4D B5D C1D -96.5(2) . . . . ?
B9D B4D B5D C1D -133.5(2) . . . . ?
C1D B4D B5D B6D 32.81(19) . . . . ?
B3D B4D B5D B6D -0.8(3) . . . . ?
B8D B4D B5D B6D -63.7(3) . . . . ?
B9D B4D B5D B6D -100.7(2) . . . . ?
C1D B4D B5D B10D 96.1(2) . . . . ?
B3D B4D B5D B10D 62.5(3) . . . . ?
B8D B4D B5D B10D -0.4(3) . . . . ?
B9D B4D B5D B10D -37.3(2) . . . . ?
C1D B4D B5D B9D 133.5(2) . . . . ?
B3D B4D B5D B9D 99.8(2) . . . . ?
B8D B4D B5D B9D 36.9(2) . . . . ?
B4D C1D B6D C2D -101.5(2) . . . . ?
B5D C1D B6D C2D -138.1(2) . . . . ?
B3D C1D B6D C2D -31.3(2) . . . . ?
C2D C1D B6D B10D 97.1(2) . . . . ?
B4D C1D B6D B10D -4.4(3) . . . . ?
B5D C1D B6D B10D -40.98(19) . . . . ?
B3D C1D B6D B10D 65.8(3) . . . . ?
C2D C1D B6D B5D 138.1(2) . . . . ?
B4D C1D B6D B5D 36.6(2) . . . . ?
B3D C1D B6D B5D 106.8(2) . . . . ?
C2D C1D B6D B11D 35.18(18) . . . . ?
B4D C1D B6D B11D -66.3(3) . . . . ?
B5D C1D B6D B11D -102.9(2) . . . . ?
B3D C1D B6D B11D 3.9(3) . . . . ?
B7D C2D B6D C1D 102.1(2) . . . . ?
B11D C2D B6D C1D 138.6(2) . . . . ?
B3D C2D B6D C1D 31.6(2) . . . . ?
C1D C2D B6D B10D -97.7(2) . . . . ?
B7D C2D B6D B10D 4.4(3) . . . . ?
B11D C2D B6D B10D 40.8(2) . . . . ?
B3D C2D B6D B10D -66.1(3) . . . . ?
C1D C2D B6D B5D -35.66(18) . . . . ?
B7D C2D B6D B5D 66.5(3) . . . . ?
B11D C2D B6D B5D 102.9(2) . . . . ?
B3D C2D B6D B5D -4.1(3) . . . . ?
C1D C2D B6D B11D -138.6(2) . . . . ?
B7D C2D B6D B11D -36.4(2) . . . . ?
B3D C2D B6D B11D -107.0(2) . . . . ?
B10D B5D B6D C1D -132.8(2) . . . . ?
B9D B5D B6D C1D -95.6(2) . . . . ?
B4D B5D B6D C1D -32.15(19) . . . . ?
C1D B5D B6D C2D 34.91(17) . . . . ?
B10D B5D B6D C2D -97.8(2) . . . . ?
B9D B5D B6D C2D -60.7(2) . . . . ?
B4D B5D B6D C2D 2.8(3) . . . . ?
C1D B5D B6D B10D 132.8(2) . . . . ?
B9D B5D B6D B10D 37.12(19) . . . . ?
B4D B5D B6D B10D 100.6(2) . . . . ?
C1D B5D B6D B11D 95.1(2) . . . . ?
B10D B5D B6D B11D -37.70(19) . . . . ?
B9D B5D B6D B11D -0.6(3) . . . . ?
B4D B5D B6D B11D 62.9(2) . . . . ?
C1D C2D B7D B12D 63.7(3) . . . . ?
B11D C2D B7D B12D -40.2(2) . . . . ?
B3D C2D B7D B12D 103.2(2) . . . . ?
B6D C2D B7D B12D -4.2(3) . . . . ?
C1D C2D B7D B3D -39.50(19) . . . . ?
B11D C2D B7D B3D -143.4(2) . . . . ?
B6D C2D B7D B3D -107.4(2) . . . . ?
C1D C2D B7D B8D 1.0(3) . . . . ?
B11D C2D B7D B8D -102.9(2) . . . . ?
B3D C2D B7D B8D 40.53(18) . . . . ?
B6D C2D B7D B8D -66.8(3) . . . . ?
C1D C2D B7D B11D 103.9(2) . . . . ?
B3D C2D B7D B11D 143.4(2) . . . . ?
B6D C2D B7D B11D 36.1(2) . . . . ?
N1D B3D B7D C2D -107.2(3) . . . . ?
C1D B3D B7D C2D 34.63(17) . . . . ?
B8D B3D B7D C2D 132.8(2) . . . . ?
B4D B3D B7D C2D 94.2(2) . . . . ?
N1D B3D B7D B12D 156.9(2) . . . . ?
C2D B3D B7D B12D -95.9(2) . . . . ?
C1D B3D B7D B12D -61.3(3) . . . . ?
B8D B3D B7D B12D 36.9(2) . . . . ?
B4D B3D B7D B12D -1.7(3) . . . . ?
N1D B3D B7D B8D 120.0(3) . . . . ?
C2D B3D B7D B8D -132.8(2) . . . . ?
C1D B3D B7D B8D -98.2(2) . . . . ?
B4D B3D B7D B8D -38.6(2) . . . . ?
N1D B3D B7D B11D -139.6(2) . . . . ?
C2D B3D B7D B11D -32.41(19) . . . . ?
C1D B3D B7D B11D 2.2(3) . . . . ?
B8D B3D B7D B11D 100.4(2) . . . . ?
B4D B3D B7D B11D 61.8(3) . . . . ?
N1D B3D B8D B4D 112.1(3) . . . . ?
C2D B3D B8D B4D -97.3(2) . . . . ?
C1D B3D B8D B4D -39.40(19) . . . . ?
B7D B3D B8D B4D -137.0(2) . . . . ?
N1D B3D B8D B7D -111.0(3) . . . . ?
C2D B3D B8D B7D 39.67(18) . . . . ?
C1D B3D B8D B7D 97.6(2) . . . . ?
B4D B3D B8D B7D 137.0(2) . . . . ?
N1D B3D B8D B9D 149.2(3) . . . . ?
C2D B3D B8D B9D -60.1(3) . . . . ?
C1D B3D B8D B9D -2.2(3) . . . . ?
B4D B3D B8D B9D 37.2(2) . . . . ?
B7D B3D B8D B9D -99.8(2) . . . . ?
N1D B3D B8D B12D -147.4(3) . . . . ?
C2D B3D B8D B12D 3.2(3) . . . . ?
C1D B3D B8D B12D 61.1(2) . . . . ?
B4D B3D B8D B12D 100.5(2) . . . . ?
B7D B3D B8D B12D -36.4(2) . . . . ?
C1D B4D B8D B3D 41.14(19) . . . . ?
B9D B4D B8D B3D 138.7(2) . . . . ?
B5D B4D B8D B3D 101.9(2) . . . . ?
C1D B4D B8D B7D 2.6(3) . . . . ?
B3D B4D B8D B7D -38.53(19) . . . . ?
B9D B4D B8D B7D 100.2(2) . . . . ?
B5D B4D B8D B7D 63.4(2) . . . . ?
C1D B4D B8D B9D -97.6(2) . . . . ?
B3D B4D B8D B9D -138.7(2) . . . . ?
B5D B4D B8D B9D -36.8(2) . . . . ?
C1D B4D B8D B12D -60.1(2) . . . . ?
B3D B4D B8D B12D -101.3(2) . . . . ?
B9D B4D B8D B12D 37.4(2) . . . . ?
B5D B4D B8D B12D 0.7(3) . . . . ?
C2D B7D B8D B3D -40.71(18) . . . . ?
B12D B7D B8D B3D -139.1(2) . . . . ?
B11D B7D B8D B3D -101.6(2) . . . . ?
C2D B7D B8D B4D -2.2(3) . . . . ?
B12D B7D B8D B4D -100.6(2) . . . . ?
B3D B7D B8D B4D 38.47(19) . . . . ?
B11D B7D B8D B4D -63.1(3) . . . . ?
C2D B7D B8D B9D 61.3(2) . . . . ?
B12D B7D B8D B9D -37.1(2) . . . . ?
B3D B7D B8D B9D 102.0(2) . . . . ?
B11D B7D B8D B9D 0.4(3) . . . . ?
C2D B7D B8D B12D 98.4(2) . . . . ?
B3D B7D B8D B12D 139.1(2) . . . . ?
B11D B7D B8D B12D 37.5(2) . . . . ?
C1D B5D B9D B10D -99.0(2) . . . . ?
B6D B5D B9D B10D -37.02(19) . . . . ?
B4D B5D B9D B10D -138.3(2) . . . . ?
C1D B5D B9D B12D -61.6(3) . . . . ?
B6D B5D B9D B12D 0.4(3) . . . . ?
B10D B5D B9D B12D 37.4(2) . . . . ?
B4D B5D B9D B12D -100.9(2) . . . . ?
C1D B5D B9D B8D 2.3(3) . . . . ?
B6D B5D B9D B8D 64.3(3) . . . . ?
B10D B5D B9D B8D 101.3(2) . . . . ?
B4D B5D B9D B8D -37.0(2) . . . . ?
C1D B5D B9D B4D 39.2(2) . . . . ?
B6D B5D B9D B4D 101.2(2) . . . . ?
B10D B5D B9D B4D 138.3(2) . . . . ?
B3D B8D B9D B10D 63.5(3) . . . . ?
B4D B8D B9D B10D 100.6(2) . . . . ?
B7D B8D B9D B10D -0.3(3) . . . . ?
B12D B8D B9D B10D -37.3(2) . . . . ?
B3D B8D B9D B12D 100.8(2) . . . . ?
B4D B8D B9D B12D 137.9(2) . . . . ?
B7D B8D B9D B12D 37.0(2) . . . . ?
B3D B8D B9D B5D 0.0(3) . . . . ?
B4D B8D B9D B5D 37.2(2) . . . . ?
B7D B8D B9D B5D -63.8(3) . . . . ?
B12D B8D B9D B5D -100.7(2) . . . . ?
B3D B8D B9D B4D -37.2(2) . . . . ?
B7D B8D B9D B4D -101.0(2) . . . . ?
B12D B8D B9D B4D -137.9(2) . . . . ?
C1D B4D B9D B10D -2.1(3) . . . . ?
B3D B4D B9D B10D -64.9(3) . . . . ?
B8D B4D B9D B10D -101.4(2) . . . . ?
B5D B4D B9D B10D 37.3(2) . . . . ?
C1D B4D B9D B12D 61.5(3) . . . . ?
B3D B4D B9D B12D -1.2(3) . . . . ?
B8D B4D B9D B12D -37.7(2) . . . . ?
B5D B4D B9D B12D 101.0(2) . . . . ?
C1D B4D B9D B5D -39.42(19) . . . . ?
B3D B4D B9D B5D -102.1(2) . . . . ?
B8D B4D B9D B5D -138.7(2) . . . . ?
C1D B4D B9D B8D 99.3(2) . . . . ?
B3D B4D B9D B8D 36.6(2) . . . . ?
B5D B4D B9D B8D 138.7(2) . . . . ?
C1D B6D B10D B5D 39.89(19) . . . . ?
C2D B6D B10D B5D 98.1(2) . . . . ?
B11D B6D B10D B5D 137.8(2) . . . . ?
C1D B6D B10D B11D -97.9(2) . . . . ?
C2D B6D B10D B11D -39.73(19) . . . . ?
B5D B6D B10D B11D -137.8(2) . . . . ?
C1D B6D B10D B9D 2.7(3) . . . . ?
C2D B6D B10D B9D 60.8(3) . . . . ?
B5D B6D B10D B9D -37.2(2) . . . . ?
B11D B6D B10D B9D 100.6(2) . . . . ?
C1D B6D B10D B12D -60.9(3) . . . . ?
C2D B6D B10D B12D -2.7(3) . . . . ?
B5D B6D B10D B12D -100.8(2) . . . . ?
B11D B6D B10D B12D 37.0(2) . . . . ?
C1D B5D B10D B6D -40.83(19) . . . . ?
B9D B5D B10D B6D -138.5(2) . . . . ?
B4D B5D B10D B6D -101.2(2) . . . . ?
C1D B5D B10D B11D -2.9(3) . . . . ?
B6D B5D B10D B11D 37.9(2) . . . . ?
B9D B5D B10D B11D -100.6(2) . . . . ?
B4D B5D B10D B11D -63.3(3) . . . . ?
C1D B5D B10D B9D 97.7(2) . . . . ?
B6D B5D B10D B9D 138.5(2) . . . . ?
B4D B5D B10D B9D 37.3(2) . . . . ?
C1D B5D B10D B12D 60.4(3) . . . . ?
B6D B5D B10D B12D 101.2(2) . . . . ?
B9D B5D B10D B12D -37.3(2) . . . . ?
B4D B5D B10D B12D 0.0(3) . . . . ?
B12D B9D B10D B6D -101.1(2) . . . . ?
B5D B9D B10D B6D 37.16(19) . . . . ?
B8D B9D B10D B6D -63.8(3) . . . . ?
B4D B9D B10D B6D -0.4(3) . . . . ?
B12D B9D B10D B5D -138.3(2) . . . . ?
B8D B9D B10D B5D -100.9(2) . . . . ?
B4D B9D B10D B5D -37.5(2) . . . . ?
B12D B9D B10D B11D -37.2(2) . . . . ?
B5D B9D B10D B11D 101.1(2) . . . . ?
B8D B9D B10D B11D 0.1(3) . . . . ?
B4D B9D B10D B11D 63.5(3) . . . . ?
B5D B9D B10D B12D 138.3(2) . . . . ?
B8D B9D B10D B12D 37.4(2) . . . . ?
B4D B9D B10D B12D 100.8(2) . . . . ?
C1D C2D B11D B10D -2.2(3) . . . . ?
B7D C2D B11D B10D 102.4(2) . . . . ?
B3D C2D B11D B10D 66.4(3) . . . . ?
B6D C2D B11D B10D -40.8(2) . . . . ?
C1D C2D B11D B12D -64.6(3) . . . . ?
B7D C2D B11D B12D 40.0(2) . . . . ?
B3D C2D B11D B12D 4.0(3) . . . . ?
B6D C2D B11D B12D -103.3(2) . . . . ?
C1D C2D B11D B6D 38.7(2) . . . . ?
B7D C2D B11D B6D 143.3(2) . . . . ?
B3D C2D B11D B6D 107.3(2) . . . . ?
C1D C2D B11D B7D -104.6(2) . . . . ?
B3D C2D B11D B7D -36.0(2) . . . . ?
B6D C2D B11D B7D -143.3(2) . . . . ?
B6D B10D B11D C2D 40.83(19) . . . . ?
B5D B10D B11D C2D 3.1(3) . . . . ?
B9D B10D B11D C2D -60.5(3) . . . . ?
B12D B10D B11D C2D -97.8(2) . . . . ?
B6D B10D B11D B12D 138.6(2) . . . . ?
B5D B10D B11D B12D 100.9(2) . . . . ?
B9D B10D B11D B12D 37.3(2) . . . . ?
B5D B10D B11D B6D -37.7(2) . . . . ?
B9D B10D B11D B6D -101.3(2) . . . . ?
B12D B10D B11D B6D -138.6(2) . . . . ?
B6D B10D B11D B7D 101.4(2) . . . . ?
B5D B10D B11D B7D 63.7(3) . . . . ?
B9D B10D B11D B7D 0.1(3) . . . . ?
B12D B10D B11D B7D -37.2(2) . . . . ?
C1D B6D B11D C2D -34.54(18) . . . . ?
B10D B6D B11D C2D -132.7(2) . . . . ?
B5D B6D B11D C2D -94.9(2) . . . . ?
C1D B6D B11D B10D 98.2(2) . . . . ?
C2D B6D B11D B10D 132.7(2) . . . . ?
B5D B6D B11D B10D 37.8(2) . . . . ?
C1D B6D B11D B12D 61.0(2) . . . . ?
C2D B6D B11D B12D 95.5(2) . . . . ?
B10D B6D B11D B12D -37.2(2) . . . . ?
B5D B6D B11D B12D 0.6(3) . . . . ?
C1D B6D B11D B7D -2.2(3) . . . . ?
C2D B6D B11D B7D 32.38(19) . . . . ?
B10D B6D B11D B7D -100.3(2) . . . . ?
B5D B6D B11D B7D -62.6(3) . . . . ?
B12D B7D B11D C2D 133.6(2) . . . . ?
B3D B7D B11D C2D 32.9(2) . . . . ?
B8D B7D B11D C2D 95.7(2) . . . . ?
C2D B7D B11D B10D -96.0(2) . . . . ?
B12D B7D B11D B10D 37.5(2) . . . . ?
B3D B7D B11D B10D -63.2(3) . . . . ?
B8D B7D B11D B10D -0.3(3) . . . . ?
C2D B7D B11D B12D -133.6(2) . . . . ?
B3D B7D B11D B12D -100.7(2) . . . . ?
B8D B7D B11D B12D -37.8(2) . . . . ?
C2D B7D B11D B6D -32.95(19) . . . . ?
B12D B7D B11D B6D 100.6(2) . . . . ?
B3D B7D B11D B6D -0.1(3) . . . . ?
B8D B7D B11D B6D 62.8(3) . . . . ?
C2D B7D B12D B11D 39.5(2) . . . . ?
B3D B7D B12D B11D 101.7(2) . . . . ?
B8D B7D B12D B11D 138.0(2) . . . . ?
C2D B7D B12D B9D -61.2(3) . . . . ?
B3D B7D B12D B9D 1.0(3) . . . . ?
B8D B7D B12D B9D 37.3(2) . . . . ?
B11D B7D B12D B9D -100.7(2) . . . . ?
C2D B7D B12D B10D 2.1(3) . . . . ?
B3D B7D B12D B10D 64.3(3) . . . . ?
B8D B7D B12D B10D 100.7(2) . . . . ?
B11D B7D B12D B10D -37.4(2) . . . . ?
C2D B7D B12D B8D -98.5(2) . . . . ?
B3D B7D B12D B8D -36.4(2) . . . . ?
B11D B7D B12D B8D -138.0(2) . . . . ?
C2D B11D B12D B7D -39.28(19) . . . . ?
B10D B11D B12D B7D -138.2(2) . . . . ?
B6D B11D B12D B7D -101.3(2) . . . . ?
C2D B11D B12D B9D 61.7(2) . . . . ?
B10D B11D B12D B9D -37.22(19) . . . . ?
B6D B11D B12D B9D -0.3(3) . . . . ?
B7D B11D B12D B9D 101.0(2) . . . . ?
C2D B11D B12D B10D 98.9(2) . . . . ?
B6D B11D B12D B10D 36.88(19) . . . . ?
B7D B11D B12D B10D 138.2(2) . . . . ?
C2D B11D B12D B8D -1.6(3) . . . . ?
B10D B11D B12D B8D -100.6(2) . . . . ?
B6D B11D B12D B8D -63.7(3) . . . . ?
B7D B11D B12D B8D 37.6(2) . . . . ?
B10D B9D B12D B7D 101.2(2) . . . . ?
B5D B9D B12D B7D 64.0(3) . . . . ?
B8D B9D B12D B7D -37.4(2) . . . . ?
B4D B9D B12D B7D 0.1(3) . . . . ?
B10D B9D B12D B11D 37.20(19) . . . . ?
B5D B9D B12D B11D 0.0(3) . . . . ?
B8D B9D B12D B11D -101.4(2) . . . . ?
B4D B9D B12D B11D -63.9(3) . . . . ?
B5D B9D B12D B10D -37.2(2) . . . . ?
B8D B9D B12D B10D -138.6(2) . . . . ?
B4D B9D B12D B10D -101.1(2) . . . . ?
B10D B9D B12D B8D 138.6(2) . . . . ?
B5D B9D B12D B8D 101.3(2) . . . . ?
B4D B9D B12D B8D 37.5(2) . . . . ?
B6D B10D B12D B7D 0.4(3) . . . . ?
B5D B10D B12D B7D -63.1(3) . . . . ?
B11D B10D B12D B7D 37.7(2) . . . . ?
B9D B10D B12D B7D -100.5(2) . . . . ?
B6D B10D B12D B11D -37.3(2) . . . . ?
B5D B10D B12D B11D -100.8(2) . . . . ?
B9D B10D B12D B11D -138.2(2) . . . . ?
B6D B10D B12D B9D 100.9(2) . . . . ?
B5D B10D B12D B9D 37.4(2) . . . . ?
B11D B10D B12D B9D 138.2(2) . . . . ?
B6D B10D B12D B8D 63.9(3) . . . . ?
B5D B10D B12D B8D 0.4(3) . . . . ?
B11D B10D B12D B8D 101.2(2) . . . . ?
B9D B10D B12D B8D -37.0(2) . . . . ?
B3D B8D B12D B7D 36.8(2) . . . . ?
B4D B8D B12D B7D 100.5(2) . . . . ?
B9D B8D B12D B7D 138.2(2) . . . . ?
B3D B8D B12D B11D -1.0(3) . . . . ?
B4D B8D B12D B11D 62.7(3) . . . . ?
B7D B8D B12D B11D -37.9(2) . . . . ?
B9D B8D B12D B11D 100.3(2) . . . . ?
B3D B8D B12D B9D -101.4(2) . . . . ?
B4D B8D B12D B9D -37.6(2) . . . . ?
B7D B8D B12D B9D -138.2(2) . . . . ?
B3D B8D B12D B10D -64.4(3) . . . . ?
B4D B8D B12D B10D -0.7(3) . . . . ?
B7D B8D B12D B10D -101.2(2) . . . . ?
B9D B8D B12D B10D 37.0(2) . . . . ?
N1D N2D C3D C8D 177.8(2) . . . . ?
N1D N2D C3D C4D -1.2(4) . . . . ?
C8D C3D C4D C5D -0.7(4) . . . . ?
N2D C3D C4D C5D 178.2(2) . . . . ?
C3D C4D C5D C6D -0.4(4) . . . . ?
C9D N3D C6D C7D -4.5(4) . . . . ?
C10D N3D C6D C7D 175.0(2) . . . . ?
C9D N3D C6D C5D 175.4(2) . . . . ?
C10D N3D C6D C5D -5.1(3) . . . . ?
C4D C5D C6D N3D -178.5(2) . . . . ?
C4D C5D C6D C7D 1.5(4) . . . . ?
N3D C6D C7D C8D 178.6(2) . . . . ?
C5D C6D C7D C8D -1.4(3) . . . . ?
C6D C7D C8D C3D 0.3(4) . . . . ?
C4D C3D C8D C7D 0.8(4) . . . . ?
N2D C3D C8D C7D -178.2(2) . . . . ?
